data_1548370
loop_
_publ_author_name
'Xinchang Wang'
'Yu Wang'
'Huayan Yang'
'Hongxun Fang'
'Ruixue Chen'
'Yibin Sun'
'Nanfeng Zheng'
'Kai Tan'
'Xin Lu'
'Zhongqun Tian'
'Xiaoyu Cao'

_publ_section_title
;
 Assembled molecular face-rotating polyhedra to transfer chirality from
 two to three dimensions
;
_journal_name_full 'Nature Communications'
_journal_page_first 12469
_journal_paper_doi 10.1038/ncomms12469
_journal_volume 7
_journal_year 2016
_chemical_formula_moiety 'C228 H288 N12'
_chemical_formula_sum 'C228 H288 N12'
_chemical_formula_weight 3196.69
_chemical_melting_point ?
_chemical_name_common (CCCC)-1&(AAAA)-1
_space_group_crystal_system triclinic
_space_group_IT_number 2
_space_group_name_Hall '-P 1'
_space_group_name_H-M_alt 'P -1'
_symmetry_space_group_name_Hall '-P 1'
_symmetry_space_group_name_H-M 'P -1'
_atom_sites_solution_hydrogens geom
_atom_sites_solution_primary direct
_atom_sites_solution_secondary difmap
_cell_angle_alpha 80.2288(13)
_cell_angle_beta 72.5101(15)
_cell_angle_gamma 75.3058(15)
_cell_formula_units_Z 2
_cell_length_a 20.8082(4)
_cell_length_b 24.0721(4)
_cell_length_c 26.2995(4)
_cell_measurement_reflns_used 36588
_cell_measurement_temperature 100.01(10)
_cell_measurement_theta_max 65.9310
_cell_measurement_theta_min 3.6860
_cell_volume 12090.9(4)
_computing_cell_refinement
;
CrysAlisPro, Agilent Technologies,
Version 1.171.36.28 (release 01-02-2013 CrysAlis171 .NET)
(compiled Feb  1 2013,16:14:44)
;
_computing_data_collection
;
CrysAlisPro, Agilent Technologies,
Version 1.171.36.28 (release 01-02-2013 CrysAlis171 .NET)
(compiled Feb  1 2013,16:14:44)
;
_computing_data_reduction
;
CrysAlisPro, Agilent Technologies,
Version 1.171.36.28 (release 01-02-2013 CrysAlis171 .NET)
(compiled Feb  1 2013,16:14:44)
;
_computing_molecular_graphics 'Olex2 (Dolomanov et al., 2009)'
_computing_publication_material 'Olex2 (Dolomanov et al., 2009)'
_computing_structure_refinement 'ShelXL (Sheldrick, 2015)'
_computing_structure_solution 'ShelXS (Sheldrick, 2008)'
_diffrn_ambient_temperature 100.01(10)
_diffrn_detector_area_resol_mean 10.3415
_diffrn_measured_fraction_theta_full 0.930
_diffrn_measured_fraction_theta_max 0.971
_diffrn_measurement_device_type 'SuperNova, Dual, Cu at zero, Atlas'
_diffrn_measurement_method '\w scans'
_diffrn_radiation_type CuK\a
_diffrn_radiation_wavelength 1.54184
_diffrn_reflns_av_R_equivalents 0.0425
_diffrn_reflns_av_unetI/netI 0.0379
_diffrn_reflns_Laue_measured_fraction_full 0.930
_diffrn_reflns_Laue_measured_fraction_max 0.971
_diffrn_reflns_limit_h_max 24
_diffrn_reflns_limit_h_min -24
_diffrn_reflns_limit_k_max 27
_diffrn_reflns_limit_k_min -28
_diffrn_reflns_limit_l_max 28
_diffrn_reflns_limit_l_min -30
_diffrn_reflns_number 80270
_diffrn_reflns_point_group_measured_fraction_full 0.930
_diffrn_reflns_point_group_measured_fraction_max 0.971
_diffrn_reflns_theta_full 67.684
_diffrn_reflns_theta_max 65.737
_diffrn_reflns_theta_min 3.274
_diffrn_source 'SuperNova (Cu) X-ray Source'
_exptl_absorpt_coefficient_mu 0.377
_exptl_absorpt_correction_T_max 1.00000
_exptl_absorpt_correction_T_min 0.92557
_exptl_absorpt_correction_type none
_exptl_crystal_colour 'clear light colourless'
_exptl_crystal_colour_lustre clear
_exptl_crystal_colour_modifier light
_exptl_crystal_colour_primary colourless
_exptl_crystal_density_diffrn 0.878
_exptl_crystal_density_meas ?
_exptl_crystal_density_method 'Not measured'
_exptl_crystal_description block
_exptl_crystal_F_000 3480
_exptl_crystal_size_max 0.4
_exptl_crystal_size_mid 0.4
_exptl_crystal_size_min 0.4
_exptl_transmission_factor_max 'Not measured'
_exptl_transmission_factor_min 'Not measured'
_refine_diff_density_max 0.834
_refine_diff_density_min -1.301
_refine_diff_density_rms 0.061
_refine_ls_extinction_coef .
_refine_ls_extinction_method none
_refine_ls_goodness_of_fit_ref 1.098
_refine_ls_hydrogen_treatment constr
_refine_ls_matrix_type full
_refine_ls_number_parameters 2256
_refine_ls_number_reflns 40703
_refine_ls_number_restraints 349
_refine_ls_restrained_S_all 1.104
_refine_ls_R_factor_all 0.1089
_refine_ls_R_factor_gt 0.0955
_refine_ls_shift/su_max 0.001
_refine_ls_shift/su_mean 0.000
_refine_ls_structure_factor_coef Fsqd
_refine_ls_weighting_details
;
 w=1/[\s^2^(Fo^2^)+(0.1995P)^2^+3.3490P]
 where P=(Fo^2^+2Fc^2^)/3
;
_refine_ls_weighting_scheme calc
_refine_ls_wR_factor_gt 0.2889
_refine_ls_wR_factor_ref 0.3075
_reflns_Friedel_coverage 0.000
_reflns_Friedel_fraction_full .
_reflns_Friedel_fraction_max .
_reflns_number_gt 31759
_reflns_number_total 40703
_reflns_threshold_expression 'I > 2\s(I)'
_cod_data_source_file ncomms12469-s2.cif
_cod_data_source_block 1
_cod_depositor_comments
;
The following automatic conversions were performed:

'_chemical_melting_point' value 'Not measured' was changed to '?' -
the value is undefined or not given.

'_exptl_crystal_density_meas' value 'Not measured' was changed to '?'
- the value is perceived as not measured.

Automatic conversion script
Id: cif_fix_values 5376 2017-05-30 11:51:03Z andrius 
;
_cod_database_code 1548370
_shelx_space_group_comment
;
The symmetry employed for this shelxl refinement is uniquely defined
by the following loop, which should always be used as a source of
symmetry information in preference to the above space-group names.
They are only intended as comments.
;
_shelx_estimated_absorpt_t_max 0.864
_shelx_estimated_absorpt_t_min 0.864
_olex2_refinement_description
;
1. Fixed Uiso
 At 1.2 times of:
  All C(H) groups, {H6BD,H6BE,H6AB,H6AC,H6CF,H6CG} of C6, All C(H,H) groups,
  All C(H,H,H,H) groups
 At 1.5 times of:
  All C(H,H,H) groups, {H4AA,H4AB,H4AC,H4AD,H4AE,H4AF} of C4AA, {H19J,H19K,
  H19L,H19M,H19N,H19O} of C194
2. Restrained distances
 C6-C3
 1.54 with sigma of 0.02
 C1Q-C157
 1.54 with sigma of 0.02
 C10-C0CB
 1.54 with sigma of 0.02
 C1R-C1Q
 1.54 with sigma of 0.02
 C1P-C177
 1.54 with sigma of 0.02
 C269-C1P
 2.55 with sigma of 0.02
 C246-C177
 1.54 with sigma of 0.02
 C10-C246
 2.55 with sigma of 0.02
 C246-C0CB
 1.54 with sigma of 0.02
3. Rigid bond restraints
 C152, C229, C6, C3
 with sigma for 1-2 distances of 0.001 and sigma for 1-3 distances of 0.001
 C171, C203, C211, C231
 with sigma for 1-2 distances of 0.001 and sigma for 1-3 distances of 0.001
 C117, C154, C215, C242
 with sigma for 1-2 distances of 0.001 and sigma for 1-3 distances of 0.001
 C169, C227, C238, C2BA, C4, C5, C2BB
 with sigma for 1-2 distances of 0.001 and sigma for 1-3 distances of 0.001
 C123, C170, C5CA, C2, C9AA, C2A
 with sigma for 1-2 distances of 0.001 and sigma for 1-3 distances of 0.001
 C157, C201, C232, C4AA, C1Q, C1R
 with sigma for 1-2 distances of 0.001 and sigma for 1-3 distances of 0.001
 C6BA, C9BA, C267, C1B, C239, C1A, C192
 with sigma for 1-2 distances of 0.001 and sigma for 1-3 distances of 0.001
 C177, C246, C0CA, C1P, C0CB, C269, C10
 with sigma for 1-2 distances of 0.001 and sigma for 1-3 distances of 0.001
4. Uiso/Uaniso restraints and constraints
C152 \\sim C229 \\sim C6 \\sim C3: within 1.7A with sigma of 0.04 and sigma for
terminal atoms of 0.08
C171 \\sim C203 \\sim C211 \\sim C231: within 1.7A with sigma of 0.04 and sigma
for terminal atoms of 0.08
C117 \\sim C154 \\sim C215 \\sim C242: within 1.7A with sigma of 0.04 and sigma
for terminal atoms of 0.08
C169 \\sim C227 \\sim C238 \\sim C2BA \\sim C4 \\sim C5 \\sim C2BB: within 1.7A
with sigma of 0.04 and sigma for terminal atoms of 0.08
C123 \\sim C170 \\sim C5CA \\sim C2 \\sim C9AA \\sim C2A: within 1.7A with
sigma of 0.04 and sigma for terminal atoms of 0.08
C157 \\sim C201 \\sim C232 \\sim C4AA \\sim C1Q \\sim C1R: within 1.7A with
sigma of 0.04 and sigma for terminal atoms of 0.08
C9BA \\sim C6BA \\sim C267 \\sim C1B \\sim C239 \\sim C1A \\sim C192: within
1.7A with sigma of 0.04 and sigma for terminal atoms of 0.08
C177 \\sim C246 \\sim C0CA \\sim C1P \\sim C0CB \\sim C269 \\sim C10: within
1.7A with sigma of 0.04 and sigma for terminal atoms of 0.08
Uanis(C226) = Uanis(C9)
Uanis(C245) = Uanis(C1C)
Uanis(C3BA) = Uanis(C3BB)
Uanis(C236) = Uanis(C1J)
Uanis(C266) = Uanis(C1M)
Uanis(C223) = Uanis(C1N)
Uanis(C11) = Uanis(C11A)
Uanis(C3) = Uanis(C3A)
Uanis(C3) = Uanis(C4BA)
Uanis(C1T) = Uanis(C4CA)
Uanis(C268) = Uanis(C8)
Uanis(C153) = Uanis(C1I)
Uanis(C5CA) = Uanis(C9AA)
Uanis(C227) = Uanis(C4)
Uanis(C238) = Uanis(C5)
Uanis(C2BA) = Uanis(C2BB)
Uanis(C269) = Uanis(C10)
Uanis(C0CA) = Uanis(C0CB)
Uanis(C2) = Uanis(C2A)
Uanis(C269) = Uanis(C2)
Uanis(C201) = Uanis(C1Q)
Uanis(C232) = Uanis(C1R)
Uanis(C255) = Uanis(C1O)
Uanis(C239) = Uanis(C1A)
Uanis(C267) = Uanis(C1B)
Uanis(C9BA) = Uanis(C6BA)
Uanis(C3AA) = Uanis(C3AB)
Uanis(C216) = Uanis(C1E)
Uanis(C246) = Uanis(C1P)
5. Others
 Sof(H18O)=Sof(H18P)=Sof(C9)=Sof(H9A)=Sof(H9B)=Sof(H9C)=1-FVAR(1)
 Sof(H18M)=Sof(H18N)=Sof(C226)=Sof(H22G)=Sof(H22H)=Sof(H22I)=FVAR(1)
 Sof(H19F)=Sof(H19G)=Sof(C1A)=Sof(H1AB)=Sof(H1AC)=Sof(C1B)=Sof(H1BA)=Sof(H1BB)=
 Sof(C6BA)=Sof(H6BA)=Sof(H6BB)=Sof(H6BC)=1-FVAR(2)
 Sof(H19D)=Sof(H19E)=Sof(C239)=Sof(H23O)=Sof(H23P)=Sof(C267)=Sof(H26D)=
 Sof(H26E)=Sof(C9BA)=Sof(H9BA)=Sof(H9BB)=Sof(H9BC)=FVAR(2)
 Sof(H24C)=Sof(H24D)=Sof(C1C)=Sof(H1CC)=Sof(H1CD)=Sof(H1CE)=1-FVAR(3)
 Sof(H24A)=Sof(H24B)=Sof(C245)=Sof(H24H)=Sof(H24I)=Sof(H24J)=FVAR(3)
 Sof(H16E)=Sof(H16F)=Sof(C3AB)=Sof(H3AC)=Sof(H3AD)=Sof(C1E)=Sof(H1EA)=
 Sof(H1EB)=Sof(H1EC)=1-FVAR(4)
 Sof(H16C)=Sof(H16D)=Sof(C216)=Sof(H21I)=Sof(H21J)=Sof(H21K)=Sof(C3AA)=
 Sof(H3AA)=Sof(H3AB)=FVAR(4)
 Sof(C1I)=Sof(H1I)=1-FVAR(5)
 Sof(C153)=Sof(H153)=FVAR(5)
 Sof(H21C)=Sof(H21D)=Sof(C3BB)=Sof(H3BD)=Sof(H3BE)=Sof(H3BF)=1-FVAR(6)
 Sof(H21A)=Sof(H21B)=Sof(C3BA)=Sof(H3BA)=Sof(H3BB)=Sof(H3BC)=FVAR(6)
 Sof(H18S)=Sof(H18T)=Sof(C1J)=Sof(H1JA)=Sof(H1JB)=Sof(H1JC)=1-FVAR(7)
 Sof(H18Q)=Sof(H18R)=Sof(C236)=Sof(H23J)=Sof(H23K)=Sof(H23L)=FVAR(7)
 Sof(H19T)=Sof(H19U)=Sof(C1M)=Sof(H1MA)=Sof(H1MB)=Sof(H1MC)=1-FVAR(8)
 Sof(H19R)=Sof(H19S)=Sof(C266)=Sof(H26A)=Sof(H26B)=Sof(H26C)=FVAR(8)
 Sof(H20L)=Sof(H20M)=Sof(C1N)=Sof(H1NA)=Sof(H1NB)=Sof(C1O)=Sof(H1OA)=Sof(H1OB)=
 Sof(H1OC)=1-FVAR(9)
 Sof(H20J)=Sof(H20K)=Sof(C223)=Sof(H22C)=Sof(H22D)=Sof(C255)=Sof(H25F)=
 Sof(H25G)=Sof(H25H)=FVAR(9)
 Sof(H17S)=Sof(H17T)=Sof(C246)=Sof(H24K)=Sof(H24L)=Sof(C0CB)=Sof(H0CC)=
 Sof(H0CD)=Sof(C10)=Sof(H10C)=Sof(H10D)=Sof(H10E)=1-FVAR(10)
 Sof(H17Q)=Sof(H17R)=Sof(C0CA)=Sof(H0CA)=Sof(H0CB)=Sof(C1P)=Sof(H1PA)=
 Sof(H1PB)=Sof(C269)=Sof(H26I)=Sof(H26J)=Sof(H26K)=FVAR(10)
 Sof(H15K)=Sof(H15L)=Sof(H4AD)=Sof(H4AE)=Sof(H4AF)=Sof(C1Q)=Sof(H1QA)=
 Sof(H1QB)=Sof(C1R)=Sof(H1RA)=Sof(H1RB)=1-FVAR(11)
 Sof(H15I)=Sof(H15J)=Sof(C201)=Sof(H20A)=Sof(H20B)=Sof(C232)=Sof(H23F)=
 Sof(H23G)=Sof(H4AA)=Sof(H4AB)=Sof(H4AC)=FVAR(11)
 Sof(H21N)=Sof(H21O)=Sof(C11A)=Sof(H11H)=Sof(H11I)=Sof(H11J)=1-FVAR(12)
 Sof(H21L)=Sof(H21M)=Sof(C11)=Sof(H11E)=Sof(H11F)=Sof(H11G)=FVAR(12)
 Sof(H17C)=Sof(H17D)=Sof(C9AA)=Sof(H9AA)=Sof(H9AB)=Sof(C2A)=Sof(H2AC)=
 Sof(H2AD)=Sof(H2AE)=1-FVAR(13)
 Sof(H17A)=Sof(H17B)=Sof(C5CA)=Sof(H5CA)=Sof(H5CB)=Sof(C2)=Sof(H2A)=Sof(H2B)=
 Sof(H2C)=FVAR(13)
 Sof(H16O)=Sof(H16P)=Sof(C4)=Sof(H4A)=Sof(H4B)=Sof(C5)=Sof(H5A)=Sof(H5B)=
 Sof(C2BB)=Sof(H2BD)=Sof(H2BE)=Sof(H2BF)=1-FVAR(14)
 Sof(H16M)=Sof(H16N)=Sof(C227)=Sof(H22J)=Sof(H22K)=Sof(C238)=Sof(H23M)=
 Sof(H23N)=Sof(C2BA)=Sof(H2BA)=Sof(H2BB)=Sof(H2BC)=FVAR(14)
 Sof(H19M)=Sof(H19N)=Sof(H19O)=Sof(H1UC)=Sof(H1UD)=Sof(C4CA)=Sof(H4CA)=
 Sof(H4CB)=1-FVAR(15)
 Sof(H19J)=Sof(H19K)=Sof(H19L)=Sof(C1T)=Sof(H1TA)=Sof(H1TB)=Sof(H1UA)=
 Sof(H1UB)=FVAR(15)
 Sof(H1BF)=Sof(H1BG)=Sof(C8)=Sof(H8A)=Sof(H8B)=Sof(H8C)=1-FVAR(16)
 Sof(H1AD)=Sof(H1AE)=Sof(C268)=Sof(H26F)=Sof(H26G)=Sof(H26H)=FVAR(16)
 Fixed Sof: H6BD(0.33333) H6BE(0.33333) H6AB(0.33333) H6AC(0.33333)
 H6CF(0.33333) H6CG(0.33333) C3(0.33333) H3A(0.33333) H3B(0.33333) H3C(0.33333)
 C3A(0.33333) H3AE(0.33333) H3AF(0.33333) H3AG(0.33333) C4BA(0.33333)
 H4BA(0.33333) H4BB(0.33333) H4BC(0.33333)
6.a Secondary CH2 refined with riding coordinates:
 C0AA(H0AA,H0AB), C22(H22A,H22B), C23(H23A,H23B), C30(H30A,H30B), C33(H33A,
 H33B), C2AA(H2AA,H2AB), C55(H55A,H55B), C56(H56A,H56B), C59(H59A,H59B),
 C80(H80A,H80B), C84(H84A,H84B), C99(H99A,H99B), C106(H10A,H10B), C114(H11A,
 H11B), C117(H11C,H11D), C122(H12A,H12B), C123(H12C,H12D), C126(H12E,H12F),
 C127(H12G,H12H), C133(H13A,H13B), C140(H14A,H14B), C141(H14C,H14D), C142(H14E,
 H14F), C143(H14G,H14H), C148(H14I,H14J), C149(H14K,H14L), C1CA(H1CA,H1CB),
 C152(H15A,H15B), C154(H15C,H15D), C155(H15E,H15F), C156(H15G,H15H), C157(H15I,
 H15J), C157(H15K,H15L), C2CA(H2CA,H2CB), C161(H16A,H16B), C162(H16C,H16D),
 C162(H16E,H16F), C163(H16G,H16H), C165(H16I,H16J), C168(H16K,H16L), C169(H16M,
 H16N), C169(H16O,H16P), C170(H17A,H17B), C170(H17C,H17D), C171(H17E,H17F),
 C172(H17G,H17H), C173(H17I,H17J), C174(H17K,H17L), C175(H17M,H17N), C176(H17O,
 H17P), C177(H17Q,H17R), C177(H17S,H17T), C178(H17U,H17V), C180(H18A,H18B),
 C182(H18F,H18G), C184(H18H,H18I), C187(H18M,H18N), C187(H18O,H18P), C189(H18Q,
 H18R), C189(H18S,H18T), C192(H19D,H19E), C192(H19F,H19G), C193(H19H,H19I),
 C195(H19P,H19Q), C199(H19R,H19S), C199(H19T,H19U), C201(H20A,H20B), C202(H20C,
 H20D), C203(H20E,H20F), C208(H20J,H20K), C208(H20L,H20M), C210(H21A,H21B),
 C210(H21C,H21D), C211(H21E,H21F), C215(H21G,H21H), C217(H21L,H21M), C217(H21N,
 H21O), C223(H22C,H22D), C225(H22E,H22F), C227(H22J,H22K), C229(H22L,H22M),
 C232(H23F,H23G), C233(H23H,H23I), C238(H23M,H23N), C239(H23O,H23P), C241(H24A,
 H24B), C241(H24C,H24D), C246(H24K,H24L), C252(H25A,H25B), C267(H26D,H26E),
 C6(H6BD,H6BE), C6(H6AB,H6AC), C6(H6CF,H6CG), C3AA(H3AA,H3AB), C1A(H1AB,H1AC),
 C1B(H1BA,H1BB), C3AB(H3AC,H3AD), C0CA(H0CA,H0CB), C1N(H1NA,H1NB), C1P(H1PA,
 H1PB), C1Q(H1QA,H1QB), C1R(H1RA,H1RB), C0CB(H0CC,H0CD), C1T(H1TA,H1TB),
 C1U(H1UA,H1UB), C1U(H1UC,H1UD), C5CA(H5CA,H5CB), C9AA(H9AA,H9AB), C4(H4A,H4B),
 C5(H5A,H5B), C4CA(H4CA,H4CB), C1(H1AD,H1AE), C1(H1BF,H1BG)
6.b Me refined with riding coordinates:
 C181(H18C,H18D,H18E), C186(H18J,H18K,H18L), C190(H19A,H19B,H19C), C194(H19J,
 H19K,H19L), C194(H19M,H19N,H19O), C206(H20G,H20H,H20I), C216(H21I,H21J,H21K),
 C219(H21P,H21Q,H21R), C226(H22G,H22H,H22I), C231(H23C,H23D,H23E), C236(H23J,
 H23K,H23L), C242(H24E,H24F,H24G), C245(H24H,H24I,H24J), C253(H25C,H25D,H25E),
 C255(H25F,H25G,H25H), C266(H26A,H26B,H26C), C11(H11E,H11F,H11G), C3BA(H3BA,
 H3BB,H3BC), C2BA(H2BA,H2BB,H2BC), C4AA(H4AA,H4AB,H4AC), C4AA(H4AD,H4AE,H4AF),
 C9(H9A,H9B,H9C), C1E(H1EA,H1EB,H1EC), C3BB(H3BD,H3BE,H3BF), C1J(H1JA,H1JB,
 H1JC), C1M(H1MA,H1MB,H1MC), C1O(H1OA,H1OB,H1OC), C9BA(H9BA,H9BB,H9BC),
 C11A(H11H,H11I,H11J), C2(H2A,H2B,H2C), C2A(H2AC,H2AD,H2AE), C3(H3A,H3B,H3C),
 C3A(H3AE,H3AF,H3AG), C4BA(H4BA,H4BB,H4BC), C6BA(H6BA,H6BB,H6BC), C2BB(H2BD,
 H2BE,H2BF), C268(H26F,H26G,H26H), C8(H8A,H8B,H8C), C269(H26I,H26J,H26K),
 C10(H10C,H10D,H10E)
6.c Aromatic/amide H refined with riding coordinates:
 C7(H7), C5AA(H5AA), C13(H13), C6AA(H6AA), C17(H17), C19(H19), C21(H21),
 C1AA(H1AA), C32(H32), C35(H35), C36(H36), C37(H37), C38(H38), C41(H41),
 C7BA(H7BA), C8BA(H8BA), C45(H45), C49(H49), C50(H50), C51(H51), C52(H52),
 C60(H60), C61(H61), C66(H66), C69(H69), C71(H71), C72(H72), C75(H75), C81(H81),
  C85(H85), C88(H88), C3CA(H3CA), C98(H98), C103(H103), C105(H105), C118(H118),
 C120(H120), C121(H121), C128(H128), C130(H130), C136(H136), C137(H137),
 C144(H144), C146(H146), C153(H153), C159(H159), C1F(H1F), C1G(H1G), C1I(H1I)
6.d Idealised Me refined as rotating group:
 C1C(H1CC,H1CD,H1CE)
;
_olex2_submission_special_instructions 'No special instructions were received'

loop_
_space_group_symop_operation_xyz
'x, y, z'
'-x, -y, -z'

loop_
_atom_site_label
_atom_site_type_symbol
_atom_site_fract_x
_atom_site_fract_y
_atom_site_fract_z
_atom_site_U_iso_or_equiv
_atom_site_adp_type
_atom_site_occupancy
_atom_site_site_symmetry_order
_atom_site_calc_flag
_atom_site_refinement_flags_posn
_atom_site_refinement_flags_adp
_atom_site_refinement_flags_occupancy
_atom_site_disorder_assembly
_atom_site_disorder_group
N1 N 0.85608(10) 0.46948(8) 0.53261(8) 0.0443(4) Uani 1 1 d . . . . .
N2 N 1.41849(11) 0.59267(9) 0.06474(8) 0.0473(5) Uani 1 1 d . . . . .
N3 N 1.46226(10) 0.24139(10) 0.63547(8) 0.0495(5) Uani 1 1 d . . . . .
N4 N 1.04378(11) 0.25124(8) -0.00495(8) 0.0461(5) Uani 1 1 d . . . . .
N5 N 0.82802(10) 0.52989(8) 0.43028(8) 0.0440(4) Uani 1 1 d . . . . .
N6 N 1.57988(11) 0.27025(9) 0.55106(8) 0.0474(5) Uani 1 1 d . . . . .
C7 C 0.95743(13) 0.36369(10) 0.54396(10) 0.0440(5) Uani 1 1 d . . . . .
H7 H 0.9180 0.3595 0.5351 0.053 Uiso 1 1 calc R . . . .
N8 N 1.07327(11) -0.10244(8) 0.58625(8) 0.0461(5) Uani 1 1 d . . . . .
N9 N 1.55625(11) 0.52931(10) 0.06689(9) 0.0526(5) Uani 1 1 d . . . . .
C5AA C 1.02386(12) 0.42339(10) 0.56065(9) 0.0414(5) Uani 1 1 d . . . . .
H5AA H 1.0295 0.4607 0.5632 0.050 Uiso 1 1 calc R . . . .
N11 N 1.13414(11) -0.16797(8) 0.49438(8) 0.0471(5) Uani 1 1 d . . . . .
N12 N 1.07246(11) 0.12778(9) 0.02393(9) 0.0514(5) Uani 1 1 d . . . . .
C13 C 1.03731(12) -0.05634(10) 0.56989(9) 0.0425(5) Uani 1 1 d . . . . .
H13 H 0.9996 -0.0584 0.5576 0.051 Uiso 1 1 calc R . . . .
C0BA C 0.96584(12) 0.41843(10) 0.54781(9) 0.0429(5) Uani 1 1 d . . . . .
C6AA C 1.01670(13) 0.10536(10) 0.55425(11) 0.0482(5) Uani 1 1 d . . . . .
H6AA H 0.9851 0.1385 0.5444 0.058 Uiso 1 1 calc R . . . .
C0AA C 0.77666(12) 0.52861(10) 0.48175(9) 0.0423(5) Uani 1 1 d . . . . .
H0AA H 0.7555 0.4950 0.4863 0.051 Uiso 1 1 calc R . . . .
H0AB H 0.7397 0.5640 0.4826 0.051 Uiso 1 1 calc R . . . .
C17 C 1.00667(13) 0.05044(10) 0.55434(10) 0.0442(5) Uani 1 1 d . . . . .
H17 H 0.9681 0.0466 0.5440 0.053 Uiso 1 1 calc R . . . .
C5BA C 1.06655(12) 0.32024(10) 0.56613(9) 0.0420(5) Uani 1 1 d . . . . .
C19 C 1.09914(13) 0.26753(11) -0.01237(11) 0.0496(6) Uani 1 1 d . . . . .
H19 H 1.1379 0.2525 -0.0402 0.059 Uiso 1 1 calc R . . . .
C8AA C 1.00760(12) 0.31528(10) 0.55325(10) 0.0434(5) Uani 1 1 d . . . . .
C21 C 1.07410(12) 0.37528(10) 0.56996(10) 0.0434(5) Uani 1 1 d . . . . .
H21 H 1.1133 0.3799 0.5789 0.052 Uiso 1 1 calc R . . . .
C22 C 1.05498(13) -0.15618(10) 0.58311(10) 0.0471(5) Uani 1 1 d . . . . .
H22A H 1.0156 -0.1476 0.5673 0.057 Uiso 1 1 calc R . . . .
H22B H 1.0408 -0.1760 0.6196 0.057 Uiso 1 1 calc R . . . .
C23 C 1.04403(14) 0.21026(10) -0.03922(10) 0.0468(5) Uani 1 1 d . . . . .
H23A H 1.0908 0.1998 -0.0637 0.056 Uiso 1 1 calc R . . . .
H23B H 1.0116 0.2282 -0.0613 0.056 Uiso 1 1 calc R . . . .
C1BA C 1.11999(13) 0.06119(10) 0.58203(11) 0.0487(6) Uani 1 1 d . . . . .
C1AA C 1.33866(13) 0.23442(11) 0.61161(11) 0.0516(6) Uani 1 1 d . . . . .
H1AA H 1.3455 0.2722 0.6107 0.062 Uiso 1 1 calc R . . . .
C26 C 1.05174(12) 0.00062(10) 0.56921(9) 0.0432(5) Uani 1 1 d . . . . .
C7AA C 1.31549(13) 0.57155(11) 0.12826(10) 0.0484(6) Uani 1 1 d . . . . .
N28 N 1.77236(12) -0.04110(11) 0.13591(11) 0.0622(6) Uani 1 1 d . . . . .
C29 C 1.27933(13) 0.22707(11) 0.60345(11) 0.0488(6) Uani 1 1 d . . . . .
C30 C 1.11584(14) -0.19500(10) 0.54917(10) 0.0459(5) Uani 1 1 d . . . . .
H30A H 1.1557 -0.2025 0.5644 0.055 Uiso 1 1 calc R . . . .
H30B H 1.1042 -0.2324 0.5493 0.055 Uiso 1 1 calc R . . . .
C31 C 0.97623(13) 0.50954(12) 0.27720(11) 0.0506(6) Uani 1 1 d . . . . .
C32 C 0.91338(12) 0.47038(10) 0.53958(9) 0.0412(5) Uani 1 1 d . . . . .
H32 H 0.9231 0.5069 0.5395 0.049 Uiso 1 1 calc R . . . .
C33 C 0.93897(13) 0.23874(11) 0.59039(12) 0.0533(6) Uani 1 1 d . . . . .
H33A H 0.9003 0.2710 0.5855 0.064 Uiso 1 1 calc R . . . .
H33B H 0.9316 0.2042 0.5791 0.064 Uiso 1 1 calc R . . . .
C34 C 1.58063(13) 0.42634(12) 0.08964(10) 0.0504(6) Uani 1 1 d . . . . .
C35 C 1.32364(14) -0.11437(13) 0.35216(10) 0.0545(6) Uani 1 1 d . . . . .
H35 H 1.3720 -0.1168 0.3404 0.065 Uiso 1 1 calc R . . . .
C36 C 1.10939(13) 0.00664(10) 0.58230(10) 0.0477(5) Uani 1 1 d . . . . .
H36 H 1.1414 -0.0266 0.5914 0.057 Uiso 1 1 calc R . . . .
C37 C 1.57325(14) 0.42880(12) 0.14343(10) 0.0521(6) Uani 1 1 d . . . . .
H37 H 1.5606 0.4651 0.1574 0.062 Uiso 1 1 calc R . . . .
C38 C 1.70278(14) 0.06947(12) 0.17290(11) 0.0549(6) Uani 1 1 d . . . . .
H38 H 1.7165 0.0681 0.1352 0.066 Uiso 1 1 calc R . . . .
C39 C 1.06278(13) 0.36854(11) 0.09205(12) 0.0522(6) Uani 1 1 d . . . . .
C2AA C 1.56331(13) 0.28542(13) 0.60550(10) 0.0509(6) Uani 1 1 d . . . . .
H2AA H 1.5330 0.3244 0.6084 0.061 Uiso 1 1 calc R . . . .
H2AB H 1.6062 0.2861 0.6142 0.061 Uiso 1 1 calc R . . . .
C41 C 1.05292(13) 0.33094(11) 0.06222(11) 0.0523(6) Uani 1 1 d . . . . .
H41 H 1.0096 0.3205 0.0706 0.063 Uiso 1 1 calc R . . . .
C42 C 1.22380(14) -0.13676(11) 0.42054(10) 0.0503(6) Uani 1 1 d . . . . .
C7BA C 1.30863(13) 0.52985(11) 0.10025(10) 0.0467(5) Uani 1 1 d . . . . .
H7BA H 1.3441 0.5172 0.0695 0.056 Uiso 1 1 calc R . . . .
C8BA C 0.81862(14) 0.50740(12) 0.39344(11) 0.0521(6) Uani 1 1 d . . . . .
H8BA H 0.7779 0.4929 0.4009 0.062 Uiso 1 1 calc R . . . .
C45 C 0.85571(14) 0.47123(12) 0.30456(11) 0.0525(6) Uani 1 1 d . . . . .
H45 H 0.8132 0.4592 0.3134 0.063 Uiso 1 1 calc R . . . .
C46 C 1.10685(13) 0.30838(12) 0.01967(12) 0.0542(6) Uani 1 1 d . . . . .
C47 C 1.07383(13) 0.11140(10) 0.56888(11) 0.0481(5) Uani 1 1 d . . . . .
C48 C 1.67520(14) 0.12167(12) 0.19392(11) 0.0529(6) Uani 1 1 d . . . . .
C49 C 1.29452(14) -0.13927(12) 0.40240(11) 0.0538(6) Uani 1 1 d . . . . .
H49 H 1.3232 -0.1584 0.4250 0.065 Uiso 1 1 calc R . . . .
C50 C 1.37629(13) 0.59755(11) 0.11042(10) 0.0478(5) Uani 1 1 d . . . . .
H50 H 1.3842 0.6190 0.1343 0.057 Uiso 1 1 calc R . . . .
C51 C 1.56730(13) 0.47873(12) 0.05318(10) 0.0489(6) Uani 1 1 d . . . . .
H51 H 1.5669 0.4747 0.0180 0.059 Uiso 1 1 calc R . . . .
C52 C 0.90438(14) 0.45725(11) 0.25710(11) 0.0516(6) Uani 1 1 d . . . . .
H52 H 0.8950 0.4363 0.2336 0.062 Uiso 1 1 calc R . . . .
C53 C 1.21994(13) 0.27490(10) 0.59335(11) 0.0484(6) Uani 1 1 d . . . . .
C54 C 1.19691(13) 0.52463(11) 0.16242(10) 0.0491(6) Uani 1 1 d . . . . .
C55 C 1.54303(14) 0.57783(12) 0.02778(10) 0.0536(6) Uani 1 1 d . . . . .
H55A H 1.5388 0.5638 -0.0041 0.064 Uiso 1 1 calc R . . . .
H55B H 1.5822 0.5975 0.0162 0.064 Uiso 1 1 calc R . . . .
C56 C 1.52728(13) 0.24192(13) 0.64473(10) 0.0505(6) Uani 1 1 d . . . . .
H56A H 1.5577 0.2030 0.6413 0.061 Uiso 1 1 calc R . . . .
H56B H 1.5188 0.2514 0.6817 0.061 Uiso 1 1 calc R . . . .
C57 C 1.16269(13) 0.45770(11) 0.12592(11) 0.0507(6) Uani 1 1 d . . . . .
N58 N 1.68896(12) -0.09437(11) 0.09902(9) 0.0571(5) Uani 1 1 d . . . . .
C59 C 1.02310(13) 0.15592(11) -0.00657(11) 0.0494(6) Uani 1 1 d . . . . .
H59A H 0.9764 0.1662 0.0182 0.059 Uiso 1 1 calc R . . . .
H59B H 1.0217 0.1292 -0.0308 0.059 Uiso 1 1 calc R . . . .
C60 C 1.19662(13) -0.16398(10) 0.47475(10) 0.0472(5) Uani 1 1 d . . . . .
H60 H 1.2277 -0.1794 0.4963 0.057 Uiso 1 1 calc R . . . .
C61 C 1.37695(15) 0.13142(12) 0.62276(14) 0.0641(8) Uani 1 1 d . . . . .
H61 H 1.4107 0.0983 0.6296 0.077 Uiso 1 1 calc R . . . .
C62 C 1.19934(13) 0.18043(11) 0.59242(11) 0.0506(6) Uani 1 1 d . . . . .
C63 C 1.58424(14) 0.37863(12) 0.17661(10) 0.0521(6) Uani 1 1 d . . . . .
C64 C 1.17101(13) 0.24059(10) 0.58634(10) 0.0464(5) Uani 1 1 d . . . . .
C65 C 1.60421(14) 0.32425(12) 0.15759(10) 0.0516(6) Uani 1 1 d . . . . .
C66 C 0.92776(14) 0.52350(12) 0.32451(11) 0.0535(6) Uani 1 1 d . . . . .
H66 H 0.9355 0.5472 0.3465 0.064 Uiso 1 1 calc R . . . .
C67 C 1.23522(12) 0.46249(11) 0.09091(11) 0.0507(6) Uani 1 1 d . . . . .
C68 C 1.09949(13) 0.16184(10) 0.57305(11) 0.0490(6) Uani 1 1 d . . . . .
C69 C 1.56294(16) 0.31057(13) 0.51706(11) 0.0569(6) Uani 1 1 d . . . . .
H69 H 1.5428 0.3479 0.5286 0.068 Uiso 1 1 calc R . . . .
C70 C 1.28230(14) -0.08586(12) 0.31889(10) 0.0517(6) Uani 1 1 d . . . . .
C71 C 1.60061(15) 0.37270(12) 0.07039(11) 0.0555(6) Uani 1 1 d . . . . .
H71 H 1.6059 0.3706 0.0336 0.067 Uiso 1 1 calc R . . . .
C72 C 1.45248(13) 0.19302(12) 0.63051(11) 0.0515(6) Uani 1 1 d . . . . .
H72 H 1.4880 0.1597 0.6328 0.062 Uiso 1 1 calc R . . . .
C73 C 1.07684(13) 0.49476(11) 0.20581(11) 0.0489(6) Uani 1 1 d . . . . .
C74 C 1.12536(13) 0.38542(12) 0.08093(12) 0.0556(7) Uani 1 1 d . . . . .
C75 C 1.18225(14) -0.10870(12) 0.38698(11) 0.0527(6) Uani 1 1 d . . . . .
H75 H 1.1341 -0.1074 0.3984 0.063 Uiso 1 1 calc R . . . .
C76 C 0.96763(13) 0.47413(11) 0.24374(10) 0.0491(6) Uani 1 1 d . . . . .
C77 C 1.25059(12) 0.50720(11) 0.11729(10) 0.0461(5) Uani 1 1 d . . . . .
C78 C 1.59710(16) 0.27732(12) 0.29924(11) 0.0576(7) Uani 1 1 d . . . . .
C79 C 1.05201(13) 0.42883(11) 0.15691(11) 0.0495(6) Uani 1 1 d . . . . .
C80 C 1.47763(14) 0.61976(11) 0.05137(11) 0.0511(6) Uani 1 1 d . . . . .
H80A H 1.4812 0.6326 0.0841 0.061 Uiso 1 1 calc R . . . .
H80B H 1.4711 0.6541 0.0253 0.061 Uiso 1 1 calc R . . . .
C81 C 1.74085(16) -0.03775(13) 0.18511(13) 0.0611(7) Uani 1 1 d . . . . .
H81 H 1.7367 -0.0722 0.2084 0.073 Uiso 1 1 calc R . . . .
C82 C 1.11807(13) 0.42552(11) 0.12034(12) 0.0525(6) Uani 1 1 d . . . . .
C83 C 1.04424(14) 0.52887(12) 0.25457(11) 0.0538(6) Uani 1 1 d . . . . .
C84 C 0.80833(13) 0.52474(10) 0.52743(10) 0.0447(5) Uani 1 1 d . . . . .
H84A H 0.8332 0.5564 0.5211 0.054 Uiso 1 1 calc R . . . .
H84B H 0.7712 0.5297 0.5613 0.054 Uiso 1 1 calc R . . . .
C85 C 1.61301(15) 0.32228(13) 0.10318(11) 0.0573(6) Uani 1 1 d . . . . .
H85 H 1.6276 0.2862 0.0887 0.069 Uiso 1 1 calc R . . . .
C86 C 1.07199(13) 0.22148(10) 0.56696(10) 0.0464(5) Uani 1 1 d . . . . .
C87 C 1.16243(14) 0.14123(11) 0.58694(12) 0.0515(6) Uani 1 1 d . . . . .
C88 C 1.04843(14) 0.11291(12) 0.07268(12) 0.0554(6) Uani 1 1 d . . . . .
H88 H 0.9997 0.1205 0.0872 0.066 Uiso 1 1 calc R . . . .
C89 C 1.14145(13) 0.49300(11) 0.16863(11) 0.0492(6) Uani 1 1 d . . . . .
C90 C 1.35908(15) -0.04793(13) 0.22672(11) 0.0584(7) Uani 1 1 d . . . . .
C3CA C 1.31704(15) 0.12391(12) 0.61447(15) 0.0639(8) Uani 1 1 d . . . . .
H3CA H 1.3101 0.0861 0.6159 0.077 Uiso 1 1 calc R . . . .
C92 C 1.10833(13) 0.26075(10) 0.57410(10) 0.0448(5) Uani 1 1 d . . . . .
C93 C 1.03144(13) 0.46331(11) 0.19953(11) 0.0477(6) Uani 1 1 d . . . . .
C94 C 1.57778(16) 0.37425(12) 0.23589(10) 0.0562(6) Uani 1 1 d . . . . .
C95 C 1.38911(14) 0.18592(12) 0.62133(12) 0.0548(6) Uani 1 1 d . . . . .
C96 C 1.21112(14) -0.08284(12) 0.33733(11) 0.0536(6) Uani 1 1 d . . . . .
C97 C 1.57227(17) 0.30364(13) 0.46087(11) 0.0608(7) Uani 1 1 d . . . . .
C98 C 1.26279(15) 0.58907(14) 0.17301(12) 0.0605(7) Uani 1 1 d . . . . .
H98 H 1.2670 0.6173 0.1923 0.073 Uiso 1 1 calc R . . . .
C99 C 1.76272(15) -0.10072(14) 0.07482(12) 0.0595(7) Uani 1 1 d . . . . .
H99A H 1.7714 -0.0695 0.0455 0.071 Uiso 1 1 calc R . . . .
H99B H 1.7819 -0.1381 0.0594 0.071 Uiso 1 1 calc R . . . .
C100 C 1.09205(15) 0.08432(13) 0.10829(12) 0.0611(7) Uani 1 1 d . . . . .
C101 C 1.00614(13) 0.25349(10) 0.55124(11) 0.0461(5) Uani 1 1 d . . . . .
C102 C 1.65934(14) 0.17970(12) 0.16257(10) 0.0533(6) Uani 1 1 d . . . . .
C103 C 1.16356(15) 0.07569(13) 0.09038(12) 0.0590(7) Uani 1 1 d . . . . .
H103 H 1.1850 0.0886 0.0545 0.071 Uiso 1 1 calc R . . . .
C104 C 1.29685(14) -0.05430(12) 0.26428(11) 0.0554(6) Uani 1 1 d . . . . .
C105 C 1.54372(15) -0.06254(14) 0.15572(11) 0.0594(7) Uani 1 1 d . . . . .
H105 H 1.5716 -0.0873 0.1767 0.071 Uiso 1 1 calc R . . A .
C106 C 1.72563(16) 0.19338(13) 0.12202(12) 0.0605(7) Uani 1 1 d . . . . .
H10A H 1.7468 0.1617 0.0987 0.073 Uiso 1 1 calc R . . . .
H10B H 1.7129 0.2291 0.0990 0.073 Uiso 1 1 calc R . . . .
C107 C 1.26690(14) 0.17194(11) 0.60398(12) 0.0543(6) Uani 1 1 d . . . . .
C108 C 1.20341(15) 0.04836(14) 0.12465(12) 0.0620(7) Uani 1 1 d . . . . .
C109 C 1.65646(16) 0.12544(12) 0.24933(11) 0.0576(7) Uani 1 1 d . . . . .
C110 C 1.59967(18) 0.24631(13) 0.38790(11) 0.0629(7) Uani 1 1 d . . . . .
C111 C 1.18093(13) 0.07516(11) 0.59382(12) 0.0533(6) Uani 1 1 d . . . . .
C112 C 1.61114(14) 0.28016(12) 0.20346(10) 0.0525(6) Uani 1 1 d . . . . .
C113 C 1.71054(15) 0.01851(12) 0.20696(12) 0.0592(7) Uani 1 1 d . . . . .
C114 C 1.60481(17) 0.17741(13) 0.13425(11) 0.0605(7) Uani 1 1 d . . . . .
H11A H 1.5977 0.2135 0.1102 0.073 Uiso 1 1 calc R . . . .
H11B H 1.6234 0.1450 0.1116 0.073 Uiso 1 1 calc R . . . .
C115 C 1.17393(15) 0.02759(14) 0.17747(12) 0.0623(7) Uani 1 1 d . . . . .
C116 C 1.63137(14) 0.21944(12) 0.20737(11) 0.0534(6) Uani 1 1 d . . . . .
C117 C 1.24800(14) 0.31324(11) 0.54213(12) 0.0551(6) Uani 1 1 d . U . . .
H11C H 1.2100 0.3458 0.5363 0.066 Uiso 1 1 calc R . . . .
H11D H 1.2839 0.3297 0.5480 0.066 Uiso 1 1 calc R . . . .
C118 C 1.59421(18) 0.24955(12) 0.44112(11) 0.0617(7) Uani 1 1 d . . . . .
H118 H 1.6052 0.2155 0.4639 0.074 Uiso 1 1 calc R . . . .
C119 C 0.86710(14) 0.50259(12) 0.34007(11) 0.0533(6) Uani 1 1 d . . . . .
C120 C 1.17921(15) 0.36305(15) 0.03833(15) 0.0718(10) Uani 1 1 d . . . . .
H120 H 1.2224 0.3738 0.0297 0.086 Uiso 1 1 calc R . . . .
C121 C 1.6620(2) 0.07438(13) 0.28340(13) 0.0710(9) Uani 1 1 d . . . . .
H121 H 1.6477 0.0756 0.3211 0.085 Uiso 1 1 calc R . . . .
C122 C 1.18124(15) 0.05115(12) 0.65198(13) 0.0608(7) Uani 1 1 d . . . . .
H12A H 1.1935 0.0085 0.6540 0.073 Uiso 1 1 calc R . . . .
H12B H 1.2178 0.0639 0.6610 0.073 Uiso 1 1 calc R . . . .
C123 C 1.01073(17) 0.24562(11) 0.49291(12) 0.0593(6) Uani 1 1 d . U . . .
H12C H 1.0100 0.2049 0.4915 0.071 Uiso 1 1 calc R . . . .
H12D H 0.9688 0.2700 0.4838 0.071 Uiso 1 1 calc R . . . .
C124 C 1.59423(15) 0.30921(12) 0.24994(11) 0.0546(6) Uani 1 1 d . . . . .
C125 C 1.61541(16) 0.21638(12) 0.30367(11) 0.0585(7) Uani 1 1 d . . . . .
C126 C 1.18946(14) 0.31090(11) 0.64244(12) 0.0548(6) Uani 1 1 d . . . . .
H12E H 1.2286 0.3186 0.6522 0.066 Uiso 1 1 calc R . . . .
H12F H 1.1629 0.3487 0.6307 0.066 Uiso 1 1 calc R . . . .
C127 C 1.79779(15) -0.09802(13) 0.11719(13) 0.0632(7) Uani 1 1 d . . . . .
H12G H 1.7872 -0.1279 0.1474 0.076 Uiso 1 1 calc R . . . .
H12H H 1.8484 -0.1052 0.1017 0.076 Uiso 1 1 calc R . . . .
C128 C 1.6885(2) 0.02179(13) 0.26198(13) 0.0707(9) Uani 1 1 d . . . . .
H128 H 1.6917 -0.0128 0.2855 0.085 Uiso 1 1 calc R . . . .
C129 C 1.28110(15) 0.03848(16) 0.11136(13) 0.0694(9) Uani 1 1 d . . . . .
C130 C 1.20380(15) 0.56606(14) 0.19024(13) 0.0629(8) Uani 1 1 d . . . . .
H130 H 1.1683 0.5787 0.2210 0.076 Uiso 1 1 calc R . . . .
C131 C 1.58645(17) 0.29620(12) 0.35290(11) 0.0605(7) Uani 1 1 d . . . . .
C132 C 1.47316(14) -0.05185(14) 0.17495(11) 0.0583(7) Uani 1 1 d . . . B 1
C133 C 1.23817(15) 0.48608(14) 0.03229(12) 0.0613(7) Uani 1 1 d . . . . .
H13A H 1.2855 0.4916 0.0139 0.074 Uiso 1 1 calc R . . . .
H13B H 1.2296 0.4565 0.0147 0.074 Uiso 1 1 calc R . . . .
C134 C 1.23264(14) -0.03073(13) 0.25193(11) 0.0577(7) Uani 1 1 d . . . . .
C135 C 1.35704(15) -0.01605(15) 0.17666(12) 0.0655(8) Uani 1 1 d . . . . .
C136 C 1.5585(2) 0.35245(13) 0.42647(12) 0.0691(8) Uani 1 1 d . . . . .
H136 H 1.5437 0.3892 0.4399 0.083 Uiso 1 1 calc R . . . .
C137 C 1.06253(16) 0.06489(16) 0.16093(14) 0.0728(9) Uani 1 1 d . . . . .
H137 H 1.0137 0.0707 0.1737 0.087 Uiso 1 1 calc R . . . .
C138 C 1.17309(15) -0.04712(13) 0.29750(11) 0.0602(7) Uani 1 1 d . . . . .
C139 C 1.6185(2) 0.19151(13) 0.36034(11) 0.0689(9) Uani 1 1 d . . . . .
C140 C 0.98757(16) 0.34493(13) 0.18172(13) 0.0636(8) Uani 1 1 d . . . . .
H14A H 0.9489 0.3617 0.2112 0.076 Uiso 1 1 calc R . . . .
H14B H 0.9698 0.3209 0.1643 0.076 Uiso 1 1 calc R . . . .
C141 C 1.44890(14) -0.14052(13) 0.23419(11) 0.0561(6) Uani 1 1 d . . . . .
H14C H 1.4984 -0.1547 0.2326 0.067 Uiso 1 1 calc R . . . .
H14D H 1.4220 -0.1546 0.2699 0.067 Uiso 1 1 calc R . . . .
C142 C 1.63277(19) 0.40365(14) 0.24343(13) 0.0673(8) Uani 1 1 d . . . . .
H14E H 1.6209 0.4454 0.2318 0.081 Uiso 1 1 calc R . . . .
H14F H 1.6299 0.3997 0.2821 0.081 Uiso 1 1 calc R . . . .
C143 C 1.43351(18) -0.16679(14) 0.19182(12) 0.0660(7) Uani 1 1 d . . . . .
H14G H 1.3831 -0.1572 0.1962 0.079 Uiso 1 1 calc R . . . .
H14H H 1.4560 -0.1498 0.1559 0.079 Uiso 1 1 calc R . . . .
C144 C 1.16931(15) 0.32490(15) 0.00839(15) 0.0705(9) Uani 1 1 d . . . . .
H144 H 1.2063 0.3098 -0.0205 0.085 Uiso 1 1 calc R . . . .
C145 C 1.63212(15) 0.18793(12) 0.25748(11) 0.0563(7) Uani 1 1 d . . . . .
C146 C 1.5658(2) 0.34916(13) 0.37275(12) 0.0712(9) Uani 1 1 d . . . . .
H146 H 1.5565 0.3834 0.3497 0.085 Uiso 1 1 calc R . . . .
C147 C 1.01050(13) 0.39440(11) 0.14051(11) 0.0512(6) Uani 1 1 d . . . . .
C148 C 1.29020(14) 0.40604(12) 0.09455(15) 0.0646(8) Uani 1 1 d . . . . .
H14I H 1.2806 0.3768 0.0771 0.077 Uiso 1 1 calc R . . . .
H14J H 1.3359 0.4137 0.0737 0.077 Uiso 1 1 calc R . . . .
C149 C 1.18797(18) 0.54215(15) 0.02407(13) 0.0679(8) Uani 1 1 d . . . . .
H14K H 1.1881 0.5691 0.0485 0.082 Uiso 1 1 calc R . . . .
H14L H 1.1409 0.5346 0.0338 0.082 Uiso 1 1 calc R . . . .
C150 C 1.23169(15) 0.00006(14) 0.20235(12) 0.0628(7) Uani 1 1 d . . . . .
C1CA C 0.94790(13) 0.43515(14) 0.12256(13) 0.0623(8) Uani 1 1 d . . . . .
H1CA H 0.9251 0.4114 0.1092 0.075 Uiso 1 1 calc R . . . .
H1CB H 0.9142 0.4521 0.1545 0.075 Uiso 1 1 calc R . . . .
C152 C 1.45454(16) -0.05109(15) 0.27179(12) 0.0655(7) Uani 1 1 d . U . . .
H15A H 1.4346 -0.0702 0.3074 0.079 Uiso 1 1 calc R . . . .
H15B H 1.5054 -0.0627 0.2644 0.079 Uiso 1 1 calc R . . . .
C153 C 1.6496(3) -0.0476(5) 0.0841(2) 0.0555(17) Uani 0.84(3) 1 d . . P C 1
H153 H 1.6697 -0.0195 0.0587 0.067 Uiso 0.84(3) 1 calc R . P C 1
C154 C 1.27860(19) 0.28226(15) 0.49166(14) 0.0711(7) Uani 1 1 d . U . . .
H15C H 1.3115 0.2462 0.4990 0.085 Uiso 1 1 calc R . . . .
H15D H 1.2412 0.2715 0.4821 0.085 Uiso 1 1 calc R . . . .
C155 C 1.02679(16) 0.59431(13) 0.23825(13) 0.0667(9) Uani 1 1 d . . . . .
H15E H 1.0707 0.6074 0.2221 0.080 Uiso 1 1 calc R . . . .
H15F H 1.0028 0.6139 0.2712 0.080 Uiso 1 1 calc R . . . .
C156 C 1.77902(17) 0.20124(16) 0.14725(14) 0.0704(8) Uani 1 1 d . . . . .
H15G H 1.7589 0.2342 0.1692 0.084 Uiso 1 1 calc R . . . .
H15H H 1.7906 0.1662 0.1714 0.084 Uiso 1 1 calc R . . . .
C157 C 1.08660(15) 0.51336(16) 0.29591(13) 0.0690(7) Uani 1 1 d D U . . .
H15I H 1.1338 0.5191 0.2774 0.083 Uiso 0.772(7) 1 calc R . P D 1
H15J H 1.0660 0.5412 0.3232 0.083 Uiso 0.772(7) 1 calc R . P D 1
H15K H 1.0557 0.5235 0.3314 0.083 Uiso 0.228(7) 1 calc R . P D 2
H15L H 1.1221 0.5369 0.2856 0.083 Uiso 0.228(7) 1 calc R . P D 2
C158 C 1.43246(13) -0.07369(13) 0.22913(10) 0.0533(6) Uani 1 1 d . . . . .
C159 C 1.10258(17) 0.03712(17) 0.19544(14) 0.0746(9) Uani 1 1 d . . . . .
H159 H 1.0810 0.0246 0.2314 0.090 Uiso 1 1 calc R . . . .
C2CA C 1.11302(18) 0.06929(15) 0.69423(14) 0.0690(8) Uani 1 1 d . . . . .
H2CA H 1.0991 0.1120 0.6908 0.083 Uiso 1 1 calc R . . . .
H2CB H 1.0770 0.0543 0.6868 0.083 Uiso 1 1 calc R . . . .
C161 C 1.50380(17) 0.40475(13) 0.26374(11) 0.0636(8) Uani 1 1 d . . . . .
H16A H 1.5012 0.4078 0.3014 0.076 Uiso 1 1 calc R . . . .
H16B H 1.4943 0.4445 0.2460 0.076 Uiso 1 1 calc R . . . .
C162 C 0.9814(2) 0.61487(14) 0.19831(15) 0.0789(10) Uani 1 1 d . . . . .
H16C H 0.9465 0.5910 0.2065 0.095 Uiso 0.600(5) 1 calc R . P E 1
H16D H 0.9568 0.6555 0.2027 0.095 Uiso 0.600(5) 1 calc R . P E 1
H16E H 0.9340 0.6272 0.2213 0.095 Uiso 0.400(5) 1 calc R . P E 2
H16F H 0.9817 0.5791 0.1843 0.095 Uiso 0.400(5) 1 calc R . P E 2
C163 C 1.84438(19) 0.21202(16) 0.10630(15) 0.0772(9) Uani 1 1 d . . . . .
H16G H 1.8322 0.2441 0.0795 0.093 Uiso 1 1 calc R . . . .
H16H H 1.8674 0.1771 0.0873 0.093 Uiso 1 1 calc R . . . .
C164 C 1.57455(16) -0.03729(17) 0.10556(13) 0.0741(9) Uani 1 1 d . . . . .
C165 C 1.4588(2) -0.23158(17) 0.19542(16) 0.0834(10) Uani 1 1 d . . . . .
H16I H 1.4365 -0.2484 0.2315 0.100 Uiso 1 1 calc R . . . .
H16J H 1.5092 -0.2410 0.1910 0.100 Uiso 1 1 calc R . . . .
C166 C 1.29431(15) 0.00728(15) 0.16421(12) 0.0668(8) Uani 1 1 d . . . . .
C167 C 1.42981(16) -0.01752(18) 0.14476(13) 0.0768(10) Uani 1 1 d . . . . .
C168 C 1.6881(2) 0.15652(14) 0.36423(13) 0.0777(10) Uani 1 1 d . . . . .
H16K H 1.6889 0.1506 0.4022 0.093 Uiso 1 1 calc R . . . .
H16L H 1.6950 0.1181 0.3523 0.093 Uiso 1 1 calc R . . . .
C169 C 1.24668(16) 0.04948(14) 0.55256(16) 0.0719(7) Uani 1 1 d . U . . .
H16M H 1.2867 0.0569 0.5612 0.086 Uiso 0.756(5) 1 calc R . P F 1
H16N H 1.2515 0.0071 0.5562 0.086 Uiso 0.756(5) 1 calc R . P F 1
H16O H 1.2364 0.0670 0.5182 0.086 Uiso 0.244(5) 1 calc R . P F 2
H16P H 1.2805 0.0698 0.5564 0.086 Uiso 0.244(5) 1 calc R . P F 2
C170 C 1.0722(2) 0.25985(17) 0.45081(16) 0.0850(8) Uani 1 1 d . U . . .
H17A H 1.1142 0.2363 0.4604 0.102 Uiso 0.662(6) 1 calc R . P G 1
H17B H 1.0721 0.3009 0.4513 0.102 Uiso 0.662(6) 1 calc R . P G 1
H17C H 1.0821 0.2954 0.4582 0.102 Uiso 0.338(6) 1 calc R . P G 2
H17D H 1.0624 0.2672 0.4154 0.102 Uiso 0.338(6) 1 calc R . P G 2
C171 C 1.13457(19) -0.08436(18) 0.28050(16) 0.0839(8) Uani 1 1 d . U . . .
H17E H 1.1071 -0.0599 0.2568 0.101 Uiso 1 1 calc R . . . .
H17F H 1.1022 -0.0994 0.3127 0.101 Uiso 1 1 calc R . . . .
C172 C 1.5357(2) 0.17008(19) 0.17139(17) 0.0831(10) Uani 1 1 d . . . . .
H17G H 1.5434 0.1358 0.1973 0.100 Uiso 1 1 calc R . . . .
H17H H 1.5155 0.2041 0.1920 0.100 Uiso 1 1 calc R . . . .
C173 C 1.3037(2) -0.0610(2) 0.07662(16) 0.0949(12) Uani 1 1 d . . . . .
H17I H 1.2544 -0.0604 0.0946 0.114 Uiso 1 1 calc R . . . .
H17J H 1.3306 -0.0823 0.1019 0.114 Uiso 1 1 calc R . . . .
C174 C 1.2993(2) 0.0982(2) 0.09715(17) 0.0912(13) Uani 1 1 d . . . . .
H17K H 1.2831 0.1177 0.0656 0.109 Uiso 1 1 calc R . . . .
H17L H 1.3502 0.0930 0.0870 0.109 Uiso 1 1 calc R . . . .
C175 C 1.31379(18) 0.00062(19) 0.06487(14) 0.0856(12) Uani 1 1 d . . . . .
H17M H 1.2946 0.0194 0.0345 0.103 Uiso 1 1 calc R . . . .
H17N H 1.3640 -0.0006 0.0531 0.103 Uiso 1 1 calc R . . . .
C176 C 0.9648(2) 0.48354(18) 0.07992(18) 0.0901(11) Uani 1 1 d . . . . .
H17O H 0.9972 0.4663 0.0477 0.108 Uiso 1 1 calc R . . . .
H17P H 0.9896 0.5060 0.0927 0.108 Uiso 1 1 calc R . . . .
C177 C 1.1235(2) 0.00629(19) 0.32456(15) 0.1023(11) Uani 1 1 d D U . . .
H17Q H 1.0872 -0.0067 0.3549 0.123 Uiso 0.468(5) 1 calc R . P H 1
H17R H 1.1008 0.0318 0.2984 0.123 Uiso 0.468(5) 1 calc R . P H 1
H17S H 1.0795 0.0095 0.3160 0.123 Uiso 0.532(5) 1 calc R . P H 2
H17T H 1.1147 -0.0056 0.3635 0.123 Uiso 0.532(5) 1 calc R . P H 2
C178 C 1.2043(3) 0.5706(2) -0.03280(16) 0.0940(12) Uani 1 1 d . . . . .
H17U H 1.2067 0.5430 -0.0575 0.113 Uiso 1 1 calc R . . . .
H17V H 1.2502 0.5803 -0.0419 0.113 Uiso 1 1 calc R . . . .
C180 C 1.7470(2) 0.1839(2) 0.33147(17) 0.0952(14) Uani 1 1 d . . . . .
H18A H 1.7455 0.1915 0.2936 0.114 Uiso 1 1 calc R . . . .
H18B H 1.7421 0.2214 0.3446 0.114 Uiso 1 1 calc R . . . .
C181 C 1.8945(2) 0.22691(19) 0.13060(18) 0.0867(10) Uani 1 1 d . . . . .
H18C H 1.8721 0.2614 0.1495 0.130 Uiso 1 1 calc R . . . .
H18D H 1.9352 0.2343 0.1021 0.130 Uiso 1 1 calc R . . . .
H18E H 1.9087 0.1946 0.1559 0.130 Uiso 1 1 calc R . . . .
C182 C 1.4489(2) 0.37531(16) 0.26325(18) 0.0869(11) Uani 1 1 d . . . . .
H18F H 1.4506 0.3400 0.2888 0.104 Uiso 1 1 calc R . . . .
H18G H 1.4585 0.3632 0.2271 0.104 Uiso 1 1 calc R . . . .
C184 C 1.2947(2) 0.38046(16) 0.1500(2) 0.0925(13) Uani 1 1 d . . . . .
H18H H 1.2512 0.3681 0.1698 0.111 Uiso 1 1 calc R . . . .
H18I H 1.2994 0.4106 0.1692 0.111 Uiso 1 1 calc R . . . .
C186 C 1.4268(2) 0.3413(2) 0.12187(18) 0.0902(11) Uani 1 1 d . . . . .
H18J H 1.4292 0.3555 0.0843 0.135 Uiso 1 1 calc R . . . .
H18K H 1.4622 0.3060 0.1237 0.135 Uiso 1 1 calc R . . . .
H18L H 1.4345 0.3707 0.1396 0.135 Uiso 1 1 calc R . . . .
C187 C 1.1158(2) 0.0485(2) 0.75071(17) 0.0898(11) Uani 1 1 d . . . . .
H18M H 1.0721 0.0666 0.7754 0.108 Uiso 0.489(8) 1 calc R . P I 1
H18N H 1.1537 0.0614 0.7575 0.108 Uiso 0.489(8) 1 calc R . P I 1
H18O H 1.1501 0.0645 0.7594 0.108 Uiso 0.511(8) 1 calc R . P I 2
H18P H 1.1300 0.0058 0.7548 0.108 Uiso 0.511(8) 1 calc R . P I 2
C189 C 1.8148(3) 0.1457(2) 0.3349(2) 0.1075(16) Uani 1 1 d . . . . .
H18Q H 1.8174 0.1413 0.3724 0.129 Uiso 0.717(7) 1 calc R . P J 1
H18R H 1.8169 0.1070 0.3255 0.129 Uiso 0.717(7) 1 calc R . P J 1
H18S H 1.8048 0.1155 0.3649 0.129 Uiso 0.283(7) 1 calc R . P J 2
H18T H 1.8404 0.1693 0.3454 0.129 Uiso 0.283(7) 1 calc R . P J 2
C190 C 1.4437(3) -0.2588(2) 0.15373(18) 0.1003(13) Uani 1 1 d . . . . .
H19A H 1.3937 -0.2506 0.1586 0.151 Uiso 1 1 calc R . . . .
H19B H 1.4614 -0.3006 0.1576 0.151 Uiso 1 1 calc R . . . .
H19C H 1.4661 -0.2427 0.1179 0.151 Uiso 1 1 calc R . . . .
C192 C 1.5615(3) 0.15627(15) 0.38834(14) 0.0869(9) Uani 1 1 d . U . . .
H19D H 1.5745 0.1195 0.3720 0.104 Uiso 0.555(5) 1 calc R . P K 1
H19E H 1.5611 0.1465 0.4265 0.104 Uiso 0.555(5) 1 calc R . P K 1
H19F H 1.5174 0.1848 0.3984 0.104 Uiso 0.445(5) 1 calc R . P K 2
H19G H 1.5577 0.1352 0.3605 0.104 Uiso 0.445(5) 1 calc R . P K 2
C193 C 1.3557(2) 0.32844(18) 0.1500(3) 0.1190(19) Uani 1 1 d . . . . .
H19H H 1.3544 0.3132 0.1876 0.143 Uiso 1 1 calc R . . . .
H19I H 1.3493 0.2977 0.1325 0.143 Uiso 1 1 calc R . . . .
C194 C 1.1144(3) 0.2150(2) 0.76992(17) 0.0956(12) Uani 1 1 d . . . . .
H19J H 1.1034 0.2437 0.7953 0.143 Uiso 0.739(6) 1 calc R . P L 1
H19K H 1.1343 0.1771 0.7858 0.143 Uiso 0.739(6) 1 calc R . P L 1
H19L H 1.0722 0.2130 0.7617 0.143 Uiso 0.739(6) 1 calc R . P L 1
H19M H 1.1621 0.1930 0.7653 0.143 Uiso 0.261(6) 1 calc R . P L 2
H19N H 1.0829 0.1884 0.7820 0.143 Uiso 0.261(6) 1 calc R . P L 2
H19O H 1.1035 0.2421 0.7967 0.143 Uiso 0.261(6) 1 calc R . P L 2
C195 C 1.0417(2) 0.30738(18) 0.2048(2) 0.0969(13) Uani 1 1 d . . . . .
H19P H 1.0532 0.3297 0.2279 0.116 Uiso 1 1 calc R . . . .
H19Q H 1.0836 0.2965 0.1753 0.116 Uiso 1 1 calc R . . . .
C199 C 1.7591(3) 0.4059(2) 0.2252(2) 0.0994(13) Uani 1 1 d . . . . .
H19R H 1.8062 0.3852 0.2077 0.119 Uiso 0.634(7) 1 calc R . P M 1
H19S H 1.7534 0.4015 0.2643 0.119 Uiso 0.634(7) 1 calc R . P M 1
H19T H 1.7947 0.4154 0.1924 0.119 Uiso 0.366(7) 1 calc R . P M 2
H19U H 1.7376 0.4401 0.2454 0.119 Uiso 0.366(7) 1 calc R . P M 2
C201 C 1.0920(4) 0.4566(3) 0.3230(3) 0.0951(15) Uani 0.772(7) 1 d . U P D 1
H20A H 1.0973 0.4296 0.2967 0.114 Uiso 0.772(7) 1 calc R . P D 1
H20B H 1.0479 0.4552 0.3506 0.114 Uiso 0.772(7) 1 calc R . P D 1
C202 C 0.9339(3) 0.2280(4) 0.6463(2) 0.132(2) Uani 1 1 d . . . . .
H20C H 0.8857 0.2242 0.6635 0.158 Uiso 1 1 calc R . . . .
H20D H 0.9628 0.1888 0.6508 0.158 Uiso 1 1 calc R . . . .
C203 C 1.1854(3) -0.1374(2) 0.2498(2) 0.1091(13) Uani 1 1 d . U . . .
H20E H 1.2295 -0.1255 0.2312 0.131 Uiso 1 1 calc R . . . .
H20F H 1.1950 -0.1694 0.2774 0.131 Uiso 1 1 calc R . . . .
C206 C 1.1508(4) 0.6257(2) -0.0413(2) 0.1206(19) Uani 1 1 d . . . . .
H20G H 1.1054 0.6163 -0.0332 0.181 Uiso 1 1 calc R . . . .
H20H H 1.1639 0.6423 -0.0787 0.181 Uiso 1 1 calc R . . . .
H20I H 1.1490 0.6537 -0.0176 0.181 Uiso 1 1 calc R . . . .
C208 C 1.2674(3) 0.1380(2) 0.1436(2) 0.1139(18) Uani 1 1 d . . . . .
H20J H 1.2958 0.1241 0.1692 0.137 Uiso 0.551(6) 1 calc R . P N 1
H20K H 1.2213 0.1298 0.1622 0.137 Uiso 0.551(6) 1 calc R . P N 1
H20L H 1.2164 0.1466 0.1538 0.137 Uiso 0.449(6) 1 calc R . P N 2
H20M H 1.2843 0.1216 0.1755 0.137 Uiso 0.449(6) 1 calc R . P N 2
C210 C 1.4846(3) 0.1632(3) 0.1450(3) 0.128(2) Uani 1 1 d . . . . .
H21A H 1.4389 0.1694 0.1716 0.154 Uiso 0.481(9) 1 calc R . P O 1
H21B H 1.4825 0.1948 0.1157 0.154 Uiso 0.481(9) 1 calc R . P O 1
H21C H 1.4757 0.1994 0.1214 0.154 Uiso 0.519(9) 1 calc R . P O 2
H21D H 1.5086 0.1323 0.1211 0.154 Uiso 0.519(9) 1 calc R . P O 2
C211 C 1.1657(4) -0.1603(4) 0.2115(3) 0.145(2) Uani 1 1 d . U . . .
H21E H 1.1549 -0.1292 0.1835 0.174 Uiso 1 1 calc R . . . .
H21F H 1.1237 -0.1757 0.2295 0.174 Uiso 1 1 calc R . . . .
C215 C 1.3157(3) 0.31876(19) 0.44444(18) 0.0994(12) Uani 1 1 d . U . . .
H21G H 1.3257 0.2995 0.4117 0.119 Uiso 1 1 calc R . . . .
H21H H 1.2838 0.3564 0.4400 0.119 Uiso 1 1 calc R . . . .
C216 C 0.9832(4) 0.6433(3) 0.1049(3) 0.0858(14) Uani 0.600(5) 1 d . . P E 1
H21I H 0.9428 0.6271 0.1097 0.129 Uiso 0.600(5) 1 calc R . P E 1
H21J H 1.0123 0.6404 0.0681 0.129 Uiso 0.600(5) 1 calc R . P E 1
H21K H 0.9680 0.6839 0.1120 0.129 Uiso 0.600(5) 1 calc R . P E 1
C217 C 1.0228(4) 0.25185(19) 0.2381(3) 0.141(2) Uani 1 1 d . . . . .
H21L H 1.0471 0.2411 0.2666 0.169 Uiso 0.641(9) 1 calc R . P P 1
H21M H 0.9726 0.2595 0.2556 0.169 Uiso 0.641(9) 1 calc R . P P 1
H21N H 0.9927 0.2653 0.2727 0.169 Uiso 0.359(9) 1 calc R . P P 2
H21O H 0.9918 0.2421 0.2205 0.169 Uiso 0.359(9) 1 calc R . P P 2
C219 C 1.3637(4) 0.4634(3) 0.2370(4) 0.164(3) Uani 1 1 d . . . . .
H21P H 1.3960 0.4883 0.2327 0.246 Uiso 1 1 calc R . . . .
H21Q H 1.3162 0.4855 0.2489 0.246 Uiso 1 1 calc R . . . .
H21R H 1.3705 0.4491 0.2026 0.246 Uiso 1 1 calc R . . . .
C223 C 1.2571(5) 0.2075(4) 0.1351(4) 0.0936(19) Uani 0.551(6) 1 d . . P N 1
H22C H 1.3027 0.2161 0.1153 0.112 Uiso 0.551(6) 1 calc R . P N 1
H22D H 1.2267 0.2219 0.1109 0.112 Uiso 0.551(6) 1 calc R . P N 1
C225 C 1.7061(2) 0.3798(2) 0.2134(2) 0.1042(15) Uani 1 1 d . . . . .
H22E H 1.7102 0.3869 0.1745 0.125 Uiso 1 1 calc R . . . .
H22F H 1.7170 0.3375 0.2228 0.125 Uiso 1 1 calc R . . . .
C226 C 1.1277(5) -0.0222(4) 0.7645(4) 0.0997(18) Uani 0.489(8) 1 d . . P I 1
H22G H 1.0905 -0.0356 0.7577 0.150 Uiso 0.489(8) 1 calc R . P I 1
H22H H 1.1274 -0.0326 0.8022 0.150 Uiso 0.489(8) 1 calc R . P I 1
H22I H 1.1722 -0.0406 0.7417 0.150 Uiso 0.489(8) 1 calc R . P I 1
C227 C 1.2497(3) 0.0715(2) 0.4970(2) 0.0870(11) Uani 0.756(5) 1 d . U P F 1
H22J H 1.2503 0.1131 0.4921 0.104 Uiso 0.756(5) 1 calc R . P F 1
H22K H 1.2075 0.0676 0.4890 0.104 Uiso 0.756(5) 1 calc R . P F 1
C229 C 1.4333(3) 0.0135(2) 0.2743(2) 0.1073(14) Uani 1 1 d . U . . .
H22L H 1.3823 0.0245 0.2857 0.129 Uiso 1 1 calc R . . . .
H22M H 1.4487 0.0327 0.2377 0.129 Uiso 1 1 calc R . . . .
C231 C 1.2229(5) -0.2078(4) 0.1859(3) 0.169(3) Uani 1 1 d . U . . .
H23C H 1.2641 -0.1923 0.1673 0.253 Uiso 1 1 calc R . . . .
H23D H 1.2083 -0.2233 0.1600 0.253 Uiso 1 1 calc R . . . .
H23E H 1.2335 -0.2386 0.2135 0.253 Uiso 1 1 calc R . . . .
C232 C 1.1504(4) 0.4342(3) 0.3501(3) 0.1107(16) Uani 0.772(7) 1 d . U P D 1
H23F H 1.1926 0.4429 0.3234 0.133 Uiso 0.772(7) 1 calc R . P D 1
H23G H 1.1403 0.4590 0.3792 0.133 Uiso 0.772(7) 1 calc R . P D 1
C233 C 1.3254(4) -0.0934(3) 0.0272(2) 0.1209(17) Uani 1 1 d . . . . .
H23H H 1.2933 -0.0758 0.0049 0.145 Uiso 1 1 calc R . . . .
H23I H 1.3720 -0.0882 0.0060 0.145 Uiso 1 1 calc R . . . .
C236 C 1.8713(4) 0.1658(3) 0.3019(2) 0.0891(15) Uani 0.717(7) 1 d . . P J 1
H23J H 1.8697 0.1697 0.2645 0.134 Uiso 0.717(7) 1 calc R . P J 1
H23K H 1.9136 0.1384 0.3060 0.134 Uiso 0.717(7) 1 calc R . P J 1
H23L H 1.8707 0.2035 0.3117 0.134 Uiso 0.717(7) 1 calc R . P J 1
C238 C 1.3126(4) 0.0401(3) 0.4577(3) 0.127(2) Uani 0.756(5) 1 d . U P F 1
H23M H 1.3167 0.0616 0.4217 0.152 Uiso 0.756(5) 1 calc R . P F 1
H23N H 1.3544 0.0397 0.4685 0.152 Uiso 0.756(5) 1 calc R . P F 1
C239 C 1.4909(5) 0.1852(3) 0.3856(3) 0.0980(13) Uani 0.555(5) 1 d . U P K 1
H23O H 1.4894 0.1897 0.3478 0.118 Uiso 0.555(5) 1 calc R . P K 1
H23P H 1.4801 0.2243 0.3972 0.118 Uiso 0.555(5) 1 calc R . P K 1
C241 C 0.9481(3) 0.2600(3) 0.6792(2) 0.129(2) Uani 1 1 d . . . . .
H24A H 0.9524 0.2973 0.6573 0.155 Uiso 0.598(7) 1 calc R . P Q 1
H24B H 0.9955 0.2406 0.6810 0.155 Uiso 0.598(7) 1 calc R . P Q 1
H24C H 0.9933 0.2707 0.6621 0.155 Uiso 0.402(7) 1 calc R . P Q 2
H24D H 0.9501 0.2370 0.7140 0.155 Uiso 0.402(7) 1 calc R . P Q 2
C242 C 1.3799(4) 0.3297(4) 0.4479(4) 0.178(3) Uani 1 1 d . U . . .
H24E H 1.3707 0.3504 0.4792 0.266 Uiso 1 1 calc R . . . .
H24F H 1.3996 0.3532 0.4154 0.266 Uiso 1 1 calc R . . . .
H24G H 1.4127 0.2929 0.4514 0.266 Uiso 1 1 calc R . . . .
C245 C 0.8909(5) 0.3140(4) 0.6881(3) 0.106(2) Uani 0.598(7) 1 d . . P Q 2
H24H H 0.8902 0.3368 0.6536 0.159 Uiso 0.598(7) 1 calc R . P Q 2
H24I H 0.8993 0.3370 0.7118 0.159 Uiso 0.598(7) 1 calc R . P Q 2
H24J H 0.8465 0.3029 0.7045 0.159 Uiso 0.598(7) 1 calc R . P Q 2
C246 C 1.1662(5) 0.0439(4) 0.3472(4) 0.1251(17) Uani 0.532(5) 1 d D U P H 1
H24K H 1.2157 0.0289 0.3301 0.150 Uiso 0.532(5) 1 calc R . P H 1
H24L H 1.1551 0.0839 0.3303 0.150 Uiso 0.532(5) 1 calc R . P H 1
C252 C 1.3764(2) 0.4132(2) 0.2780(3) 0.1202(17) Uani 1 1 d . . . . .
H25A H 1.3425 0.3891 0.2829 0.144 Uiso 1 1 calc R . . . .
H25B H 1.3685 0.4281 0.3127 0.144 Uiso 1 1 calc R . . . .
C253 C 1.3268(6) -0.1556(4) 0.0384(3) 0.186(4) Uani 1 1 d . . . . .
H25C H 1.3594 -0.1738 0.0597 0.278 Uiso 1 1 calc R . . . .
H25D H 1.3412 -0.1730 0.0046 0.278 Uiso 1 1 calc R . . . .
H25E H 1.2806 -0.1614 0.0584 0.278 Uiso 1 1 calc R . . . .
C255 C 1.2298(4) 0.2421(4) 0.1795(4) 0.105(2) Uani 0.551(6) 1 d . . P N 1
H25F H 1.1825 0.2379 0.1980 0.158 Uiso 0.551(6) 1 calc R . P N 1
H25G H 1.2295 0.2827 0.1662 0.158 Uiso 0.551(6) 1 calc R . P N 1
H25H H 1.2587 0.2294 0.2044 0.158 Uiso 0.551(6) 1 calc R . P N 1
C266 C 1.7494(4) 0.4696(3) 0.2042(3) 0.0896(15) Uani 0.634(7) 1 d . . P M 1
H26A H 1.7553 0.4737 0.1655 0.134 Uiso 0.634(7) 1 calc R . P M 1
H26B H 1.7837 0.4861 0.2117 0.134 Uiso 0.634(7) 1 calc R . P M 1
H26C H 1.7029 0.4900 0.2221 0.134 Uiso 0.634(7) 1 calc R . P M 1
C267 C 1.4350(6) 0.1533(4) 0.4199(4) 0.1193(17) Uani 0.555(5) 1 d . U P K 1
H26D H 1.4419 0.1161 0.4055 0.143 Uiso 0.555(5) 1 calc R . P K 1
H26E H 1.3892 0.1767 0.4175 0.143 Uiso 0.555(5) 1 calc R . P K 1
C6 C 1.4611(5) 0.0367(3) 0.3115(5) 0.183(4) Uani 1 1 d D U . . .
H6BD H 1.5120 0.0293 0.2989 0.220 Uiso 0.3333 1 calc R . P R 2
H6BE H 1.4480 0.0168 0.3481 0.220 Uiso 0.3333 1 calc R . P R 2
H6AB H 1.4437 0.0791 0.3091 0.220 Uiso 0.3333 1 calc R . P R 1
H6AC H 1.4397 0.0214 0.3485 0.220 Uiso 0.3333 1 calc R . P R 1
H6CF H 1.5007 0.0525 0.2880 0.220 Uiso 0.3333 1 calc R . P R 3
H6CG H 1.4250 0.0705 0.3251 0.220 Uiso 0.3333 1 calc R . P R 3
C3AA C 1.0233(4) 0.6104(3) 0.1429(2) 0.0798(13) Uani 0.600(5) 1 d . . P E 1
H3AA H 1.0384 0.5694 0.1359 0.096 Uiso 0.600(5) 1 calc R . P E 1
H3AB H 1.0650 0.6259 0.1372 0.096 Uiso 0.600(5) 1 calc R . P E 1
C11 C 1.0403(5) 0.2047(3) 0.2069(4) 0.120(2) Uani 0.641(9) 1 d . . P P 1
H11E H 1.0166 0.2151 0.1784 0.180 Uiso 0.641(9) 1 calc R . P P 1
H11F H 1.0260 0.1710 0.2298 0.180 Uiso 0.641(9) 1 calc R . P P 1
H11G H 1.0903 0.1955 0.1908 0.180 Uiso 0.641(9) 1 calc R . P P 1
C3BA C 1.4939(6) 0.1123(5) 0.1239(8) 0.162(5) Uani 0.481(9) 1 d . . P O 1
H3BA H 1.5379 0.1060 0.0961 0.242 Uiso 0.481(9) 1 calc R . P O 1
H3BB H 1.4560 0.1145 0.1083 0.242 Uiso 0.481(9) 1 calc R . P O 1
H3BC H 1.4944 0.0803 0.1524 0.242 Uiso 0.481(9) 1 calc R . P O 1
C2BA C 1.3095(6) -0.0210(4) 0.4547(5) 0.181(5) Uani 0.756(5) 1 d . U P F 1
H2BA H 1.3056 -0.0426 0.4902 0.271 Uiso 0.756(5) 1 calc R . P F 1
H2BB H 1.3516 -0.0394 0.4294 0.271 Uiso 0.756(5) 1 calc R . P F 1
H2BC H 1.2693 -0.0209 0.4426 0.271 Uiso 0.756(5) 1 calc R . P F 1
C4AA C 1.1677(6) 0.3817(5) 0.3707(4) 0.204(4) Uani 1 1 d . U . . .
H4AA H 1.1285 0.3717 0.3993 0.306 Uiso 0.772(7) 1 calc R . P D 1
H4AB H 1.2066 0.3784 0.3856 0.306 Uiso 0.772(7) 1 calc R . P D 1
H4AC H 1.1813 0.3554 0.3429 0.306 Uiso 0.772(7) 1 calc R . P D 1
H4AD H 1.1353 0.4105 0.3936 0.306 Uiso 0.228(7) 1 calc R . P D 2
H4AE H 1.2036 0.3605 0.3881 0.306 Uiso 0.228(7) 1 calc R . P D 2
H4AF H 1.1430 0.3547 0.3650 0.306 Uiso 0.228(7) 1 calc R . P D 2
C9 C 1.0437(5) 0.0680(4) 0.7893(4) 0.0997(18) Uani 0.511(8) 1 d . . P I 2
H9A H 1.0296 0.1102 0.7848 0.150 Uiso 0.511(8) 1 calc R . P I 2
H9B H 1.0456 0.0552 0.8264 0.150 Uiso 0.511(8) 1 calc R . P I 2
H9C H 1.0103 0.0510 0.7813 0.150 Uiso 0.511(8) 1 calc R . P I 2
C1A C 1.5645(6) 0.1122(4) 0.4379(4) 0.0980(13) Uani 0.445(5) 1 d . U P K 2
H1AB H 1.6049 0.0802 0.4274 0.118 Uiso 0.445(5) 1 calc R . P K 2
H1AC H 1.5730 0.1313 0.4651 0.118 Uiso 0.445(5) 1 calc R . P K 2
C1B C 1.5021(8) 0.0866(5) 0.4641(5) 0.1193(17) Uani 0.445(5) 1 d . U P K 2
H1BA H 1.4918 0.0705 0.4359 0.143 Uiso 0.445(5) 1 calc R . P K 2
H1BB H 1.4627 0.1187 0.4766 0.143 Uiso 0.445(5) 1 calc R . P K 2
C1C C 0.9138(7) 0.2761(6) 0.7325(5) 0.106(2) Uani 0.402(7) 1 d . . P Q 1
H1CC H 0.8638 0.2817 0.7387 0.159 Uiso 0.402(7) 1 calc GR . P Q 1
H1CD H 0.9248 0.3121 0.7364 0.159 Uiso 0.402(7) 1 calc GR . P Q 1
H1CE H 0.9293 0.2455 0.7586 0.159 Uiso 0.402(7) 1 calc GR . P Q 1
C3AB C 0.9873(5) 0.6631(4) 0.1460(4) 0.0798(13) Uani 0.400(5) 1 d . . P E 2
H3AC H 0.9447 0.6711 0.1341 0.096 Uiso 0.400(5) 1 calc R . P E 2
H3AD H 0.9916 0.6996 0.1561 0.096 Uiso 0.400(5) 1 calc R . P E 2
C1E C 1.0481(6) 0.6428(4) 0.1010(4) 0.0858(14) Uani 0.400(5) 1 d . . P E 2
H1EA H 1.0902 0.6338 0.1130 0.129 Uiso 0.400(5) 1 calc R . P E 2
H1EB H 1.0516 0.6732 0.0710 0.129 Uiso 0.400(5) 1 calc R . P E 2
H1EC H 1.0425 0.6081 0.0895 0.129 Uiso 0.400(5) 1 calc R . P E 2
C1F C 1.46017(18) 0.0094(3) 0.09545(16) 0.114(2) Uani 1 1 d . . . . .
H1F H 1.4322 0.0349 0.0750 0.137 Uiso 1 1 calc R . . . .
C1G C 1.53175(19) -0.0010(3) 0.07619(17) 0.117(2) Uani 1 1 d . . . . .
H1G H 1.5520 0.0170 0.0421 0.140 Uiso 1 1 calc R . . . .
C1I C 1.6537(16) -0.0681(19) 0.0772(14) 0.0555(17) Uani 0.16(3) 1 d . . P C 2
H1I H 1.6697 -0.0626 0.0393 0.067 Uiso 0.16(3) 1 calc R . P C 2
C3BB C 1.4267(6) 0.1523(5) 0.1696(8) 0.162(5) Uani 0.519(9) 1 d . . P O 2
H3BD H 1.4328 0.1163 0.1931 0.242 Uiso 0.519(9) 1 calc R . P O 2
H3BE H 1.4032 0.1483 0.1437 0.242 Uiso 0.519(9) 1 calc R . P O 2
H3BF H 1.3990 0.1839 0.1912 0.242 Uiso 0.519(9) 1 calc R . P O 2
C1J C 1.8637(9) 0.1154(7) 0.2877(6) 0.0891(15) Uani 0.283(7) 1 d . . P J 2
H1JA H 1.8404 0.0911 0.2763 0.134 Uiso 0.283(7) 1 calc R . P J 2
H1JB H 1.9042 0.0913 0.2982 0.134 Uiso 0.283(7) 1 calc R . P J 2
H1JC H 1.8783 0.1441 0.2581 0.134 Uiso 0.283(7) 1 calc R . P J 2
C0CA C 1.1388(9) 0.0977(8) 0.3579(6) 0.1515(19) Uani 0.468(5) 1 d . U P H 2
H0CA H 1.1135 0.0873 0.3953 0.182 Uiso 0.468(5) 1 calc R . P H 2
H0CB H 1.1877 0.0954 0.3559 0.182 Uiso 0.468(5) 1 calc R . P H 2
C1M C 1.7859(6) 0.3536(5) 0.2591(5) 0.0896(15) Uani 0.366(7) 1 d . . P M 2
H1MA H 1.7482 0.3448 0.2899 0.134 Uiso 0.366(7) 1 calc R . P M 2
H1MB H 1.8223 0.3612 0.2717 0.134 Uiso 0.366(7) 1 calc R . P M 2
H1MC H 1.8048 0.3206 0.2377 0.134 Uiso 0.366(7) 1 calc R . P M 2
C1N C 1.2961(6) 0.1901(5) 0.1150(5) 0.0936(19) Uani 0.449(6) 1 d . . P N 2
H1NA H 1.3001 0.2127 0.1417 0.112 Uiso 0.449(6) 1 calc R . P N 2
H1NB H 1.3429 0.1772 0.0912 0.112 Uiso 0.449(6) 1 calc R . P N 2
C1O C 1.2535(5) 0.2253(4) 0.0844(6) 0.105(2) Uani 0.449(6) 1 d . . P N 2
H1OA H 1.2499 0.2032 0.0578 0.158 Uiso 0.449(6) 1 calc R . P N 2
H1OB H 1.2733 0.2586 0.0661 0.158 Uiso 0.449(6) 1 calc R . P N 2
H1OC H 1.2075 0.2388 0.1080 0.158 Uiso 0.449(6) 1 calc R . P N 2
C9BA C 1.4362(7) 0.1413(5) 0.4812(4) 0.133(3) Uani 0.555(5) 1 d . U P K 1
H9BA H 1.4813 0.1178 0.4838 0.199 Uiso 0.555(5) 1 calc R . P K 1
H9BB H 1.4000 0.1206 0.5016 0.199 Uiso 0.555(5) 1 calc R . P K 1
H9BC H 1.4280 0.1780 0.4958 0.199 Uiso 0.555(5) 1 calc R . P K 1
C1P C 1.1318(6) 0.0597(4) 0.3186(5) 0.1251(17) Uani 0.468(5) 1 d D U P H 2
H1PA H 1.0927 0.0829 0.3049 0.150 Uiso 0.468(5) 1 calc R . P H 2
H1PB H 1.1734 0.0604 0.2881 0.150 Uiso 0.468(5) 1 calc R . P H 2
C1Q C 1.1266(11) 0.4415(7) 0.3015(10) 0.0951(15) Uani 0.228(7) 1 d D U P D 2
H1QA H 1.0938 0.4226 0.3304 0.114 Uiso 0.228(7) 1 calc R . P D 2
H1QB H 1.1288 0.4268 0.2679 0.114 Uiso 0.228(7) 1 calc R . P D 2
C1R C 1.2035(10) 0.4144(11) 0.3126(9) 0.1107(16) Uani 0.228(7) 1 d D U P D 2
H1RA H 1.2346 0.3874 0.2866 0.133 Uiso 0.228(7) 1 calc R . P D 2
H1RB H 1.2270 0.4441 0.3158 0.133 Uiso 0.228(7) 1 calc R . P D 2
C11A C 1.0577(9) 0.2026(6) 0.2517(8) 0.120(2) Uani 0.359(9) 1 d . . P P 2
H11H H 1.0900 0.1860 0.2196 0.180 Uiso 0.359(9) 1 calc R . P P 2
H11I H 1.0263 0.1768 0.2701 0.180 Uiso 0.359(9) 1 calc R . P P 2
H11J H 1.0835 0.2073 0.2757 0.180 Uiso 0.359(9) 1 calc R . P P 2
C0CB C 1.1627(7) 0.0510(7) 0.4080(5) 0.1515(19) Uani 0.532(5) 1 d D U P H 1
H0CC H 1.1185 0.0761 0.4255 0.182 Uiso 0.532(5) 1 calc R . P H 1
H0CD H 1.1686 0.0131 0.4296 0.182 Uiso 0.532(5) 1 calc R . P H 1
C1T C 1.1675(2) 0.2327(2) 0.71739(18) 0.0678(10) Uani 0.739(6) 1 d . . P L 1
H1TA H 1.2104 0.2328 0.7262 0.081 Uiso 0.739(6) 1 calc R . P L 1
H1TB H 1.1788 0.2027 0.6926 0.081 Uiso 0.739(6) 1 calc R . P L 1
C1U C 1.1457(3) 0.28715(19) 0.69014(19) 0.0981(13) Uani 1 1 d . . . . .
H1UA H 1.1315 0.3158 0.7165 0.118 Uiso 0.739(6) 1 calc R . P L 1
H1UB H 1.1035 0.2855 0.6810 0.118 Uiso 0.739(6) 1 calc R . P L 1
H1UC H 1.1739 0.2857 0.7149 0.118 Uiso 0.261(6) 1 calc R . P L 2
H1UD H 1.1091 0.3224 0.6979 0.118 Uiso 0.261(6) 1 calc R . P L 2
C5CA C 1.0771(4) 0.2500(3) 0.3928(3) 0.0947(11) Uani 0.662(6) 1 d . U P G 1
H5CA H 1.0873 0.2079 0.3907 0.114 Uiso 0.662(6) 1 calc R . P G 1
H5CB H 1.0312 0.2662 0.3864 0.114 Uiso 0.662(6) 1 calc R . P G 1
C2 C 1.1277(6) 0.2742(4) 0.3497(4) 0.1416(14) Uani 0.662(6) 1 d . U P G 1
H2A H 1.1176 0.3162 0.3502 0.212 Uiso 0.662(6) 1 calc R . P G 1
H2B H 1.1258 0.2652 0.3153 0.212 Uiso 0.662(6) 1 calc R . P G 1
H2C H 1.1739 0.2576 0.3545 0.212 Uiso 0.662(6) 1 calc R . P G 1
C9AA C 1.1344(7) 0.2106(6) 0.4498(5) 0.0947(11) Uani 0.338(6) 1 d . U P G 2
H9AA H 1.1219 0.1740 0.4481 0.114 Uiso 0.338(6) 1 calc R . P G 2
H9AB H 1.1481 0.2071 0.4833 0.114 Uiso 0.338(6) 1 calc R . P G 2
C2A C 1.1968(11) 0.2198(9) 0.4010(7) 0.1416(14) Uani 0.338(6) 1 d . U P G 2
H2AC H 1.1839 0.2220 0.3677 0.212 Uiso 0.338(6) 1 calc R . P G 2
H2AD H 1.2361 0.1873 0.4020 0.212 Uiso 0.338(6) 1 calc R . P G 2
H2AE H 1.2096 0.2558 0.4026 0.212 Uiso 0.338(6) 1 calc R . P G 2
C3 C 1.4301(9) 0.1050(6) 0.3130(7) 0.119(3) Uani 0.3333 1 d D U P S 2
H3A H 1.4453 0.1249 0.2772 0.179 Uiso 0.3333 1 calc R . P S 2
H3B H 1.4465 0.1195 0.3384 0.179 Uiso 0.3333 1 calc R . P S 2
H3C H 1.3795 0.1123 0.3243 0.179 Uiso 0.3333 1 calc R . P S 2
C3A C 1.5279(10) 0.0270(8) 0.3058(7) 0.119(3) Uani 0.3333 1 d . . P S 1
H3AE H 1.5464 -0.0146 0.3105 0.179 Uiso 0.3333 1 calc R . P S 1
H3AF H 1.5364 0.0458 0.3327 0.179 Uiso 0.3333 1 calc R . P S 1
H3AG H 1.5506 0.0427 0.2699 0.179 Uiso 0.3333 1 calc R . P S 1
C4BA C 1.4790(11) 0.0130(8) 0.3480(8) 0.119(3) Uani 0.3333 1 d . . P S 3
H4BA H 1.4404 -0.0003 0.3749 0.179 Uiso 0.3333 1 calc R . P S 3
H4BB H 1.4957 0.0391 0.3634 0.179 Uiso 0.3333 1 calc R . P S 3
H4BC H 1.5165 -0.0204 0.3371 0.179 Uiso 0.3333 1 calc R . P S 3
C6BA C 1.5031(8) 0.0378(6) 0.5131(5) 0.133(3) Uani 0.445(5) 1 d . U P K 2
H6BA H 1.5393 0.0039 0.5014 0.199 Uiso 0.445(5) 1 calc R . P K 2
H6BB H 1.4582 0.0268 0.5260 0.199 Uiso 0.445(5) 1 calc R . P K 2
H6BC H 1.5123 0.0525 0.5422 0.199 Uiso 0.445(5) 1 calc R . P K 2
C4 C 1.2881(9) -0.0051(7) 0.5394(7) 0.0870(11) Uani 0.244(5) 1 d . U P F 2
H4A H 1.2559 -0.0300 0.5416 0.104 Uiso 0.244(5) 1 calc R . P F 2
H4B H 1.3104 -0.0207 0.5687 0.104 Uiso 0.244(5) 1 calc R . P F 2
C5 C 1.3453(13) -0.0154(11) 0.4866(11) 0.127(2) Uani 0.244(5) 1 d . U P F 2
H5A H 1.3240 0.0006 0.4567 0.152 Uiso 0.244(5) 1 calc R . P F 2
H5B H 1.3792 0.0078 0.4845 0.152 Uiso 0.244(5) 1 calc R . P F 2
C2BB C 1.3844(19) -0.0751(12) 0.4762(13) 0.181(5) Uani 0.244(5) 1 d . U P F 2
H2BD H 1.4180 -0.0875 0.4974 0.271 Uiso 0.244(5) 1 calc R . P F 2
H2BE H 1.4086 -0.0760 0.4381 0.271 Uiso 0.244(5) 1 calc R . P F 2
H2BF H 1.3523 -0.1012 0.4864 0.271 Uiso 0.244(5) 1 calc R . P F 2
C4CA C 1.1069(7) 0.2460(6) 0.7203(5) 0.0678(10) Uani 0.261(6) 1 d . . P L 2
H4CA H 1.1138 0.2166 0.6960 0.081 Uiso 0.261(6) 1 calc R . P L 2
H4CB H 1.0578 0.2663 0.7270 0.081 Uiso 0.261(6) 1 calc R . P L 2
C1 C 0.9041(2) 0.5259(2) 0.06288(17) 0.0906(11) Uani 1 1 d . . . . .
H1AD H 0.9214 0.5604 0.0433 0.109 Uiso 0.525(9) 1 calc R . P T 1
H1AE H 0.8928 0.5075 0.0366 0.109 Uiso 0.525(9) 1 calc R . P T 1
H1BF H 0.8667 0.5062 0.0654 0.109 Uiso 0.475(9) 1 calc R . P T 2
H1BG H 0.9192 0.5439 0.0258 0.109 Uiso 0.475(9) 1 calc R . P T 2
C268 C 0.8410(6) 0.5459(5) 0.1011(4) 0.112(2) Uani 0.525(9) 1 d . . P T 1
H26F H 0.8209 0.5130 0.1200 0.169 Uiso 0.525(9) 1 calc R . P T 1
H26G H 0.8089 0.5724 0.0827 0.169 Uiso 0.525(9) 1 calc R . P T 1
H26H H 0.8498 0.5661 0.1269 0.169 Uiso 0.525(9) 1 calc R . P T 1
C8 C 0.8804(7) 0.5712(5) 0.1039(5) 0.112(2) Uani 0.475(9) 1 d . . P T 2
H8A H 0.8660 0.5522 0.1402 0.169 Uiso 0.475(9) 1 calc R . P T 2
H8B H 0.8416 0.6009 0.0962 0.169 Uiso 0.475(9) 1 calc R . P T 2
H8C H 0.9187 0.5893 0.1013 0.169 Uiso 0.475(9) 1 calc R . P T 2
C269 C 1.1058(8) 0.1557(5) 0.3362(5) 0.1416(14) Uani 0.468(5) 1 d D U P H 2
H26I H 1.1322 0.1645 0.2993 0.212 Uiso 0.468(5) 1 calc R . P H 2
H26J H 1.1051 0.1849 0.3583 0.212 Uiso 0.468(5) 1 calc R . P H 2
H26K H 1.0584 0.1557 0.3370 0.212 Uiso 0.468(5) 1 calc R . P H 2
C10 C 1.2264(6) 0.0806(5) 0.3996(4) 0.1416(14) Uani 0.532(5) 1 d D U P H 1
H10C H 1.2687 0.0568 0.3789 0.212 Uiso 0.532(5) 1 calc R . P H 1
H10D H 1.2319 0.0841 0.4346 0.212 Uiso 0.532(5) 1 calc R . P H 1
H10E H 1.2178 0.1190 0.3802 0.212 Uiso 0.532(5) 1 calc R . P H 1

loop_
_atom_site_aniso_label
_atom_site_aniso_U_11
_atom_site_aniso_U_22
_atom_site_aniso_U_33
_atom_site_aniso_U_23
_atom_site_aniso_U_13
_atom_site_aniso_U_12
N1 0.0491(11) 0.0383(10) 0.0437(10) -0.0035(8) -0.0128(8) -0.0061(8)
N2 0.0524(11) 0.0492(11) 0.0470(11) 0.0008(9) -0.0133(9) -0.0265(9)
N3 0.0409(10) 0.0618(13) 0.0461(11) -0.0013(9) -0.0148(9) -0.0108(9)
N4 0.0499(11) 0.0393(10) 0.0544(12) -0.0140(9) -0.0207(9) -0.0049(8)
N5 0.0468(10) 0.0432(10) 0.0444(10) -0.0048(8) -0.0118(8) -0.0147(8)
N6 0.0468(11) 0.0573(12) 0.0432(11) -0.0093(9) -0.0129(9) -0.0163(9)
C7 0.0475(12) 0.0370(11) 0.0521(13) -0.0008(9) -0.0205(10) -0.0112(10)
N8 0.0523(11) 0.0380(10) 0.0469(11) -0.0037(8) -0.0080(9) -0.0144(9)
N9 0.0491(11) 0.0607(13) 0.0469(11) 0.0011(10) -0.0067(9) -0.0215(10)
C5AA 0.0473(12) 0.0365(11) 0.0416(12) -0.0044(9) -0.0119(10) -0.0109(9)
N11 0.0575(12) 0.0338(9) 0.0477(11) 0.0007(8) -0.0160(9) -0.0067(8)
N12 0.0512(11) 0.0445(11) 0.0632(14) -0.0063(10) -0.0256(10) -0.0056(9)
C13 0.0473(12) 0.0389(12) 0.0398(11) -0.0048(9) -0.0056(9) -0.0135(10)
C0BA 0.0479(12) 0.0408(12) 0.0389(11) -0.0030(9) -0.0121(10) -0.0077(10)
C6AA 0.0508(13) 0.0356(11) 0.0596(14) -0.0036(10) -0.0187(11) -0.0082(10)
C0AA 0.0398(11) 0.0405(11) 0.0454(12) -0.0049(9) -0.0101(9) -0.0077(9)
C17 0.0481(12) 0.0384(11) 0.0474(12) -0.0046(9) -0.0138(10) -0.0105(10)
C5BA 0.0456(12) 0.0370(11) 0.0468(12) -0.0032(9) -0.0184(10) -0.0087(9)
C19 0.0491(13) 0.0442(13) 0.0558(14) -0.0210(11) -0.0085(11) -0.0072(10)
C8AA 0.0457(12) 0.0360(11) 0.0512(13) -0.0051(9) -0.0174(10) -0.0081(9)
C21 0.0443(12) 0.0408(12) 0.0478(12) -0.0061(10) -0.0155(10) -0.0095(10)
C22 0.0531(13) 0.0394(12) 0.0511(13) -0.0005(10) -0.0121(11) -0.0187(10)
C23 0.0551(14) 0.0402(12) 0.0512(13) -0.0120(10) -0.0253(11) -0.0031(10)
C1BA 0.0504(13) 0.0368(12) 0.0614(15) -0.0076(10) -0.0183(11) -0.0084(10)
C1AA 0.0486(13) 0.0450(13) 0.0615(15) -0.0004(11) -0.0174(11) -0.0110(11)
C26 0.0461(12) 0.0385(11) 0.0431(12) -0.0062(9) -0.0071(10) -0.0105(9)
C7AA 0.0508(13) 0.0567(14) 0.0444(13) -0.0059(10) -0.0114(10) -0.0248(11)
N28 0.0540(13) 0.0576(13) 0.0772(17) -0.0264(12) -0.0265(12) 0.0076(10)
C29 0.0430(12) 0.0445(13) 0.0618(15) -0.0033(11) -0.0202(11) -0.0088(10)
C30 0.0586(14) 0.0316(11) 0.0483(13) 0.0025(9) -0.0169(11) -0.0123(10)
C31 0.0497(13) 0.0564(14) 0.0533(14) -0.0153(11) -0.0095(11) -0.0241(11)
C32 0.0500(13) 0.0357(11) 0.0393(11) -0.0037(9) -0.0141(10) -0.0096(9)
C33 0.0452(13) 0.0355(12) 0.0793(18) -0.0050(11) -0.0188(12) -0.0069(10)
C34 0.0468(13) 0.0578(15) 0.0435(13) -0.0057(11) -0.0078(10) -0.0111(11)
C35 0.0492(14) 0.0657(16) 0.0446(13) 0.0010(11) -0.0124(11) -0.0099(12)
C36 0.0473(13) 0.0368(12) 0.0562(14) -0.0039(10) -0.0120(11) -0.0069(10)
C37 0.0522(14) 0.0537(14) 0.0469(13) -0.0078(11) -0.0106(11) -0.0071(11)
C38 0.0559(15) 0.0577(15) 0.0518(14) -0.0212(12) -0.0176(12) 0.0005(12)
C39 0.0463(13) 0.0469(13) 0.0665(16) -0.0236(12) -0.0057(12) -0.0154(11)
C2AA 0.0473(13) 0.0708(16) 0.0427(12) -0.0131(11) -0.0164(10) -0.0174(12)
C41 0.0455(13) 0.0520(14) 0.0638(16) -0.0261(12) -0.0043(11) -0.0179(11)
C42 0.0527(14) 0.0459(13) 0.0467(13) -0.0003(10) -0.0110(11) -0.0065(11)
C7BA 0.0488(13) 0.0488(13) 0.0455(12) -0.0064(10) -0.0083(10) -0.0202(11)
C8BA 0.0498(14) 0.0580(15) 0.0540(14) -0.0105(12) -0.0097(11) -0.0236(12)
C45 0.0509(14) 0.0578(15) 0.0562(15) -0.0111(12) -0.0120(11) -0.0247(12)
C46 0.0464(13) 0.0512(14) 0.0686(16) -0.0269(12) -0.0087(12) -0.0111(11)
C47 0.0475(13) 0.0383(12) 0.0606(15) -0.0038(10) -0.0179(11) -0.0098(10)
C48 0.0573(15) 0.0534(14) 0.0509(14) -0.0153(11) -0.0220(12) -0.0015(11)
C49 0.0539(14) 0.0585(15) 0.0464(13) 0.0010(11) -0.0172(11) -0.0074(12)
C50 0.0528(14) 0.0506(13) 0.0467(13) -0.0056(10) -0.0120(11) -0.0241(11)
C51 0.0474(13) 0.0608(15) 0.0383(12) -0.0018(10) -0.0049(10) -0.0215(11)
C52 0.0531(14) 0.0525(14) 0.0552(14) -0.0142(11) -0.0119(11) -0.0199(11)
C53 0.0477(13) 0.0403(12) 0.0621(15) -0.0033(11) -0.0225(11) -0.0101(10)
C54 0.0462(13) 0.0537(14) 0.0526(14) -0.0126(11) -0.0077(11) -0.0225(11)
C55 0.0579(15) 0.0594(15) 0.0454(13) 0.0006(11) -0.0036(11) -0.0324(12)
C56 0.0444(13) 0.0687(16) 0.0408(12) -0.0022(11) -0.0177(10) -0.0110(11)
C57 0.0441(13) 0.0476(13) 0.0644(15) -0.0189(11) -0.0067(11) -0.0175(10)
N58 0.0562(13) 0.0675(14) 0.0485(12) -0.0144(10) -0.0126(10) -0.0113(11)
C59 0.0510(13) 0.0431(12) 0.0611(15) -0.0125(11) -0.0261(12) -0.0048(10)
C60 0.0528(14) 0.0394(12) 0.0442(12) -0.0016(9) -0.0115(11) -0.0045(10)
C61 0.0474(14) 0.0476(14) 0.098(2) 0.0005(14) -0.0290(14) -0.0048(11)
C62 0.0490(13) 0.0414(12) 0.0645(16) -0.0041(11) -0.0224(12) -0.0075(10)
C63 0.0562(14) 0.0534(14) 0.0429(13) -0.0072(11) -0.0121(11) -0.0048(11)
C64 0.0449(12) 0.0412(12) 0.0560(14) -0.0051(10) -0.0171(11) -0.0099(10)
C65 0.0523(14) 0.0551(14) 0.0444(13) -0.0105(11) -0.0129(11) -0.0032(11)
C66 0.0537(14) 0.0641(16) 0.0517(14) -0.0197(12) -0.0068(11) -0.0286(12)
C67 0.0407(12) 0.0509(13) 0.0635(15) -0.0231(12) -0.0032(11) -0.0169(10)
C68 0.0477(13) 0.0389(12) 0.0630(15) -0.0040(11) -0.0207(11) -0.0076(10)
C69 0.0709(17) 0.0555(15) 0.0456(14) -0.0130(12) -0.0139(12) -0.0132(13)
C70 0.0508(14) 0.0524(14) 0.0466(13) 0.0024(11) -0.0128(11) -0.0075(11)
C71 0.0592(15) 0.0623(16) 0.0413(13) -0.0075(11) -0.0097(11) -0.0098(12)
C72 0.0449(13) 0.0539(14) 0.0558(14) 0.0049(11) -0.0206(11) -0.0093(11)
C73 0.0496(13) 0.0490(13) 0.0544(14) -0.0166(11) -0.0077(11) -0.0222(11)
C74 0.0453(13) 0.0526(14) 0.0731(17) -0.0286(13) -0.0047(12) -0.0167(11)
C75 0.0461(13) 0.0536(14) 0.0497(14) 0.0061(11) -0.0116(11) -0.0044(11)
C76 0.0505(13) 0.0495(13) 0.0517(14) -0.0139(11) -0.0089(11) -0.0185(11)
C77 0.0432(12) 0.0482(13) 0.0510(13) -0.0082(10) -0.0108(10) -0.0171(10)
C78 0.0737(18) 0.0527(15) 0.0436(13) -0.0127(11) -0.0211(12) 0.0026(13)
C79 0.0441(12) 0.0464(13) 0.0630(15) -0.0223(11) -0.0065(11) -0.0170(10)
C80 0.0580(15) 0.0499(13) 0.0510(13) 0.0024(11) -0.0110(11) -0.0312(12)
C81 0.0661(17) 0.0538(15) 0.0693(18) -0.0178(13) -0.0363(15) 0.0060(13)
C82 0.0454(13) 0.0478(13) 0.0673(16) -0.0239(12) -0.0051(11) -0.0159(11)
C83 0.0490(13) 0.0661(16) 0.0533(14) -0.0233(12) -0.0007(11) -0.0294(12)
C84 0.0468(12) 0.0394(11) 0.0458(12) -0.0086(9) -0.0116(10) -0.0039(10)
C85 0.0642(16) 0.0596(16) 0.0447(13) -0.0101(12) -0.0142(12) -0.0050(13)
C86 0.0474(13) 0.0379(12) 0.0573(14) -0.0050(10) -0.0192(11) -0.0089(10)
C87 0.0505(14) 0.0406(12) 0.0672(16) -0.0061(11) -0.0217(12) -0.0092(10)
C88 0.0468(13) 0.0539(14) 0.0622(17) 0.0022(12) -0.0189(12) -0.0053(11)
C89 0.0443(13) 0.0491(13) 0.0592(15) -0.0180(11) -0.0075(11) -0.0183(10)
C90 0.0552(15) 0.0665(17) 0.0516(15) 0.0093(12) -0.0184(12) -0.0150(13)
C3CA 0.0531(15) 0.0432(14) 0.101(2) -0.0025(14) -0.0321(15) -0.0094(11)
C92 0.0478(13) 0.0357(11) 0.0546(13) -0.0054(10) -0.0181(11) -0.0100(10)
C93 0.0469(13) 0.0464(13) 0.0553(14) -0.0155(11) -0.0078(11) -0.0201(10)
C94 0.0693(17) 0.0529(14) 0.0433(13) -0.0098(11) -0.0176(12) -0.0018(12)
C95 0.0466(13) 0.0518(14) 0.0668(16) 0.0000(12) -0.0212(12) -0.0087(11)
C96 0.0479(13) 0.0555(14) 0.0501(14) 0.0053(11) -0.0141(11) -0.0046(11)
C97 0.083(2) 0.0544(15) 0.0448(14) -0.0111(12) -0.0185(13) -0.0097(14)
C98 0.0585(15) 0.0722(18) 0.0616(16) -0.0231(14) -0.0062(13) -0.0346(14)
C99 0.0551(15) 0.0642(16) 0.0568(15) -0.0203(13) -0.0106(12) -0.0048(13)
C100 0.0535(15) 0.0645(17) 0.0616(16) 0.0079(13) -0.0228(13) -0.0067(13)
C101 0.0498(13) 0.0347(11) 0.0600(14) -0.0009(10) -0.0254(11) -0.0100(10)
C102 0.0585(15) 0.0544(14) 0.0443(13) -0.0152(11) -0.0151(11) 0.0008(12)
C103 0.0532(15) 0.0643(16) 0.0559(15) 0.0119(12) -0.0195(12) -0.0122(12)
C104 0.0497(14) 0.0597(15) 0.0510(14) 0.0092(12) -0.0154(11) -0.0087(12)
C105 0.0523(15) 0.0743(18) 0.0511(15) 0.0078(13) -0.0186(12) -0.0166(13)
C106 0.0669(17) 0.0554(15) 0.0545(15) -0.0164(12) -0.0121(13) -0.0027(13)
C107 0.0482(14) 0.0435(13) 0.0740(17) -0.0053(12) -0.0220(12) -0.0086(11)
C108 0.0545(15) 0.0671(17) 0.0609(16) 0.0164(13) -0.0223(13) -0.0140(13)
C109 0.0680(17) 0.0524(15) 0.0535(15) -0.0175(12) -0.0255(13) 0.0040(12)
C110 0.091(2) 0.0521(15) 0.0452(14) -0.0101(12) -0.0242(14) -0.0045(14)
C111 0.0459(13) 0.0404(12) 0.0774(18) -0.0086(12) -0.0227(12) -0.0070(10)
C112 0.0560(14) 0.0543(14) 0.0442(13) -0.0108(11) -0.0165(11) 0.0005(11)
C113 0.0634(16) 0.0541(15) 0.0660(17) -0.0196(13) -0.0342(14) 0.0057(12)
C114 0.0777(19) 0.0559(15) 0.0522(15) -0.0103(12) -0.0318(14) -0.0016(13)
C115 0.0503(15) 0.0706(18) 0.0594(16) 0.0161(13) -0.0190(12) -0.0110(13)
C116 0.0584(15) 0.0543(14) 0.0482(14) -0.0151(11) -0.0208(12) 0.0008(12)
C117 0.0514(14) 0.0430(13) 0.0724(14) 0.0014(11) -0.0210(11) -0.0127(11)
C118 0.089(2) 0.0490(14) 0.0479(14) -0.0108(11) -0.0205(14) -0.0099(14)
C119 0.0530(14) 0.0629(16) 0.0495(14) -0.0117(12) -0.0082(11) -0.0249(12)
C120 0.0432(14) 0.078(2) 0.100(2) -0.0538(18) 0.0043(14) -0.0227(13)
C121 0.106(3) 0.0533(16) 0.0549(16) -0.0149(13) -0.0378(16) 0.0051(16)
C122 0.0597(16) 0.0411(13) 0.089(2) -0.0014(13) -0.0377(15) -0.0067(11)
C123 0.0893(16) 0.0400(12) 0.0664(13) 0.0016(11) -0.0429(11) -0.0233(12)
C124 0.0631(16) 0.0532(14) 0.0448(13) -0.0133(11) -0.0170(12) 0.0003(12)
C125 0.0769(18) 0.0505(14) 0.0482(14) -0.0142(11) -0.0254(13) 0.0020(13)
C126 0.0569(15) 0.0451(13) 0.0717(17) -0.0107(12) -0.0333(13) -0.0048(11)
C127 0.0552(15) 0.0591(16) 0.0771(19) -0.0277(14) -0.0266(14) 0.0086(13)
C128 0.100(2) 0.0521(16) 0.0622(17) -0.0154(13) -0.0378(17) 0.0053(15)
C129 0.0504(15) 0.090(2) 0.0621(17) 0.0292(16) -0.0224(13) -0.0200(15)
C130 0.0530(15) 0.0785(19) 0.0657(17) -0.0305(15) 0.0003(13) -0.0333(14)
C131 0.0781(19) 0.0536(15) 0.0466(14) -0.0142(12) -0.0193(13) 0.0003(13)
C132 0.0499(14) 0.0753(18) 0.0480(14) 0.0126(13) -0.0166(11) -0.0186(13)
C133 0.0543(15) 0.0814(19) 0.0584(16) -0.0305(14) -0.0040(12) -0.0306(14)
C134 0.0492(14) 0.0639(16) 0.0534(15) 0.0077(12) -0.0151(12) -0.0079(12)
C135 0.0485(15) 0.084(2) 0.0586(16) 0.0242(14) -0.0194(12) -0.0192(14)
C136 0.104(2) 0.0496(15) 0.0523(16) -0.0172(12) -0.0269(16) 0.0004(15)
C137 0.0483(15) 0.086(2) 0.0702(19) 0.0195(16) -0.0176(14) -0.0057(14)
C138 0.0516(15) 0.0656(17) 0.0522(15) 0.0156(12) -0.0142(12) -0.0068(12)
C139 0.110(3) 0.0527(15) 0.0455(14) -0.0126(12) -0.0321(16) -0.0029(16)
C140 0.0652(17) 0.0563(16) 0.0748(19) -0.0232(14) -0.0039(14) -0.0301(14)
C141 0.0511(14) 0.0677(17) 0.0439(13) 0.0069(12) -0.0142(11) -0.0095(12)
C142 0.090(2) 0.0580(16) 0.0597(17) -0.0102(13) -0.0330(16) -0.0078(15)
C143 0.0752(19) 0.0748(19) 0.0507(15) 0.0048(13) -0.0218(14) -0.0223(15)
C144 0.0472(14) 0.078(2) 0.091(2) -0.0517(18) 0.0021(14) -0.0180(14)
C145 0.0675(16) 0.0527(15) 0.0484(14) -0.0167(11) -0.0233(12) 0.0045(12)
C146 0.108(3) 0.0509(15) 0.0501(15) -0.0099(12) -0.0284(16) 0.0019(16)
C147 0.0442(13) 0.0538(14) 0.0615(15) -0.0261(12) -0.0032(11) -0.0208(11)
C148 0.0416(13) 0.0534(15) 0.101(2) -0.0264(16) -0.0072(14) -0.0173(12)
C149 0.0764(19) 0.077(2) 0.0664(18) -0.0184(15) -0.0276(15) -0.0272(16)
C150 0.0507(15) 0.0734(18) 0.0554(16) 0.0174(13) -0.0160(12) -0.0116(13)
C1CA 0.0405(13) 0.082(2) 0.0727(18) -0.0479(16) -0.0072(12) -0.0116(13)
C152 0.0590(16) 0.0866(16) 0.0544(15) 0.0032(14) -0.0197(13) -0.0232(14)
C153 0.0489(16) 0.068(5) 0.0486(19) 0.000(2) -0.0145(14) -0.013(2)
C154 0.0751(19) 0.0635(18) 0.0717(16) -0.0040(11) -0.0177(14) -0.0140(14)
C155 0.0631(17) 0.0638(17) 0.0755(19) -0.0348(15) 0.0111(14) -0.0353(14)
C156 0.0654(18) 0.0732(19) 0.0671(18) -0.0185(15) -0.0127(15) -0.0039(15)
C157 0.0539(14) 0.1050(19) 0.0623(16) -0.0301(13) -0.0068(12) -0.0388(14)
C158 0.0468(13) 0.0658(16) 0.0450(13) 0.0069(11) -0.0147(11) -0.0135(12)
C159 0.0564(17) 0.091(2) 0.0640(18) 0.0206(16) -0.0180(14) -0.0107(16)
C2CA 0.0741(19) 0.0635(17) 0.075(2) -0.0085(15) -0.0310(16) -0.0113(15)
C161 0.080(2) 0.0546(15) 0.0429(14) -0.0075(11) -0.0106(13) 0.0039(14)
C162 0.092(2) 0.0543(17) 0.077(2) -0.0144(15) 0.0028(18) -0.0186(16)
C163 0.079(2) 0.074(2) 0.073(2) -0.0132(16) -0.0104(17) -0.0146(17)
C164 0.0510(16) 0.106(3) 0.0575(17) 0.0240(16) -0.0182(13) -0.0210(16)
C165 0.104(3) 0.078(2) 0.075(2) -0.0120(17) -0.035(2) -0.016(2)
C166 0.0506(15) 0.083(2) 0.0587(17) 0.0254(15) -0.0198(13) -0.0159(14)
C167 0.0499(16) 0.109(3) 0.0640(18) 0.0352(18) -0.0232(14) -0.0228(16)
C168 0.119(3) 0.0580(17) 0.0566(17) -0.0120(14) -0.0416(19) 0.0066(18)
C169 0.0580(16) 0.0599(15) 0.1047(18) -0.0214(14) -0.0209(15) -0.0175(12)
C170 0.113(2) 0.079(2) 0.0823(16) -0.0095(17) -0.0293(15) -0.0512(14)
C171 0.077(2) 0.097(2) 0.088(2) 0.0401(14) -0.0489(17) -0.0367(16)
C172 0.080(2) 0.090(2) 0.089(2) 0.0057(19) -0.0410(19) -0.0236(19)
C173 0.090(3) 0.110(3) 0.067(2) 0.016(2) -0.0178(19) -0.011(2)
C174 0.087(2) 0.113(3) 0.088(3) 0.057(2) -0.055(2) -0.053(2)
C175 0.0559(17) 0.124(3) 0.0571(18) 0.0278(19) -0.0141(14) -0.0104(18)
C176 0.064(2) 0.085(2) 0.102(3) -0.009(2) -0.0079(19) 0.0003(18)
C177 0.088(2) 0.099(2) 0.067(2) 0.0301(17) -0.0068(16) 0.0328(18)
C178 0.117(3) 0.118(3) 0.074(2) 0.003(2) -0.041(2) -0.061(3)
C180 0.109(3) 0.094(3) 0.082(2) -0.029(2) -0.056(2) 0.029(2)
C181 0.080(2) 0.090(3) 0.093(3) -0.017(2) -0.020(2) -0.0235(19)
C182 0.077(2) 0.064(2) 0.101(3) -0.0033(18) -0.012(2) 0.0006(17)
C184 0.072(2) 0.0562(18) 0.123(3) 0.0099(19) 0.000(2) -0.0113(16)
C186 0.078(2) 0.095(3) 0.097(3) 0.004(2) -0.022(2) -0.026(2)
C187 0.095(3) 0.104(3) 0.082(2) -0.014(2) -0.038(2) -0.024(2)
C189 0.106(3) 0.113(3) 0.104(3) -0.029(3) -0.055(3) 0.019(3)
C190 0.132(4) 0.098(3) 0.085(3) -0.014(2) -0.035(3) -0.039(3)
C192 0.144(3) 0.0604(18) 0.0578(16) -0.0184(12) -0.0233(18) -0.0204(18)
C193 0.071(2) 0.064(2) 0.192(5) 0.025(3) -0.014(3) -0.0104(18)
C194 0.106(3) 0.100(3) 0.072(2) -0.008(2) -0.012(2) -0.020(2)
C195 0.098(3) 0.071(2) 0.102(3) 0.001(2) -0.007(2) -0.015(2)
C199 0.098(3) 0.100(3) 0.118(3) 0.002(2) -0.053(3) -0.034(2)
C201 0.106(3) 0.106(2) 0.100(4) -0.0205(19) -0.050(3) -0.0363(19)
C202 0.106(3) 0.225(7) 0.092(3) -0.020(4) -0.013(3) -0.098(4)
C203 0.130(3) 0.117(3) 0.094(3) 0.007(2) -0.025(2) -0.067(2)
C206 0.185(6) 0.103(3) 0.114(4) 0.017(3) -0.093(4) -0.056(4)
C208 0.130(4) 0.111(3) 0.128(4) 0.051(3) -0.071(3) -0.071(3)
C210 0.117(4) 0.107(4) 0.199(6) -0.014(4) -0.094(4) -0.032(3)
C211 0.140(5) 0.184(6) 0.135(5) -0.026(3) -0.078(4) -0.021(4)
C215 0.116(3) 0.076(2) 0.0793(18) 0.0044(17) 0.0005(19) -0.013(2)
C216 0.105(4) 0.070(3) 0.074(3) 0.002(2) -0.029(3) -0.007(3)
C217 0.188(6) 0.058(2) 0.141(5) -0.008(3) 0.006(4) -0.025(3)
C219 0.170(6) 0.124(5) 0.205(7) -0.058(5) -0.105(6) 0.050(4)
C223 0.082(5) 0.082(4) 0.108(6) 0.013(4) -0.018(4) -0.027(4)
C225 0.076(2) 0.091(3) 0.159(4) -0.054(3) -0.039(3) -0.006(2)
C226 0.102(4) 0.110(5) 0.087(4) 0.004(3) -0.021(3) -0.035(4)
C227 0.087(3) 0.0643(18) 0.100(2) -0.0192(18) -0.0055(18) -0.0158(17)
C229 0.123(4) 0.0938(18) 0.116(3) -0.025(2) -0.055(3) -0.008(2)
C231 0.195(7) 0.205(7) 0.107(4) -0.046(4) -0.040(5) -0.027(5)
C232 0.118(3) 0.134(3) 0.098(3) -0.057(2) -0.057(2) 0.004(2)
C233 0.146(5) 0.123(4) 0.077(3) 0.000(3) -0.015(3) -0.026(3)
C236 0.113(4) 0.086(3) 0.083(3) 0.005(3) -0.052(3) -0.026(3)
C238 0.120(4) 0.112(3) 0.132(3) -0.058(3) 0.026(3) -0.039(3)
C239 0.140(3) 0.079(3) 0.075(2) -0.0011(19) -0.026(3) -0.031(2)
C241 0.102(3) 0.220(7) 0.088(3) -0.046(4) 0.002(3) -0.088(4)
C242 0.143(5) 0.183(7) 0.197(7) -0.039(6) 0.032(4) -0.099(5)
C245 0.115(5) 0.125(5) 0.091(4) -0.012(3) -0.012(4) -0.066(4)
C246 0.113(4) 0.099(2) 0.121(3) 0.010(2) -0.032(3) 0.037(3)
C252 0.075(3) 0.109(4) 0.162(5) -0.029(3) -0.026(3) 0.009(2)
C253 0.240(10) 0.212(9) 0.098(4) -0.021(5) -0.014(5) -0.071(8)
C255 0.081(4) 0.078(4) 0.156(6) -0.003(4) -0.030(4) -0.023(3)
C266 0.084(3) 0.095(4) 0.102(4) -0.007(3) -0.038(3) -0.027(3)
C267 0.154(3) 0.091(4) 0.102(3) -0.009(3) -0.007(3) -0.043(3)
C6 0.231(9) 0.129(4) 0.251(9) -0.071(5) -0.152(7) -0.008(5)
C3AA 0.094(3) 0.071(3) 0.063(3) -0.003(2) -0.016(2) -0.006(2)
C11 0.116(5) 0.087(4) 0.162(8) -0.022(5) -0.046(5) -0.016(4)
C3BA 0.098(5) 0.096(5) 0.315(15) 0.032(7) -0.110(7) -0.034(4)
C2BA 0.208(8) 0.118(4) 0.177(8) -0.093(5) 0.061(6) -0.049(3)
C4AA 0.208(6) 0.209(5) 0.178(5) 0.059(6) -0.093(5) -0.018(6)
C9 0.102(4) 0.110(5) 0.087(4) 0.004(3) -0.021(3) -0.035(4)
C1A 0.140(3) 0.079(3) 0.075(2) -0.0011(19) -0.026(3) -0.031(2)
C1B 0.154(3) 0.091(4) 0.102(3) -0.009(3) -0.007(3) -0.043(3)
C1C 0.115(5) 0.125(5) 0.091(4) -0.012(3) -0.012(4) -0.066(4)
C3AB 0.094(3) 0.071(3) 0.063(3) -0.003(2) -0.016(2) -0.006(2)
C1E 0.105(4) 0.070(3) 0.074(3) 0.002(2) -0.029(3) -0.007(3)
C1F 0.0502(18) 0.189(5) 0.081(2) 0.079(3) -0.0278(17) -0.034(2)
C1G 0.0537(19) 0.192(5) 0.082(2) 0.077(3) -0.0252(17) -0.038(2)
C1I 0.0489(16) 0.068(5) 0.0486(19) 0.000(2) -0.0145(14) -0.013(2)
C3BB 0.098(5) 0.096(5) 0.315(15) 0.032(7) -0.110(7) -0.034(4)
C1J 0.113(4) 0.086(3) 0.083(3) 0.005(3) -0.052(3) -0.026(3)
C0CA 0.142(5) 0.173(3) 0.123(4) 0.004(3) -0.021(4) -0.036(4)
C1M 0.084(3) 0.095(4) 0.102(4) -0.007(3) -0.038(3) -0.027(3)
C1N 0.082(5) 0.082(4) 0.108(6) 0.013(4) -0.018(4) -0.027(4)
C1O 0.081(4) 0.078(4) 0.156(6) -0.003(4) -0.030(4) -0.023(3)
C9BA 0.157(7) 0.122(5) 0.093(3) 0.001(3) 0.011(4) -0.043(4)
C1P 0.113(4) 0.099(2) 0.121(3) 0.010(2) -0.032(3) 0.037(3)
C1Q 0.106(3) 0.106(2) 0.100(4) -0.0205(19) -0.050(3) -0.0363(19)
C1R 0.118(3) 0.134(3) 0.098(3) -0.057(2) -0.057(2) 0.004(2)
C11A 0.116(5) 0.087(4) 0.162(8) -0.022(5) -0.046(5) -0.016(4)
C0CB 0.142(5) 0.173(3) 0.123(4) 0.004(3) -0.021(4) -0.036(4)
C1T 0.073(2) 0.073(3) 0.062(2) -0.0118(19) -0.017(2) -0.022(2)
C1U 0.105(3) 0.086(3) 0.097(3) -0.035(2) 0.009(2) -0.037(2)
C5CA 0.103(2) 0.108(3) 0.0812(16) -0.029(2) -0.0126(18) -0.0386(18)
C2 0.156(3) 0.131(2) 0.104(2) -0.017(2) 0.023(2) -0.040(2)
C9AA 0.103(2) 0.108(3) 0.0812(16) -0.029(2) -0.0126(18) -0.0386(18)
C2A 0.156(3) 0.131(2) 0.104(2) -0.017(2) 0.023(2) -0.040(2)
C3 0.133(7) 0.120(4) 0.115(7) -0.040(5) -0.027(5) -0.037(5)
C3A 0.133(7) 0.120(4) 0.115(7) -0.040(5) -0.027(5) -0.037(5)
C4BA 0.133(7) 0.120(4) 0.115(7) -0.040(5) -0.027(5) -0.037(5)
C6BA 0.157(7) 0.122(5) 0.093(3) 0.001(3) 0.011(4) -0.043(4)
C4 0.087(3) 0.0643(18) 0.100(2) -0.0192(18) -0.0055(18) -0.0158(17)
C5 0.120(4) 0.112(3) 0.132(3) -0.058(3) 0.026(3) -0.039(3)
C2BB 0.208(8) 0.118(4) 0.177(8) -0.093(5) 0.061(6) -0.049(3)
C4CA 0.073(2) 0.073(3) 0.062(2) -0.0118(19) -0.017(2) -0.022(2)
C1 0.089(3) 0.110(3) 0.076(2) -0.016(2) -0.021(2) -0.026(2)
C268 0.129(7) 0.094(5) 0.102(4) -0.013(4) -0.032(5) 0.001(4)
C8 0.129(7) 0.094(5) 0.102(4) -0.013(4) -0.032(5) 0.001(4)
C269 0.156(3) 0.131(2) 0.104(2) -0.017(2) 0.023(2) -0.040(2)
C10 0.156(3) 0.131(2) 0.104(2) -0.017(2) 0.023(2) -0.040(2)

loop_
_atom_type_symbol
_atom_type_description
_atom_type_scat_dispersion_real
_atom_type_scat_dispersion_imag
_atom_type_scat_source
C C 0.0181 0.0091 'International Tables Vol C Tables 4.2.6.8 and 6.1.1.4'
H H 0.0000 0.0000 'International Tables Vol C Tables 4.2.6.8 and 6.1.1.4'
N N 0.0311 0.0180 'International Tables Vol C Tables 4.2.6.8 and 6.1.1.4'

loop_
_geom_angle_atom_site_label_1
_geom_angle_atom_site_label_2
_geom_angle_atom_site_label_3
_geom_angle
_geom_angle_site_symmetry_1
_geom_angle_site_symmetry_3
C32 N1 C84 117.3(2) . .
C50 N2 C80 118.3(2) . .
C72 N3 C56 117.2(2) . .
C19 N4 C23 117.3(2) . .
C8BA N5 C0AA 116.6(2) . .
C69 N6 C2AA 115.9(2) . .
C0BA C7 H7 120.4 . .
C8AA C7 H7 120.4 . .
C8AA C7 C0BA 119.2(2) . .
C13 N8 C22 116.8(2) . .
C51 N9 C55 117.8(2) . .
C0BA C5AA H5AA 119.1 . .
C0BA C5AA C21 121.8(2) . .
C21 C5AA H5AA 119.1 . .
C60 N11 C30 116.4(2) . .
C88 N12 C59 117.0(2) . .
N8 C13 H13 118.9 . .
N8 C13 C26 122.3(2) . .
C26 C13 H13 118.9 . .
C7 C0BA C32 120.9(2) . .
C5AA C0BA C7 119.2(2) . .
C5AA C0BA C32 119.9(2) . .
C17 C6AA H6AA 120.3 . .
C17 C6AA C47 119.4(2) . .
C47 C6AA H6AA 120.3 . .
N5 C0AA H0AA 109.4 . .
N5 C0AA H0AB 109.4 . .
N5 C0AA C84 111.31(19) . .
H0AA C0AA H0AB 108.0 . .
C84 C0AA H0AA 109.4 . .
C84 C0AA H0AB 109.4 . .
C6AA C17 H17 119.1 . .
C6AA C17 C26 121.9(2) . .
C26 C17 H17 119.1 . .
C8AA C5BA C92 107.63(19) . .
C21 C5BA C8AA 118.4(2) . .
C21 C5BA C92 133.9(2) . .
N4 C19 H19 118.3 . .
N4 C19 C46 123.4(2) . .
C46 C19 H19 118.3 . .
C7 C8AA C5BA 121.6(2) . .
C7 C8AA C101 126.0(2) . .
C5BA C8AA C101 112.4(2) . .
C5AA C21 C5BA 119.7(2) . .
C5AA C21 H21 120.2 . .
C5BA C21 H21 120.2 . .
N8 C22 H22A 109.7 . .
N8 C22 H22B 109.7 . .
N8 C22 C30 110.0(2) . .
H22A C22 H22B 108.2 . .
C30 C22 H22A 109.7 . .
C30 C22 H22B 109.7 . .
N4 C23 H23A 109.4 . .
N4 C23 H23B 109.4 . .
N4 C23 C59 111.3(2) . .
H23A C23 H23B 108.0 . .
C59 C23 H23A 109.4 . .
C59 C23 H23B 109.4 . .
C36 C1BA C47 121.9(2) . .
C36 C1BA C111 126.4(2) . .
C47 C1BA C111 111.7(2) . .
C29 C1AA H1AA 120.2 . .
C29 C1AA C95 119.7(2) . .
C95 C1AA H1AA 120.2 . .
C17 C26 C13 119.3(2) . .
C36 C26 C13 122.0(2) . .
C36 C26 C17 118.6(2) . .
C7BA C7AA C50 121.3(2) . .
C98 C7AA C7BA 118.7(2) . .
C98 C7AA C50 120.1(2) . .
C81 N28 C127 117.9(3) . .
C1AA C29 C53 125.9(2) . .
C1AA C29 C107 122.4(2) . .
C107 C29 C53 111.8(2) . .
N11 C30 C22 110.19(19) . .
N11 C30 H30A 109.6 . .
N11 C30 H30B 109.6 . .
C22 C30 H30A 109.6 . .
C22 C30 H30B 109.6 . .
H30A C30 H30B 108.1 . .
C66 C31 C76 122.3(2) . .
C66 C31 C83 126.2(2) . .
C76 C31 C83 111.5(2) . .
N1 C32 C0BA 124.1(2) . .
N1 C32 H32 118.0 . .
C0BA C32 H32 118.0 . .
H33A C33 H33B 107.0 . .
C101 C33 H33A 107.6 . .
C101 C33 H33B 107.6 . .
C202 C33 H33A 107.6 . .
C202 C33 H33B 107.6 . .
C202 C33 C101 119.0(3) . .
C37 C34 C51 121.8(2) . .
C71 C34 C37 118.4(3) . .
C71 C34 C51 119.8(2) . .
C49 C35 H35 120.0 . .
C49 C35 C70 120.1(3) . .
C70 C35 H35 120.0 . .
C1BA C36 C26 119.8(2) . .
C1BA C36 H36 120.1 . .
C26 C36 H36 120.1 . .
C34 C37 H37 120.0 . .
C63 C37 C34 120.0(3) . .
C63 C37 H37 120.0 . .
C48 C38 H38 120.0 . .
C48 C38 C113 120.0(3) . .
C113 C38 H38 120.0 . .
C41 C39 C74 122.1(2) . .
C41 C39 C147 125.8(2) . .
C74 C39 C147 112.0(2) . .
N6 C2AA H2AA 109.6 . .
N6 C2AA H2AB 109.6 . .
N6 C2AA C56 110.1(2) . .
H2AA C2AA H2AB 108.2 . .
C56 C2AA H2AA 109.6 . .
C56 C2AA H2AB 109.6 . .
C39 C41 H41 120.1 . .
C39 C41 C46 119.8(2) . .
C46 C41 H41 120.1 . .
C49 C42 C60 117.9(2) . .
C49 C42 C75 118.9(2) . .
C75 C42 C60 123.2(2) . .
C7AA C7BA H7BA 120.1 . .
C77 C7BA C7AA 119.9(2) . .
C77 C7BA H7BA 120.1 . .
N5 C8BA H8BA 118.2 . .
N5 C8BA C119 123.6(2) . .
C119 C8BA H8BA 118.2 . .
C52 C45 H45 119.0 . .
C52 C45 C119 122.0(2) . .
C119 C45 H45 119.0 . .
C41 C46 C19 121.7(2) . .
C144 C46 C19 119.9(2) . .
C144 C46 C41 118.5(2) . .
C6AA C47 C1BA 118.3(2) . .
C6AA C47 C68 133.4(2) . .
C1BA C47 C68 108.2(2) . .
C38 C48 C102 126.1(2) . .
C38 C48 C109 121.5(3) . .
C109 C48 C102 112.4(2) . .
C35 C49 C42 121.1(3) . .
C35 C49 H49 119.4 . .
C42 C49 H49 119.4 . .
N2 C50 C7AA 122.8(2) . .
N2 C50 H50 118.6 . .
C7AA C50 H50 118.6 . .
N9 C51 C34 122.6(2) . .
N9 C51 H51 118.7 . .
C34 C51 H51 118.7 . .
C45 C52 H52 120.1 . .
C45 C52 C76 119.7(2) . .
C76 C52 H52 120.1 . .
C29 C53 C64 101.65(19) . .
C29 C53 C117 108.1(2) . .
C29 C53 C126 108.9(2) . .
C64 C53 C117 113.1(2) . .
C64 C53 C126 113.9(2) . .
C117 C53 C126 110.5(2) . .
C77 C54 C89 108.0(2) . .
C130 C54 C77 118.1(2) . .
C130 C54 C89 133.9(2) . .
N9 C55 H55A 109.6 . .
N9 C55 H55B 109.6 . .
N9 C55 C80 110.3(2) . .
H55A C55 H55B 108.1 . .
C80 C55 H55A 109.6 . .
C80 C55 H55B 109.6 . .
N3 C56 C2AA 111.8(2) . .
N3 C56 H56A 109.3 . .
N3 C56 H56B 109.3 . .
C2AA C56 H56A 109.3 . .
C2AA C56 H56B 109.3 . .
H56A C56 H56B 107.9 . .
C82 C57 C67 129.5(2) . .
C82 C57 C89 119.8(2) . .
C89 C57 C67 110.7(2) . .
C153 N58 C99 116.8(3) . .
C1I N58 C99 119.1(16) . .
N12 C59 C23 109.6(2) . .
N12 C59 H59A 109.7 . .
N12 C59 H59B 109.7 . .
C23 C59 H59A 109.7 . .
C23 C59 H59B 109.7 . .
H59A C59 H59B 108.2 . .
N11 C60 C42 123.8(2) . .
N11 C60 H60 118.1 . .
C42 C60 H60 118.1 . .
C3CA C61 H61 119.0 . .
C3CA C61 C95 121.9(3) . .
C95 C61 H61 119.0 . .
C64 C62 C107 108.5(2) . .
C87 C62 C64 119.3(2) . .
C87 C62 C107 132.2(2) . .
C37 C63 C65 122.0(2) . .
C37 C63 C94 126.2(2) . .
C65 C63 C94 111.8(2) . .
C62 C64 C53 110.4(2) . .
C92 C64 C53 129.0(2) . .
C92 C64 C62 120.5(2) . .
C63 C65 C112 107.9(2) . .
C85 C65 C63 117.6(3) . .
C85 C65 C112 134.5(3) . .
C31 C66 H66 120.1 . .
C31 C66 C119 119.8(2) . .
C119 C66 H66 120.1 . .
C57 C67 C133 114.0(2) . .
C57 C67 C148 113.2(2) . .
C77 C67 C57 101.41(19) . .
C77 C67 C133 108.1(2) . .
C77 C67 C148 107.9(2) . .
C133 C67 C148 111.4(2) . .
C86 C68 C47 132.0(2) . .
C86 C68 C87 120.1(2) . .
C87 C68 C47 107.9(2) . .
N6 C69 H69 117.8 . .
N6 C69 C97 124.3(3) . .
C97 C69 H69 117.8 . .
C35 C70 C96 118.8(2) . .
C35 C70 C104 133.3(2) . .
C96 C70 C104 107.9(2) . .
C34 C71 H71 119.1 . .
C85 C71 C34 121.9(2) . .
C85 C71 H71 119.1 . .
N3 C72 H72 118.4 . .
N3 C72 C95 123.2(2) . .
C95 C72 H72 118.4 . .
C89 C73 C83 128.9(2) . .
C89 C73 C93 120.0(2) . .
C93 C73 C83 111.1(2) . .
C39 C74 C82 107.9(2) . .
C120 C74 C39 118.2(2) . .
C120 C74 C82 133.9(2) . .
C42 C75 H75 120.0 . .
C96 C75 C42 119.9(2) . .
C96 C75 H75 120.0 . .
C31 C76 C52 117.8(2) . .
C31 C76 C93 108.3(2) . .
C52 C76 C93 133.9(2) . .
C7BA C77 C54 122.0(2) . .
C7BA C77 C67 126.1(2) . .
C54 C77 C67 111.9(2) . .
C124 C78 C125 120.9(2) . .
C124 C78 C131 131.1(3) . .
C125 C78 C131 107.9(2) . .
C82 C79 C147 110.8(2) . .
C93 C79 C82 120.2(2) . .
C93 C79 C147 128.9(2) . .
N2 C80 C55 110.3(2) . .
N2 C80 H80A 109.6 . .
N2 C80 H80B 109.6 . .
C55 C80 H80A 109.6 . .
C55 C80 H80B 109.6 . .
H80A C80 H80B 108.1 . .
N28 C81 H81 119.3 . .
N28 C81 C113 121.4(3) . .
C113 C81 H81 119.3 . .
C57 C82 C74 132.2(2) . .
C57 C82 C79 119.9(2) . .
C79 C82 C74 107.8(2) . .
C31 C83 C73 100.97(19) . .
C31 C83 C155 107.1(2) . .
C31 C83 C157 110.7(2) . .
C73 C83 C155 111.8(2) . .
C73 C83 C157 113.2(2) . .
C157 C83 C155 112.4(2) . .
N1 C84 C0AA 111.49(19) . .
N1 C84 H84A 109.3 . .
N1 C84 H84B 109.3 . .
C0AA C84 H84A 109.3 . .
C0AA C84 H84B 109.3 . .
H84A C84 H84B 108.0 . .
C65 C85 H85 120.0 . .
C71 C85 C65 120.1(3) . .
C71 C85 H85 120.0 . .
C68 C86 C92 119.6(2) . .
C68 C86 C101 129.3(2) . .
C92 C86 C101 111.1(2) . .
C62 C87 C68 120.1(2) . .
C62 C87 C111 128.7(2) . .
C68 C87 C111 111.2(2) . .
N12 C88 H88 118.5 . .
N12 C88 C100 123.0(3) . .
C100 C88 H88 118.5 . .
C57 C89 C54 107.9(2) . .
C73 C89 C54 131.9(2) . .
C73 C89 C57 120.2(2) . .
C104 C90 C135 118.7(3) . .
C104 C90 C158 129.8(2) . .
C135 C90 C158 111.4(2) . .
C61 C3CA H3CA 120.0 . .
C61 C3CA C107 120.1(3) . .
C107 C3CA H3CA 120.0 . .
C64 C92 C5BA 132.1(2) . .
C64 C92 C86 120.3(2) . .
C86 C92 C5BA 107.6(2) . .
C73 C93 C76 107.8(2) . .
C79 C93 C73 119.9(2) . .
C79 C93 C76 132.3(2) . .
C63 C94 C124 101.6(2) . .
C63 C94 C142 108.2(2) . .
C63 C94 C161 107.9(2) . .
C124 C94 C142 112.2(2) . .
C124 C94 C161 114.6(3) . .
C161 C94 C142 111.6(2) . .
C1AA C95 C72 120.3(2) . .
C61 C95 C1AA 118.5(2) . .
C61 C95 C72 121.2(2) . .
C70 C96 C138 112.0(2) . .
C75 C96 C70 121.1(2) . .
C75 C96 C138 126.8(2) . .
C118 C97 C69 122.4(3) . .
C136 C97 C69 118.4(3) . .
C136 C97 C118 119.2(3) . .
C7AA C98 H98 119.3 . .
C7AA C98 C130 121.4(2) . .
C130 C98 H98 119.3 . .
N58 C99 H99A 109.8 . .
N58 C99 H99B 109.8 . .
N58 C99 C127 109.5(2) . .
H99A C99 H99B 108.2 . .
C127 C99 H99A 109.8 . .
C127 C99 H99B 109.8 . .
C103 C100 C88 121.2(3) . .
C137 C100 C88 120.4(3) . .
C137 C100 C103 118.4(3) . .
C8AA C101 C33 110.1(2) . .
C8AA C101 C86 101.24(19) . .
C8AA C101 C123 108.2(2) . .
C86 C101 C33 114.3(2) . .
C86 C101 C123 111.7(2) . .
C123 C101 C33 110.8(2) . .
C48 C102 C106 110.4(2) . .
C48 C102 C114 107.4(2) . .
C48 C102 C116 101.1(2) . .
C106 C102 C114 111.6(2) . .
C116 C102 C106 112.2(2) . .
C116 C102 C114 113.4(2) . .
C100 C103 H103 120.0 . .
C108 C103 C100 120.0(3) . .
C108 C103 H103 120.0 . .
C90 C104 C70 131.3(2) . .
C90 C104 C134 120.9(2) . .
C134 C104 C70 107.8(2) . .
C132 C105 H105 119.9 . .
C132 C105 C164 120.3(3) . .
C164 C105 H105 119.9 . .
C102 C106 H10A 108.6 . .
C102 C106 H10B 108.6 . .
H10A C106 H10B 107.6 . .
C156 C106 C102 114.4(2) . .
C156 C106 H10A 108.6 . .
C156 C106 H10B 108.6 . .
C29 C107 C62 107.6(2) . .
C3CA C107 C29 117.5(2) . .
C3CA C107 C62 134.9(2) . .
C103 C108 C115 121.8(3) . .
C103 C108 C129 125.6(3) . .
C115 C108 C129 112.6(2) . .
C48 C109 C145 107.1(2) . .
C121 C109 C48 118.4(2) . .
C121 C109 C145 134.5(3) . .
C118 C110 C131 121.5(3) . .
C118 C110 C139 126.4(3) . .
C131 C110 C139 112.1(2) . .
C1BA C111 C87 100.9(2) . .
C1BA C111 C122 108.5(2) . .
C1BA C111 C169 108.3(2) . .
C87 C111 C122 112.0(2) . .
C169 C111 C87 113.2(2) . .
C169 C111 C122 113.0(2) . .
C116 C112 C65 132.4(2) . .
C116 C112 C124 119.6(2) . .
C124 C112 C65 108.0(2) . .
C38 C113 C81 120.8(3) . .
C128 C113 C38 118.6(2) . .
C128 C113 C81 120.6(3) . .
C102 C114 H11A 108.5 . .
C102 C114 H11B 108.5 . .
H11A C114 H11B 107.5 . .
C172 C114 C102 115.0(3) . .
C172 C114 H11A 108.5 . .
C172 C114 H11B 108.5 . .
C108 C115 C150 107.3(2) . .
C159 C115 C108 118.0(3) . .
C159 C115 C150 134.7(3) . .
C112 C116 C102 128.8(2) . .
C145 C116 C102 111.0(2) . .
C145 C116 C112 120.0(2) . .
C53 C117 H11C 108.6 . .
C53 C117 H11D 108.6 . .
H11C C117 H11D 107.6 . .
C154 C117 C53 114.7(2) . .
C154 C117 H11C 108.6 . .
C154 C117 H11D 108.6 . .
C97 C118 H118 120.5 . .
C110 C118 C97 119.0(3) . .
C110 C118 H118 120.5 . .
C45 C119 C8BA 118.8(2) . .
C66 C119 C8BA 122.9(2) . .
C66 C119 C45 118.1(2) . .
C74 C120 H120 120.1 . .
C144 C120 C74 119.7(3) . .
C144 C120 H120 120.1 . .
C109 C121 H121 120.1 . .
C128 C121 C109 119.7(3) . .
C128 C121 H121 120.1 . .
C111 C122 H12A 108.5 . .
C111 C122 H12B 108.5 . .
H12A C122 H12B 107.5 . .
C2CA C122 C111 115.1(2) . .
C2CA C122 H12A 108.5 . .
C2CA C122 H12B 108.5 . .
C101 C123 H12C 108.2 . .
C101 C123 H12D 108.2 . .
H12C C123 H12D 107.3 . .
C170 C123 C101 116.4(2) . .
C170 C123 H12C 108.2 . .
C170 C123 H12D 108.2 . .
C78 C124 C94 129.7(2) . .
C78 C124 C112 119.7(2) . .
C112 C124 C94 110.5(2) . .
C78 C125 C139 111.4(2) . .
C145 C125 C78 119.0(3) . .
C145 C125 C139 129.5(2) . .
C53 C126 H12E 107.7 . .
C53 C126 H12F 107.7 . .
H12E C126 H12F 107.1 . .
C1U C126 C53 118.3(3) . .
C1U C126 H12E 107.7 . .
C1U C126 H12F 107.7 . .
N28 C127 C99 108.3(2) . .
N28 C127 H12G 110.0 . .
N28 C127 H12H 110.0 . .
C99 C127 H12G 110.0 . .
C99 C127 H12H 110.0 . .
H12G C127 H12H 108.4 . .
C113 C128 H128 119.2 . .
C121 C128 C113 121.6(3) . .
C121 C128 H128 119.2 . .
C108 C129 C166 101.1(2) . .
C108 C129 C174 107.0(3) . .
C108 C129 C175 109.3(3) . .
C166 C129 C174 113.9(3) . .
C166 C129 C175 112.5(3) . .
C175 C129 C174 112.2(3) . .
C54 C130 C98 120.0(3) . .
C54 C130 H130 120.0 . .
C98 C130 H130 120.0 . .
C110 C131 C78 107.5(2) . .
C146 C131 C78 133.7(3) . .
C146 C131 C110 118.8(3) . .
C105 C132 C158 126.5(2) . .
C105 C132 C167 122.0(3) . .
C167 C132 C158 111.5(2) . .
C67 C133 H13A 108.3 . .
C67 C133 H13B 108.3 . .
H13A C133 H13B 107.4 . .
C149 C133 C67 115.8(2) . .
C149 C133 H13A 108.3 . .
C149 C133 H13B 108.3 . .
C104 C134 C138 110.9(2) . .
C150 C134 C104 119.6(3) . .
C150 C134 C138 129.5(3) . .
C90 C135 C167 107.1(2) . .
C166 C135 C90 120.8(3) . .
C166 C135 C167 132.0(3) . .
C97 C136 H136 119.2 . .
C97 C136 C146 121.6(3) . .
C146 C136 H136 119.2 . .
C100 C137 H137 119.2 . .
C100 C137 C159 121.7(3) . .
C159 C137 H137 119.2 . .
C96 C138 C134 101.3(2) . .
C96 C138 C171 109.8(2) . .
C96 C138 C177 107.8(3) . .
C134 C138 C171 112.6(3) . .
C134 C138 C177 112.3(3) . .
C171 C138 C177 112.4(3) . .
C110 C139 C125 101.1(2) . .
C110 C139 C192 107.6(3) . .
C125 C139 C192 112.0(3) . .
C168 C139 C110 110.8(3) . .
C168 C139 C125 114.3(3) . .
C168 C139 C192 110.5(3) . .
H14A C140 H14B 107.5 . .
C147 C140 H14A 108.5 . .
C147 C140 H14B 108.5 . .
C195 C140 H14A 108.5 . .
C195 C140 H14B 108.5 . .
C195 C140 C147 115.1(3) . .
H14C C141 H14D 107.5 . .
C143 C141 H14C 108.5 . .
C143 C141 H14D 108.5 . .
C143 C141 C158 115.1(2) . .
C158 C141 H14C 108.5 . .
C158 C141 H14D 108.5 . .
C94 C142 H14E 108.5 . .
C94 C142 H14F 108.5 . .
H14E C142 H14F 107.5 . .
C225 C142 C94 115.1(3) . .
C225 C142 H14E 108.5 . .
C225 C142 H14F 108.5 . .
C141 C143 H14G 109.2 . .
C141 C143 H14H 109.2 . .
H14G C143 H14H 107.9 . .
C165 C143 C141 111.9(3) . .
C165 C143 H14G 109.2 . .
C165 C143 H14H 109.2 . .
C46 C144 C120 121.8(3) . .
C46 C144 H144 119.1 . .
C120 C144 H144 119.1 . .
C116 C145 C109 108.2(2) . .
C125 C145 C109 131.0(3) . .
C125 C145 C116 120.7(2) . .
C131 C146 C136 119.9(3) . .
C131 C146 H146 120.1 . .
C136 C146 H146 120.1 . .
C39 C147 C79 101.21(19) . .
C39 C147 C140 108.4(2) . .
C39 C147 C1CA 108.9(2) . .
C79 C147 C140 115.5(2) . .
C79 C147 C1CA 111.1(2) . .
C140 C147 C1CA 111.1(2) . .
C67 C148 H14I 108.2 . .
C67 C148 H14J 108.2 . .
H14I C148 H14J 107.4 . .
C184 C148 C67 116.3(3) . .
C184 C148 H14I 108.2 . .
C184 C148 H14J 108.2 . .
C133 C149 H14K 108.9 . .
C133 C149 H14L 108.9 . .
C133 C149 C178 113.4(3) . .
H14K C149 H14L 107.7 . .
C178 C149 H14K 108.9 . .
C178 C149 H14L 108.9 . .
C134 C150 C115 131.8(3) . .
C134 C150 C166 120.1(3) . .
C166 C150 C115 108.0(2) . .
C147 C1CA H1CA 108.3 . .
C147 C1CA H1CB 108.3 . .
H1CA C1CA H1CB 107.4 . .
C176 C1CA C147 115.8(2) . .
C176 C1CA H1CA 108.3 . .
C176 C1CA H1CB 108.3 . .
H15A C152 H15B 107.5 . .
C158 C152 H15A 108.5 . .
C158 C152 H15B 108.5 . .
C229 C152 H15A 108.5 . .
C229 C152 H15B 108.5 . .
C229 C152 C158 115.2(3) . .
N58 C153 H153 119.4 . .
N58 C153 C164 121.1(6) . .
C164 C153 H153 119.4 . .
C117 C154 H15C 109.0 . .
C117 C154 H15D 109.0 . .
H15C C154 H15D 107.8 . .
C215 C154 C117 112.8(3) . .
C215 C154 H15C 109.0 . .
C215 C154 H15D 109.0 . .
C83 C155 H15E 108.2 . .
C83 C155 H15F 108.2 . .
C83 C155 C162 116.5(2) . .
H15E C155 H15F 107.3 . .
C162 C155 H15E 108.2 . .
C162 C155 H15F 108.2 . .
C106 C156 H15G 109.0 . .
C106 C156 H15H 109.0 . .
H15G C156 H15H 107.8 . .
C163 C156 C106 112.9(3) . .
C163 C156 H15G 109.0 . .
C163 C156 H15H 109.0 . .
C83 C157 H15I 108.0 . .
C83 C157 H15J 108.0 . .
C83 C157 H15K 108.9 . .
C83 C157 H15L 108.9 . .
C83 C157 C1Q 113.5(7) . .
H15I C157 H15J 107.3 . .
H15K C157 H15L 107.7 . .
C201 C157 C83 117.0(3) . .
C201 C157 H15I 108.0 . .
C201 C157 H15J 108.0 . .
C1Q C157 H15K 108.9 . .
C1Q C157 H15L 108.9 . .
C90 C158 C141 112.3(2) . .
C90 C158 C152 114.8(3) . .
C132 C158 C90 101.8(2) . .
C132 C158 C141 108.9(2) . .
C132 C158 C152 107.1(2) . .
C141 C158 C152 111.2(2) . .
C115 C159 C137 120.1(3) . .
C115 C159 H159 120.0 . .
C137 C159 H159 120.0 . .
C122 C2CA H2CA 108.7 . .
C122 C2CA H2CB 108.7 . .
H2CA C2CA H2CB 107.6 . .
C187 C2CA C122 114.1(3) . .
C187 C2CA H2CA 108.7 . .
C187 C2CA H2CB 108.7 . .
C94 C161 H16A 108.6 . .
C94 C161 H16B 108.6 . .
H16A C161 H16B 107.6 . .
C182 C161 C94 114.6(3) . .
C182 C161 H16A 108.6 . .
C182 C161 H16B 108.6 . .
C155 C162 H16C 109.4 . .
C155 C162 H16D 109.4 . .
C155 C162 H16E 104.5 . .
C155 C162 H16F 104.5 . .
C155 C162 C3AB 130.9(5) . .
H16C C162 H16D 108.0 . .
H16E C162 H16F 105.7 . .
C3AA C162 C155 111.3(4) . .
C3AA C162 H16C 109.4 . .
C3AA C162 H16D 109.4 . .
C3AB C162 H16E 104.5 . .
C3AB C162 H16F 104.5 . .
C156 C163 H16G 108.9 . .
C156 C163 H16H 108.9 . .
C156 C163 C181 113.2(3) . .
H16G C163 H16H 107.7 . .
C181 C163 H16G 108.9 . .
C181 C163 H16H 108.9 . .
C105 C164 C153 121.6(3) . .
C105 C164 C1G 118.0(3) . .
C105 C164 C1I 116.6(12) . .
C1G C164 C153 120.4(3) . .
C1G C164 C1I 122.0(12) . .
C143 C165 H16I 109.0 . .
C143 C165 H16J 109.0 . .
C143 C165 C190 112.9(3) . .
H16I C165 H16J 107.8 . .
C190 C165 H16I 109.0 . .
C190 C165 H16J 109.0 . .
C135 C166 C129 129.0(3) . .
C135 C166 C150 120.0(3) . .
C150 C166 C129 110.9(2) . .
C132 C167 C135 108.2(2) . .
C1F C167 C132 117.9(3) . .
C1F C167 C135 133.8(3) . .
C139 C168 H16K 108.8 . .
C139 C168 H16L 108.8 . .
H16K C168 H16L 107.7 . .
C180 C168 C139 113.7(3) . .
C180 C168 H16K 108.8 . .
C180 C168 H16L 108.8 . .
C111 C169 H16M 108.4 . .
C111 C169 H16N 108.4 . .
C111 C169 H16O 102.3 . .
C111 C169 H16P 102.3 . .
H16M C169 H16N 107.5 . .
H16O C169 H16P 104.9 . .
C227 C169 C111 115.3(3) . .
C227 C169 H16M 108.4 . .
C227 C169 H16N 108.4 . .
C4 C169 C111 139.1(7) . .
C4 C169 H16O 102.3 . .
C4 C169 H16P 102.3 . .
C123 C170 H17A 108.3 . .
C123 C170 H17B 108.3 . .
C123 C170 H17C 109.6 . .
C123 C170 H17D 109.6 . .
C123 C170 C5CA 115.8(4) . .
C123 C170 C9AA 110.4(6) . .
H17A C170 H17B 107.4 . .
H17C C170 H17D 108.1 . .
C5CA C170 H17A 108.3 . .
C5CA C170 H17B 108.3 . .
C9AA C170 H17C 109.6 . .
C9AA C170 H17D 109.6 . .
C138 C171 H17E 109.0 . .
C138 C171 H17F 109.0 . .
C138 C171 C203 112.7(3) . .
H17E C171 H17F 107.8 . .
C203 C171 H17E 109.0 . .
C203 C171 H17F 109.0 . .
C114 C172 H17G 108.4 . .
C114 C172 H17H 108.4 . .
H17G C172 H17H 107.4 . .
C210 C172 C114 115.6(4) . .
C210 C172 H17G 108.4 . .
C210 C172 H17H 108.4 . .
H17I C173 H17J 107.6 . .
C175 C173 H17I 108.7 . .
C175 C173 H17J 108.7 . .
C175 C173 C233 114.1(4) . .
C233 C173 H17I 108.7 . .
C233 C173 H17J 108.7 . .
C129 C174 H17K 108.8 . .
C129 C174 H17L 108.8 . .
C129 C174 C208 113.9(3) . .
H17K C174 H17L 107.7 . .
C208 C174 H17K 108.8 . .
C208 C174 H17L 108.8 . .
C129 C175 H17M 108.3 . .
C129 C175 H17N 108.3 . .
C173 C175 C129 116.1(3) . .
C173 C175 H17M 108.3 . .
C173 C175 H17N 108.3 . .
H17M C175 H17N 107.4 . .
C1CA C176 H17O 108.0 . .
C1CA C176 H17P 108.0 . .
C1CA C176 C1 117.2(3) . .
H17O C176 H17P 107.2 . .
C1 C176 H17O 108.0 . .
C1 C176 H17P 108.0 . .
C138 C177 H17Q 109.3 . .
C138 C177 H17R 109.3 . .
C138 C177 H17S 105.0 . .
C138 C177 H17T 105.0 . .
C138 C177 C246 111.6(4) . .
H17Q C177 H17R 108.0 . .
H17S C177 H17T 105.9 . .
C246 C177 H17Q 109.3 . .
C246 C177 H17R 109.3 . .
C1P C177 C138 129.1(6) . .
C1P C177 H17S 105.0 . .
C1P C177 H17T 105.0 . .
C149 C178 H17U 109.0 . .
C149 C178 H17V 109.0 . .
C149 C178 C206 112.9(4) . .
H17U C178 H17V 107.8 . .
C206 C178 H17U 109.0 . .
C206 C178 H17V 109.0 . .
C168 C180 H18A 109.4 . .
C168 C180 H18B 109.4 . .
H18A C180 H18B 108.0 . .
C189 C180 C168 111.0(4) . .
C189 C180 H18A 109.4 . .
C189 C180 H18B 109.4 . .
C163 C181 H18C 109.5 . .
C163 C181 H18D 109.5 . .
C163 C181 H18E 109.5 . .
H18C C181 H18D 109.5 . .
H18C C181 H18E 109.5 . .
H18D C181 H18E 109.5 . .
C161 C182 H18F 108.9 . .
C161 C182 H18G 108.9 . .
C161 C182 C252 113.3(4) . .
H18F C182 H18G 107.7 . .
C252 C182 H18F 108.9 . .
C252 C182 H18G 108.9 . .
C148 C184 H18H 109.0 . .
C148 C184 H18I 109.0 . .
C148 C184 C193 113.1(4) . .
H18H C184 H18I 107.8 . .
C193 C184 H18H 109.0 . .
C193 C184 H18I 109.0 . .
H18J C186 H18K 109.5 . .
H18J C186 H18L 109.5 . .
H18K C186 H18L 109.5 . .
C193 C186 H18J 109.5 . .
C193 C186 H18K 109.5 . .
C193 C186 H18L 109.5 . .
C2CA C187 H18M 108.8 . .
C2CA C187 H18N 108.8 . .
C2CA C187 H18O 109.8 . .
C2CA C187 H18P 109.8 . .
C2CA C187 C226 114.0(5) . .
C2CA C187 C9 109.3(5) . .
H18M C187 H18N 107.7 . .
H18O C187 H18P 108.3 . .
C226 C187 H18M 108.8 . .
C226 C187 H18N 108.8 . .
C9 C187 H18O 109.8 . .
C9 C187 H18P 109.8 . .
C180 C189 H18Q 108.7 . .
C180 C189 H18R 108.7 . .
C180 C189 H18S 106.9 . .
C180 C189 H18T 106.9 . .
C180 C189 C1J 121.7(6) . .
H18Q C189 H18R 107.6 . .
H18S C189 H18T 106.7 . .
C236 C189 C180 114.1(5) . .
C236 C189 H18Q 108.7 . .
C236 C189 H18R 108.7 . .
C1J C189 H18S 106.9 . .
C1J C189 H18T 106.9 . .
C165 C190 H19A 109.5 . .
C165 C190 H19B 109.5 . .
C165 C190 H19C 109.5 . .
H19A C190 H19B 109.5 . .
H19A C190 H19C 109.5 . .
H19B C190 H19C 109.5 . .
C139 C192 H19D 108.3 . .
C139 C192 H19E 108.3 . .
C139 C192 H19F 106.5 . .
C139 C192 H19G 106.5 . .
H19D C192 H19E 107.4 . .
H19F C192 H19G 106.5 . .
C239 C192 C139 115.8(4) . .
C239 C192 H19D 108.3 . .
C239 C192 H19E 108.3 . .
C1A C192 C139 123.2(6) . .
C1A C192 H19F 106.5 . .
C1A C192 H19G 106.5 . .
C184 C193 H19H 108.5 . .
C184 C193 H19I 108.5 . .
C186 C193 C184 115.0(3) . .
C186 C193 H19H 108.5 . .
C186 C193 H19I 108.5 . .
H19H C193 H19I 107.5 . .
H19J C194 H19K 109.5 . .
H19J C194 H19L 109.5 . .
H19K C194 H19L 109.5 . .
H19M C194 H19N 109.5 . .
H19M C194 H19O 109.5 . .
H19N C194 H19O 109.5 . .
C1T C194 H19J 109.5 . .
C1T C194 H19K 109.5 . .
C1T C194 H19L 109.5 . .
C4CA C194 H19M 109.5 . .
C4CA C194 H19N 109.5 . .
C4CA C194 H19O 109.5 . .
C140 C195 H19P 108.5 . .
C140 C195 H19Q 108.5 . .
C140 C195 C217 115.1(5) . .
H19P C195 H19Q 107.5 . .
C217 C195 H19P 108.5 . .
C217 C195 H19Q 108.5 . .
H19R C199 H19S 108.2 . .
H19T C199 H19U 110.1 . .
C225 C199 H19R 109.7 . .
C225 C199 H19S 109.7 . .
C225 C199 H19T 112.7 . .
C225 C199 H19U 112.7 . .
C225 C199 C266 109.8(4) . .
C266 C199 H19R 109.7 . .
C266 C199 H19S 109.7 . .
C1M C199 H19T 112.7 . .
C1M C199 H19U 112.7 . .
C1M C199 C225 95.4(5) . .
C157 C201 H20A 108.0 . .
C157 C201 H20B 108.0 . .
C157 C201 C232 117.3(5) . .
H20A C201 H20B 107.2 . .
C232 C201 H20A 108.0 . .
C232 C201 H20B 108.0 . .
C33 C202 H20C 104.9 . .
C33 C202 H20D 104.9 . .
H20C C202 H20D 105.8 . .
C241 C202 C33 129.5(6) . .
C241 C202 H20C 104.9 . .
C241 C202 H20D 104.9 . .
C171 C203 H20E 107.3 . .
C171 C203 H20F 107.3 . .
H20E C203 H20F 106.9 . .
C211 C203 C171 120.1(5) . .
C211 C203 H20E 107.3 . .
C211 C203 H20F 107.3 . .
C178 C206 H20G 109.5 . .
C178 C206 H20H 109.5 . .
C178 C206 H20I 109.5 . .
H20G C206 H20H 109.5 . .
H20G C206 H20I 109.5 . .
H20H C206 H20I 109.5 . .
C174 C208 H20J 106.3 . .
C174 C208 H20K 106.3 . .
C174 C208 H20L 112.2 . .
C174 C208 H20M 112.2 . .
C174 C208 C223 124.1(5) . .
H20J C208 H20K 106.4 . .
H20L C208 H20M 109.8 . .
C223 C208 H20J 106.3 . .
C223 C208 H20K 106.3 . .
C1N C208 C174 98.0(6) . .
C1N C208 H20L 112.2 . .
C1N C208 H20M 112.2 . .
C172 C210 H21A 107.5 . .
C172 C210 H21B 107.5 . .
C172 C210 H21C 106.2 . .
C172 C210 H21D 106.2 . .
H21A C210 H21B 107.0 . .
H21C C210 H21D 106.4 . .
C3BA C210 C172 119.3(6) . .
C3BA C210 H21A 107.5 . .
C3BA C210 H21B 107.5 . .
C3BB C210 C172 124.4(10) . .
C3BB C210 H21C 106.2 . .
C3BB C210 H21D 106.2 . .
C203 C211 H21E 109.5 . .
C203 C211 H21F 109.5 . .
C203 C211 C231 110.7(6) . .
H21E C211 H21F 108.1 . .
C231 C211 H21E 109.5 . .
C231 C211 H21F 109.5 . .
C154 C215 H21G 108.2 . .
C154 C215 H21H 108.2 . .
H21G C215 H21H 107.4 . .
C242 C215 C154 116.3(5) . .
C242 C215 H21G 108.2 . .
C242 C215 H21H 108.2 . .
H21I C216 H21J 109.5 . .
H21I C216 H21K 109.5 . .
H21J C216 H21K 109.5 . .
C3AA C216 H21I 109.5 . .
C3AA C216 H21J 109.5 . .
C3AA C216 H21K 109.5 . .
C195 C217 H21L 109.0 . .
C195 C217 H21M 109.0 . .
C195 C217 H21N 103.6 . .
C195 C217 H21O 103.6 . .
H21L C217 H21M 107.8 . .
H21N C217 H21O 105.3 . .
C11 C217 C195 113.0(6) . .
C11 C217 H21L 109.0 . .
C11 C217 H21M 109.0 . .
C11A C217 C195 134.4(10) . .
C11A C217 H21N 103.6 . .
C11A C217 H21O 103.6 . .
H21P C219 H21Q 109.5 . .
H21P C219 H21R 109.5 . .
H21Q C219 H21R 109.5 . .
C252 C219 H21P 109.5 . .
C252 C219 H21Q 109.5 . .
C252 C219 H21R 109.5 . .
C208 C223 H22C 106.8 . .
C208 C223 H22D 106.8 . .
H22C C223 H22D 106.7 . .
C255 C223 C208 122.0(7) . .
C255 C223 H22C 106.8 . .
C255 C223 H22D 106.8 . .
C142 C225 C199 113.8(4) . .
C142 C225 H22E 108.8 . .
C142 C225 H22F 108.8 . .
C199 C225 H22E 108.8 . .
C199 C225 H22F 108.8 . .
H22E C225 H22F 107.7 . .
C187 C226 H22G 109.5 . .
C187 C226 H22H 109.5 . .
C187 C226 H22I 109.5 . .
H22G C226 H22H 109.5 . .
H22G C226 H22I 109.5 . .
H22H C226 H22I 109.5 . .
C169 C227 H22J 109.0 . .
C169 C227 H22K 109.0 . .
C169 C227 C238 112.8(6) . .
H22J C227 H22K 107.8 . .
C238 C227 H22J 109.0 . .
C238 C227 H22K 109.0 . .
C152 C229 H22L 108.4 . .
C152 C229 H22M 108.4 . .
C152 C229 C6 115.6(5) . .
H22L C229 H22M 107.4 . .
C6 C229 H22L 108.4 . .
C6 C229 H22M 108.4 . .
C211 C231 H23C 109.5 . .
C211 C231 H23D 109.5 . .
C211 C231 H23E 109.5 . .
H23C C231 H23D 109.5 . .
H23C C231 H23E 109.5 . .
H23D C231 H23E 109.5 . .
C201 C232 H23F 106.0 . .
C201 C232 H23G 106.0 . .
H23F C232 H23G 106.3 . .
C4AA C232 C201 125.2(8) . .
C4AA C232 H23F 106.0 . .
C4AA C232 H23G 106.0 . .
C173 C233 H23H 108.5 . .
C173 C233 H23I 108.5 . .
H23H C233 H23I 107.5 . .
C253 C233 C173 114.9(5) . .
C253 C233 H23H 108.5 . .
C253 C233 H23I 108.5 . .
C189 C236 H23J 109.5 . .
C189 C236 H23K 109.5 . .
C189 C236 H23L 109.5 . .
H23J C236 H23K 109.5 . .
H23J C236 H23L 109.5 . .
H23K C236 H23L 109.5 . .
C227 C238 H23M 109.0 . .
C227 C238 H23N 109.0 . .
H23M C238 H23N 107.8 . .
C2BA C238 C227 112.9(6) . .
C2BA C238 H23M 109.0 . .
C2BA C238 H23N 109.0 . .
C192 C239 H23O 108.6 . .
C192 C239 H23P 108.6 . .
C192 C239 C267 114.5(7) . .
H23O C239 H23P 107.6 . .
C267 C239 H23O 108.6 . .
C267 C239 H23P 108.6 . .
C202 C241 H24A 103.9 . .
C202 C241 H24B 103.9 . .
C202 C241 H24C 110.1 . .
C202 C241 H24D 110.1 . .
C202 C241 C245 107.9(6) . .
C202 C241 C1C 133.3(6) . .
H24A C241 H24B 105.4 . .
H24C C241 H24D 108.4 . .
C245 C241 H24C 110.1 . .
C245 C241 H24D 110.1 . .
C1C C241 H24A 103.9 . .
C1C C241 H24B 103.9 . .
C215 C242 H24E 109.5 . .
C215 C242 H24F 109.5 . .
C215 C242 H24G 109.5 . .
H24E C242 H24F 109.5 . .
H24E C242 H24G 109.5 . .
H24F C242 H24G 109.5 . .
C241 C245 H24H 109.5 . .
C241 C245 H24I 109.5 . .
C241 C245 H24J 109.5 . .
H24H C245 H24I 109.5 . .
H24H C245 H24J 109.5 . .
H24I C245 H24J 109.5 . .
C177 C246 H24K 104.9 . .
C177 C246 H24L 104.9 . .
H24K C246 H24L 105.8 . .
C0CB C246 C177 129.5(8) . .
C0CB C246 H24K 104.9 . .
C0CB C246 H24L 104.9 . .
C182 C252 H25A 108.8 . .
C182 C252 H25B 108.8 . .
C219 C252 C182 114.0(5) . .
C219 C252 H25A 108.8 . .
C219 C252 H25B 108.8 . .
H25A C252 H25B 107.6 . .
C233 C253 H25C 109.5 . .
C233 C253 H25D 109.5 . .
C233 C253 H25E 109.5 . .
H25C C253 H25D 109.5 . .
H25C C253 H25E 109.5 . .
H25D C253 H25E 109.5 . .
C223 C255 H25F 109.5 . .
C223 C255 H25G 109.5 . .
C223 C255 H25H 109.5 . .
H25F C255 H25G 109.5 . .
H25F C255 H25H 109.5 . .
H25G C255 H25H 109.5 . .
C199 C266 H26A 109.5 . .
C199 C266 H26B 109.5 . .
C199 C266 H26C 109.5 . .
H26A C266 H26B 109.5 . .
H26A C266 H26C 109.5 . .
H26B C266 H26C 109.5 . .
C239 C267 H26D 109.2 . .
C239 C267 H26E 109.2 . .
C239 C267 C9BA 112.0(9) . .
H26D C267 H26E 107.9 . .
C9BA C267 H26D 109.2 . .
C9BA C267 H26E 109.2 . .
C229 C6 H6BD 109.7 . .
C229 C6 H6BE 109.7 . .
C229 C6 H6AB 107.2 . .
C229 C6 H6AC 107.2 . .
C229 C6 H6CF 105.2 . .
C229 C6 H6CG 105.2 . .
C229 C6 C3 109.8(8) . .
H6BD C6 H6BE 108.2 . .
H6AB C6 H6AC 106.8 . .
H6CF C6 H6CG 105.9 . .
C3 C6 H6BD 109.7 . .
C3 C6 H6BE 109.7 . .
C3A C6 C229 120.7(10) . .
C3A C6 H6AB 107.2 . .
C3A C6 H6AC 107.2 . .
C4BA C6 C229 128.4(12) . .
C4BA C6 H6CF 105.2 . .
C4BA C6 H6CG 105.2 . .
C162 C3AA C216 110.7(5) . .
C162 C3AA H3AA 109.5 . .
C162 C3AA H3AB 109.5 . .
C216 C3AA H3AA 109.5 . .
C216 C3AA H3AB 109.5 . .
H3AA C3AA H3AB 108.1 . .
C217 C11 H11E 109.5 . .
C217 C11 H11F 109.5 . .
C217 C11 H11G 109.5 . .
H11E C11 H11F 109.5 . .
H11E C11 H11G 109.5 . .
H11F C11 H11G 109.5 . .
C210 C3BA H3BA 109.5 . .
C210 C3BA H3BB 109.5 . .
C210 C3BA H3BC 109.5 . .
H3BA C3BA H3BB 109.5 . .
H3BA C3BA H3BC 109.5 . .
H3BB C3BA H3BC 109.5 . .
C238 C2BA H2BA 109.5 . .
C238 C2BA H2BB 109.5 . .
C238 C2BA H2BC 109.5 . .
H2BA C2BA H2BB 109.5 . .
H2BA C2BA H2BC 109.5 . .
H2BB C2BA H2BC 109.5 . .
C232 C4AA H4AA 109.5 . .
C232 C4AA H4AB 109.5 . .
C232 C4AA H4AC 109.5 . .
H4AA C4AA H4AB 109.5 . .
H4AA C4AA H4AC 109.5 . .
H4AB C4AA H4AC 109.5 . .
H4AD C4AA H4AE 109.5 . .
H4AD C4AA H4AF 109.5 . .
H4AE C4AA H4AF 109.5 . .
C1R C4AA H4AD 109.5 . .
C1R C4AA H4AE 109.5 . .
C1R C4AA H4AF 109.5 . .
C187 C9 H9A 109.5 . .
C187 C9 H9B 109.5 . .
C187 C9 H9C 109.5 . .
H9A C9 H9B 109.5 . .
H9A C9 H9C 109.5 . .
H9B C9 H9C 109.5 . .
C192 C1A H1AB 108.0 . .
C192 C1A H1AC 108.0 . .
H1AB C1A H1AC 107.3 . .
C1B C1A C192 117.0(10) . .
C1B C1A H1AB 108.0 . .
C1B C1A H1AC 108.0 . .
C1A C1B H1BA 107.3 . .
C1A C1B H1BB 107.3 . .
C1A C1B C6BA 120.0(13) . .
H1BA C1B H1BB 106.9 . .
C6BA C1B H1BA 107.3 . .
C6BA C1B H1BB 107.3 . .
C241 C1C H1CC 109.5 . .
C241 C1C H1CD 109.5 . .
C241 C1C H1CE 109.5 . .
H1CC C1C H1CD 109.5 . .
H1CC C1C H1CE 109.5 . .
H1CD C1C H1CE 109.5 . .
C162 C3AB H3AC 109.4 . .
C162 C3AB H3AD 109.4 . .
H3AC C3AB H3AD 108.0 . .
C1E C3AB C162 111.2(7) . .
C1E C3AB H3AC 109.4 . .
C1E C3AB H3AD 109.4 . .
C3AB C1E H1EA 109.5 . .
C3AB C1E H1EB 109.5 . .
C3AB C1E H1EC 109.5 . .
H1EA C1E H1EB 109.5 . .
H1EA C1E H1EC 109.5 . .
H1EB C1E H1EC 109.5 . .
C167 C1F H1F 120.1 . .
C167 C1F C1G 119.8(3) . .
C1G C1F H1F 120.1 . .
C164 C1G H1G 119.1 . .
C1F C1G C164 121.7(3) . .
C1F C1G H1G 119.1 . .
N58 C1I C164 124(3) . .
N58 C1I H1I 118.1 . .
C164 C1I H1I 118.1 . .
C210 C3BB H3BD 109.5 . .
C210 C3BB H3BE 109.5 . .
C210 C3BB H3BF 109.5 . .
H3BD C3BB H3BE 109.5 . .
H3BD C3BB H3BF 109.5 . .
H3BE C3BB H3BF 109.5 . .
C189 C1J H1JA 109.5 . .
C189 C1J H1JB 109.5 . .
C189 C1J H1JC 109.5 . .
H1JA C1J H1JB 109.5 . .
H1JA C1J H1JC 109.5 . .
H1JB C1J H1JC 109.5 . .
H0CA C0CA H0CB 109.5 . .
C1P C0CA H0CA 111.8 . .
C1P C0CA H0CB 111.8 . .
C269 C0CA H0CA 111.8 . .
C269 C0CA H0CB 111.8 . .
C269 C0CA C1P 99.9(12) . .
C199 C1M H1MA 109.5 . .
C199 C1M H1MB 109.5 . .
C199 C1M H1MC 109.5 . .
H1MA C1M H1MB 109.5 . .
H1MA C1M H1MC 109.5 . .
H1MB C1M H1MC 109.5 . .
C208 C1N H1NA 109.4 . .
C208 C1N H1NB 109.4 . .
H1NA C1N H1NB 108.0 . .
C1O C1N C208 111.0(9) . .
C1O C1N H1NA 109.4 . .
C1O C1N H1NB 109.4 . .
C1N C1O H1OA 109.5 . .
C1N C1O H1OB 109.5 . .
C1N C1O H1OC 109.5 . .
H1OA C1O H1OB 109.5 . .
H1OA C1O H1OC 109.5 . .
H1OB C1O H1OC 109.5 . .
C267 C9BA H9BA 109.5 . .
C267 C9BA H9BB 109.5 . .
C267 C9BA H9BC 109.5 . .
H9BA C9BA H9BB 109.5 . .
H9BA C9BA H9BC 109.5 . .
H9BB C9BA H9BC 109.5 . .
C177 C1P C0CA 132.3(11) . .
C177 C1P H1PA 104.2 . .
C177 C1P H1PB 104.2 . .
C0CA C1P H1PA 104.2 . .
C0CA C1P H1PB 104.2 . .
H1PA C1P H1PB 105.5 . .
C157 C1Q H1QA 105.7 . .
C157 C1Q H1QB 105.7 . .
H1QA C1Q H1QB 106.1 . .
C1R C1Q C157 126.6(14) . .
C1R C1Q H1QA 105.7 . .
C1R C1Q H1QB 105.7 . .
C4AA C1R C1Q 90.7(15) . .
C4AA C1R H1RA 113.5 . .
C4AA C1R H1RB 113.5 . .
C1Q C1R H1RA 113.5 . .
C1Q C1R H1RB 113.5 . .
H1RA C1R H1RB 110.8 . .
C217 C11A H11H 109.5 . .
C217 C11A H11I 109.5 . .
C217 C11A H11J 109.5 . .
H11H C11A H11I 109.5 . .
H11H C11A H11J 109.5 . .
H11I C11A H11J 109.5 . .
C246 C0CB H0CC 111.3 . .
C246 C0CB H0CD 111.3 . .
H0CC C0CB H0CD 109.2 . .
C10 C0CB C246 102.2(8) . .
C10 C0CB H0CC 111.3 . .
C10 C0CB H0CD 111.3 . .
C194 C1T H1TA 108.4 . .
C194 C1T H1TB 108.4 . .
H1TA C1T H1TB 107.4 . .
C1U C1T C194 115.7(4) . .
C1U C1T H1TA 108.4 . .
C1U C1T H1TB 108.4 . .
C126 C1U H1UA 106.7 . .
C126 C1U H1UB 106.7 . .
C126 C1U H1UC 98.0 . .
C126 C1U H1UD 98.0 . .
C1T C1U C126 122.7(4) . .
C1T C1U H1UA 106.7 . .
C1T C1U H1UB 106.7 . .
H1UA C1U H1UB 106.6 . .
H1UC C1U H1UD 103.7 . .
C4CA C1U C126 154.0(6) . .
C4CA C1U H1UC 98.0 . .
C4CA C1U H1UD 98.0 . .
C170 C5CA H5CA 108.0 . .
C170 C5CA H5CB 108.0 . .
H5CA C5CA H5CB 107.2 . .
C2 C5CA C170 117.2(6) . .
C2 C5CA H5CA 108.0 . .
C2 C5CA H5CB 108.0 . .
C5CA C2 H2A 109.5 . .
C5CA C2 H2B 109.5 . .
C5CA C2 H2C 109.5 . .
H2A C2 H2B 109.5 . .
H2A C2 H2C 109.5 . .
H2B C2 H2C 109.5 . .
C170 C9AA H9AA 109.2 . .
C170 C9AA H9AB 109.2 . .
C170 C9AA C2A 111.9(12) . .
H9AA C9AA H9AB 107.9 . .
C2A C9AA H9AA 109.2 . .
C2A C9AA H9AB 109.2 . .
C9AA C2A H2AC 109.5 . .
C9AA C2A H2AD 109.5 . .
C9AA C2A H2AE 109.5 . .
H2AC C2A H2AD 109.5 . .
H2AC C2A H2AE 109.5 . .
H2AD C2A H2AE 109.5 . .
C6 C3 H3A 109.5 . .
C6 C3 H3B 109.5 . .
C6 C3 H3C 109.5 . .
H3A C3 H3B 109.5 . .
H3A C3 H3C 109.5 . .
H3B C3 H3C 109.5 . .
C6 C3A H3AE 109.5 . .
C6 C3A H3AF 109.5 . .
C6 C3A H3AG 109.5 . .
H3AE C3A H3AF 109.5 . .
H3AE C3A H3AG 109.5 . .
H3AF C3A H3AG 109.5 . .
C6 C4BA H4BA 109.5 . .
C6 C4BA H4BB 109.5 . .
C6 C4BA H4BC 109.5 . .
H4BA C4BA H4BB 109.5 . .
H4BA C4BA H4BC 109.5 . .
H4BB C4BA H4BC 109.5 . .
C1B C6BA H6BA 109.5 . .
C1B C6BA H6BB 109.5 . .
C1B C6BA H6BC 109.5 . .
H6BA C6BA H6BB 109.5 . .
H6BA C6BA H6BC 109.5 . .
H6BB C6BA H6BC 109.5 . .
C169 C4 H4A 106.3 . .
C169 C4 H4B 106.3 . .
C169 C4 C5 124.2(16) . .
H4A C4 H4B 106.4 . .
C5 C4 H4A 106.3 . .
C5 C4 H4B 106.3 . .
C4 C5 H5A 107.4 . .
C4 C5 H5B 107.4 . .
H5A C5 H5B 107.0 . .
C2BB C5 C4 120(2) . .
C2BB C5 H5A 107.4 . .
C2BB C5 H5B 107.4 . .
C5 C2BB H2BD 109.5 . .
C5 C2BB H2BE 109.5 . .
C5 C2BB H2BF 109.5 . .
H2BD C2BB H2BE 109.5 . .
H2BD C2BB H2BF 109.5 . .
H2BE C2BB H2BF 109.5 . .
C194 C4CA H4CA 106.0 . .
C194 C4CA H4CB 106.0 . .
C1U C4CA C194 125.2(10) . .
C1U C4CA H4CA 106.0 . .
C1U C4CA H4CB 106.0 . .
H4CA C4CA H4CB 106.3 . .
C176 C1 H1AD 107.0 . .
C176 C1 H1AE 107.0 . .
C176 C1 H1BF 111.2 . .
C176 C1 H1BG 111.2 . .
C176 C1 C8 102.9(6) . .
H1AD C1 H1AE 106.7 . .
H1BF C1 H1BG 109.1 . .
C268 C1 C176 121.4(5) . .
C268 C1 H1AD 107.0 . .
C268 C1 H1AE 107.0 . .
C8 C1 H1BF 111.2 . .
C8 C1 H1BG 111.2 . .
C1 C268 H26F 109.5 . .
C1 C268 H26G 109.5 . .
C1 C268 H26H 109.5 . .
H26F C268 H26G 109.5 . .
H26F C268 H26H 109.5 . .
H26G C268 H26H 109.5 . .
C1 C8 H8A 109.5 . .
C1 C8 H8B 109.5 . .
C1 C8 H8C 109.5 . .
H8A C8 H8B 109.5 . .
H8A C8 H8C 109.5 . .
H8B C8 H8C 109.5 . .
C0CA C269 H26I 109.5 . .
C0CA C269 H26J 109.5 . .
C0CA C269 H26K 109.5 . .
H26I C269 H26J 109.5 . .
H26I C269 H26K 109.5 . .
H26J C269 H26K 109.5 . .
C0CB C10 H10C 109.5 . .
C0CB C10 H10D 109.5 . .
C0CB C10 H10E 109.5 . .
H10C C10 H10D 109.5 . .
H10C C10 H10E 109.5 . .
H10D C10 H10E 109.5 . .

loop_
_geom_bond_atom_site_label_1
_geom_bond_atom_site_label_2
_geom_bond_distance
_geom_bond_site_symmetry_2
N1 C32 1.266(3) .
N1 C84 1.458(3) .
N2 C50 1.261(3) .
N2 C80 1.460(3) .
N3 C56 1.448(3) .
N3 C72 1.266(4) .
N4 C19 1.260(3) .
N4 C23 1.443(3) .
N5 C0AA 1.452(3) .
N5 C8BA 1.271(3) .
N6 C2AA 1.456(3) .
N6 C69 1.260(4) .
C7 H7 0.9500 .
C7 C0BA 1.396(3) .
C7 C8AA 1.395(3) .
N8 C13 1.260(3) .
N8 C22 1.460(3) .
N9 C51 1.274(4) .
N9 C55 1.448(4) .
C5AA H5AA 0.9500 .
C5AA C0BA 1.385(3) .
C5AA C21 1.392(3) .
N11 C30 1.457(3) .
N11 C60 1.268(3) .
N12 C59 1.454(3) .
N12 C88 1.254(4) .
C13 H13 0.9500 .
C13 C26 1.472(3) .
C0BA C32 1.470(3) .
C6AA H6AA 0.9500 .
C6AA C17 1.389(3) .
C6AA C47 1.401(4) .
C0AA H0AA 0.9900 .
C0AA H0AB 0.9900 .
C0AA C84 1.514(3) .
C17 H17 0.9500 .
C17 C26 1.401(3) .
C5BA C8AA 1.404(3) .
C5BA C21 1.397(3) .
C5BA C92 1.492(3) .
C19 H19 0.9500 .
C19 C46 1.465(3) .
C8AA C101 1.506(3) .
C21 H21 0.9500 .
C22 H22A 0.9900 .
C22 H22B 0.9900 .
C22 C30 1.509(4) .
C23 H23A 0.9900 .
C23 H23B 0.9900 .
C23 C59 1.524(4) .
C1BA C36 1.384(3) .
C1BA C47 1.404(4) .
C1BA C111 1.518(4) .
C1AA H1AA 0.9500 .
C1AA C29 1.373(4) .
C1AA C95 1.403(4) .
C26 C36 1.390(4) .
C7AA C7BA 1.399(3) .
C7AA C50 1.469(3) .
C7AA C98 1.387(4) .
N28 C81 1.269(4) .
N28 C127 1.451(4) .
C29 C53 1.515(3) .
C29 C107 1.412(4) .
C30 H30A 0.9900 .
C30 H30B 0.9900 .
C31 C66 1.376(4) .
C31 C76 1.400(3) .
C31 C83 1.519(3) .
C32 H32 0.9500 .
C33 H33A 0.9900 .
C33 H33B 0.9900 .
C33 C101 1.550(4) .
C33 C202 1.425(6) .
C34 C37 1.386(4) .
C34 C51 1.469(4) .
C34 C71 1.385(4) .
C35 H35 0.9500 .
C35 C49 1.381(4) .
C35 C70 1.388(4) .
C36 H36 0.9500 .
C37 H37 0.9500 .
C37 C63 1.376(4) .
C38 H38 0.9500 .
C38 C48 1.376(4) .
C38 C113 1.395(4) .
C39 C41 1.382(3) .
C39 C74 1.395(4) .
C39 C147 1.512(3) .
C2AA H2AA 0.9900 .
C2AA H2AB 0.9900 .
C2AA C56 1.513(4) .
C41 H41 0.9500 .
C41 C46 1.396(4) .
C42 C49 1.393(4) .
C42 C60 1.473(4) .
C42 C75 1.394(4) .
C7BA H7BA 0.9500 .
C7BA C77 1.372(3) .
C8BA H8BA 0.9500 .
C8BA C119 1.465(4) .
C45 H45 0.9500 .
C45 C52 1.381(4) .
C45 C119 1.400(4) .
C46 C144 1.388(4) .
C47 C68 1.477(3) .
C48 C102 1.509(4) .
C48 C109 1.403(4) .
C49 H49 0.9500 .
C50 H50 0.9500 .
C51 H51 0.9500 .
C52 H52 0.9500 .
C52 C76 1.402(4) .
C53 C64 1.531(3) .
C53 C117 1.545(4) .
C53 C126 1.558(4) .
C54 C77 1.402(4) .
C54 C89 1.493(3) .
C54 C130 1.391(4) .
C55 H55A 0.9900 .
C55 H55B 0.9900 .
C55 C80 1.505(4) .
C56 H56A 0.9900 .
C56 H56B 0.9900 .
C57 C67 1.535(3) .
C57 C82 1.403(3) .
C57 C89 1.419(4) .
N58 C99 1.453(4) .
N58 C153 1.292(9) .
N58 C1I 1.08(3) .
C59 H59A 0.9900 .
C59 H59B 0.9900 .
C60 H60 0.9500 .
C61 H61 0.9500 .
C61 C3CA 1.387(4) .
C61 C95 1.390(4) .
C62 C64 1.420(3) .
C62 C87 1.408(4) .
C62 C107 1.483(4) .
C63 C65 1.399(4) .
C63 C94 1.512(4) .
C64 C92 1.385(4) .
C65 C85 1.395(4) .
C65 C112 1.481(4) .
C66 H66 0.9500 .
C66 C119 1.399(4) .
C67 C77 1.518(3) .
C67 C133 1.538(4) .
C67 C148 1.548(4) .
C68 C86 1.405(3) .
C68 C87 1.411(4) .
C69 H69 0.9500 .
C69 C97 1.464(4) .
C70 C96 1.400(4) .
C70 C104 1.489(4) .
C71 H71 0.9500 .
C71 C85 1.379(4) .
C72 H72 0.9500 .
C72 C95 1.465(4) .
C73 C83 1.527(3) .
C73 C89 1.400(4) .
C73 C93 1.412(3) .
C74 C82 1.483(3) .
C74 C120 1.395(4) .
C75 H75 0.9500 .
C75 C96 1.377(4) .
C76 C93 1.477(4) .
C78 C124 1.400(4) .
C78 C125 1.413(4) .
C78 C131 1.492(4) .
C79 C82 1.413(4) .
C79 C93 1.405(3) .
C79 C147 1.526(3) .
C80 H80A 0.9900 .
C80 H80B 0.9900 .
C81 H81 0.9500 .
C81 C113 1.475(4) .
C83 C155 1.540(5) .
C83 C157 1.539(4) .
C84 H84A 0.9900 .
C84 H84B 0.9900 .
C85 H85 0.9500 .
C86 C92 1.417(3) .
C86 C101 1.529(3) .
C87 C111 1.531(3) .
C88 H88 0.9500 .
C88 C100 1.467(4) .
C90 C104 1.399(4) .
C90 C135 1.414(4) .
C90 C158 1.511(4) .
C3CA H3CA 0.9500 .
C3CA C107 1.398(4) .
C94 C124 1.521(4) .
C94 C142 1.563(5) .
C94 C161 1.542(4) .
C96 C138 1.520(4) .
C97 C118 1.400(4) .
C97 C136 1.380(4) .
C98 H98 0.9500 .
C98 C130 1.395(4) .
C99 H99A 0.9900 .
C99 H99B 0.9900 .
C99 C127 1.522(4) .
C100 C103 1.391(4) .
C100 C137 1.388(4) .
C101 C123 1.549(4) .
C102 C106 1.541(4) .
C102 C114 1.549(4) .
C102 C116 1.526(3) .
C103 H103 0.9500 .
C103 C108 1.380(4) .
C104 C134 1.424(4) .
C105 H105 0.9500 .
C105 C132 1.372(4) .
C105 C164 1.392(4) .
C106 H10A 0.9900 .
C106 H10B 0.9900 .
C106 C156 1.517(5) .
C108 C115 1.401(4) .
C108 C129 1.512(4) .
C109 C121 1.394(4) .
C109 C145 1.491(4) .
C110 C118 1.384(4) .
C110 C131 1.405(4) .
C110 C139 1.520(4) .
C111 C122 1.542(4) .
C111 C169 1.529(4) .
C112 C116 1.410(4) .
C112 C124 1.419(4) .
C113 C128 1.390(4) .
C114 H11A 0.9900 .
C114 H11B 0.9900 .
C114 C172 1.509(5) .
C115 C150 1.494(4) .
C115 C159 1.387(4) .
C116 C145 1.407(4) .
C117 H11C 0.9900 .
C117 H11D 0.9900 .
C117 C154 1.520(5) .
C118 H118 0.9500 .
C120 H120 0.9500 .
C120 C144 1.394(4) .
C121 H121 0.9500 .
C121 C128 1.387(4) .
C122 H12A 0.9900 .
C122 H12B 0.9900 .
C122 C2CA 1.530(5) .
C123 H12C 0.9900 .
C123 H12D 0.9900 .
C123 C170 1.490(5) .
C125 C139 1.523(4) .
C125 C145 1.405(4) .
C126 H12E 0.9900 .
C126 H12F 0.9900 .
C126 C1U 1.436(5) .
C127 H12G 0.9900 .
C127 H12H 0.9900 .
C128 H128 0.9500 .
C129 C166 1.530(4) .
C129 C174 1.535(5) .
C129 C175 1.534(6) .
C130 H130 0.9500 .
C131 C146 1.377(4) .
C132 C158 1.507(4) .
C132 C167 1.399(4) .
C133 H13A 0.9900 .
C133 H13B 0.9900 .
C133 C149 1.510(5) .
C134 C138 1.524(4) .
C134 C150 1.389(4) .
C135 C166 1.396(4) .
C135 C167 1.489(4) .
C136 H136 0.9500 .
C136 C146 1.389(4) .
C137 H137 0.9500 .
C137 C159 1.390(5) .
C138 C171 1.537(5) .
C138 C177 1.556(5) .
C139 C168 1.504(5) .
C139 C192 1.562(6) .
C140 H14A 0.9900 .
C140 H14B 0.9900 .
C140 C147 1.536(4) .
C140 C195 1.470(6) .
C141 H14C 0.9900 .
C141 H14D 0.9900 .
C141 C143 1.517(4) .
C141 C158 1.549(4) .
C142 H14E 0.9900 .
C142 H14F 0.9900 .
C142 C225 1.506(6) .
C143 H14G 0.9900 .
C143 H14H 0.9900 .
C143 C165 1.510(5) .
C144 H144 0.9500 .
C146 H146 0.9500 .
C147 C1CA 1.564(4) .
C148 H14I 0.9900 .
C148 H14J 0.9900 .
C148 C184 1.504(6) .
C149 H14K 0.9900 .
C149 H14L 0.9900 .
C149 C178 1.512(5) .
C150 C166 1.416(4) .
C1CA H1CA 0.9900 .
C1CA H1CB 0.9900 .
C1CA C176 1.505(6) .
C152 H15A 0.9900 .
C152 H15B 0.9900 .
C152 C158 1.552(4) .
C152 C229 1.512(6) .
C153 H153 0.9500 .
C153 C164 1.462(6) .
C154 H15C 0.9900 .
C154 H15D 0.9900 .
C154 C215 1.519(5) .
C155 H15E 0.9900 .
C155 H15F 0.9900 .
C155 C162 1.556(6) .
C156 H15G 0.9900 .
C156 H15H 0.9900 .
C156 C163 1.510(5) .
C157 H15I 0.9900 .
C157 H15J 0.9900 .
C157 H15K 0.9900 .
C157 H15L 0.9900 .
C157 C201 1.422(8) .
C157 C1Q 1.721(15) .
C159 H159 0.9500 .
C2CA H2CA 0.9900 .
C2CA H2CB 0.9900 .
C2CA C187 1.498(5) .
C161 H16A 0.9900 .
C161 H16B 0.9900 .
C161 C182 1.494(6) .
C162 H16C 0.9900 .
C162 H16D 0.9900 .
C162 H16E 0.9900 .
C162 H16F 0.9900 .
C162 C3AA 1.462(7) .
C162 C3AB 1.639(10) .
C163 H16G 0.9900 .
C163 H16H 0.9900 .
C163 C181 1.515(6) .
C164 C1G 1.394(5) .
C164 C1I 1.63(4) .
C165 H16I 0.9900 .
C165 H16J 0.9900 .
C165 C190 1.511(6) .
C167 C1F 1.390(4) .
C168 H16K 0.9900 .
C168 H16L 0.9900 .
C168 C180 1.503(7) .
C169 H16M 0.9900 .
C169 H16N 0.9900 .
C169 H16O 0.9900 .
C169 H16P 0.9900 .
C169 C227 1.454(7) .
C169 C4 1.410(15) .
C170 H17A 0.9900 .
C170 H17B 0.9900 .
C170 H17C 0.9900 .
C170 H17D 0.9900 .
C170 C5CA 1.552(7) .
C170 C9AA 1.515(15) .
C171 H17E 0.9900 .
C171 H17F 0.9900 .
C171 C203 1.597(7) .
C172 H17G 0.9900 .
C172 H17H 0.9900 .
C172 C210 1.486(6) .
C173 H17I 0.9900 .
C173 H17J 0.9900 .
C173 C175 1.518(7) .
C173 C233 1.520(7) .
C174 H17K 0.9900 .
C174 H17L 0.9900 .
C174 C208 1.561(8) .
C175 H17M 0.9900 .
C175 H17N 0.9900 .
C176 H17O 0.9900 .
C176 H17P 0.9900 .
C176 C1 1.539(6) .
C177 H17Q 0.9900 .
C177 H17R 0.9900 .
C177 H17S 0.9900 .
C177 H17T 0.9900 .
C177 C246 1.696(11) .
C177 C1P 1.318(11) .
C178 H17U 0.9900 .
C178 H17V 0.9900 .
C178 C206 1.532(8) .
C180 H18A 0.9900 .
C180 H18B 0.9900 .
C180 C189 1.494(6) .
C181 H18C 0.9800 .
C181 H18D 0.9800 .
C181 H18E 0.9800 .
C182 H18F 0.9900 .
C182 H18G 0.9900 .
C182 C252 1.524(6) .
C184 H18H 0.9900 .
C184 H18I 0.9900 .
C184 C193 1.540(5) .
C186 H18J 0.9800 .
C186 H18K 0.9800 .
C186 H18L 0.9800 .
C186 C193 1.526(6) .
C187 H18M 0.9900 .
C187 H18N 0.9900 .
C187 H18O 0.9900 .
C187 H18P 0.9900 .
C187 C226 1.650(11) .
C187 C9 1.546(10) .
C189 H18Q 0.9900 .
C189 H18R 0.9900 .
C189 H18S 0.9900 .
C189 H18T 0.9900 .
C189 C236 1.379(8) .
C189 C1J 1.509(17) .
C190 H19A 0.9800 .
C190 H19B 0.9800 .
C190 H19C 0.9800 .
C192 H19D 0.9900 .
C192 H19E 0.9900 .
C192 H19F 0.9900 .
C192 H19G 0.9900 .
C192 C239 1.475(11) .
C192 C1A 1.541(10) .
C193 H19H 0.9900 .
C193 H19I 0.9900 .
C194 H19J 0.9800 .
C194 H19K 0.9800 .
C194 H19L 0.9800 .
C194 H19M 0.9800 .
C194 H19N 0.9800 .
C194 H19O 0.9800 .
C194 C1T 1.559(6) .
C194 C4CA 1.421(14) .
C195 H19P 0.9900 .
C195 H19Q 0.9900 .
C195 C217 1.539(6) .
C199 H19R 0.9900 .
C199 H19S 0.9900 .
C199 H19T 0.9900 .
C199 H19U 0.9900 .
C199 C225 1.524(6) .
C199 C266 1.524(8) .
C199 C1M 1.500(13) .
C201 H20A 0.9900 .
C201 H20B 0.9900 .
C201 C232 1.528(9) .
C202 H20C 0.9900 .
C202 H20D 0.9900 .
C202 C241 1.389(7) .
C203 H20E 0.9900 .
C203 H20F 0.9900 .
C203 C211 1.428(8) .
C206 H20G 0.9800 .
C206 H20H 0.9800 .
C206 H20I 0.9800 .
C208 H20J 0.9900 .
C208 H20K 0.9900 .
C208 H20L 0.9900 .
C208 H20M 0.9900 .
C208 C223 1.617(10) .
C208 C1N 1.513(11) .
C210 H21A 0.9900 .
C210 H21B 0.9900 .
C210 H21C 0.9900 .
C210 H21D 0.9900 .
C210 C3BA 1.376(16) .
C210 C3BB 1.255(14) .
C211 H21E 0.9900 .
C211 H21F 0.9900 .
C211 C231 1.505(10) .
C215 H21G 0.9900 .
C215 H21H 0.9900 .
C215 C242 1.457(9) .
C216 H21I 0.9800 .
C216 H21J 0.9800 .
C216 H21K 0.9800 .
C216 C3AA 1.489(9) .
C217 H21L 0.9900 .
C217 H21M 0.9900 .
C217 H21N 0.9900 .
C217 H21O 0.9900 .
C217 C11 1.422(10) .
C217 C11A 1.278(16) .
C219 H21P 0.9800 .
C219 H21Q 0.9800 .
C219 H21R 0.9800 .
C219 C252 1.504(10) .
C223 H22C 0.9900 .
C223 H22D 0.9900 .
C223 C255 1.439(14) .
C225 H22E 0.9900 .
C225 H22F 0.9900 .
C226 H22G 0.9800 .
C226 H22H 0.9800 .
C226 H22I 0.9800 .
C227 H22J 0.9900 .
C227 H22K 0.9900 .
C227 C238 1.518(8) .
C229 H22L 0.9900 .
C229 H22M 0.9900 .
C229 C6 1.515(8) .
C231 H23C 0.9800 .
C231 H23D 0.9800 .
C231 H23E 0.9800 .
C232 H23F 0.9900 .
C232 H23G 0.9900 .
C232 C4AA 1.294(11) .
C233 H23H 0.9900 .
C233 H23I 0.9900 .
C233 C253 1.471(10) .
C236 H23J 0.9800 .
C236 H23K 0.9800 .
C236 H23L 0.9800 .
C238 H23M 0.9900 .
C238 H23N 0.9900 .
C238 C2BA 1.505(11) .
C239 H23O 0.9900 .
C239 H23P 0.9900 .
C239 C267 1.530(13) .
C241 H24A 0.9900 .
C241 H24B 0.9900 .
C241 H24C 0.9900 .
C241 H24D 0.9900 .
C241 C245 1.520(12) .
C241 C1C 1.436(12) .
C242 H24E 0.9800 .
C242 H24F 0.9800 .
C242 H24G 0.9800 .
C245 H24H 0.9800 .
C245 H24I 0.9800 .
C245 H24J 0.9800 .
C246 H24K 0.9900 .
C246 H24L 0.9900 .
C246 C0CB 1.615(13) .
C252 H25A 0.9900 .
C252 H25B 0.9900 .
C253 H25C 0.9800 .
C253 H25D 0.9800 .
C253 H25E 0.9800 .
C255 H25F 0.9800 .
C255 H25G 0.9800 .
C255 H25H 0.9800 .
C266 H26A 0.9800 .
C266 H26B 0.9800 .
C266 H26C 0.9800 .
C267 H26D 0.9900 .
C267 H26E 0.9900 .
C267 C9BA 1.595(15) .
C6 H6BD 0.9900 .
C6 H6BE 0.9900 .
C6 H6AB 0.9900 .
C6 H6AC 0.9900 .
C6 H6CF 0.9900 .
C6 H6CG 0.9900 .
C6 C3 1.609(14) .
C6 C3A 1.32(2) .
C6 C4BA 1.14(2) .
C3AA H3AA 0.9900 .
C3AA H3AB 0.9900 .
C11 H11E 0.9800 .
C11 H11F 0.9800 .
C11 H11G 0.9800 .
C3BA H3BA 0.9800 .
C3BA H3BB 0.9800 .
C3BA H3BC 0.9800 .
C2BA H2BA 0.9800 .
C2BA H2BB 0.9800 .
C2BA H2BC 0.9800 .
C4AA H4AA 0.9800 .
C4AA H4AB 0.9800 .
C4AA H4AC 0.9800 .
C4AA H4AD 0.9800 .
C4AA H4AE 0.9800 .
C4AA H4AF 0.9800 .
C4AA C1R 1.65(3) .
C9 H9A 0.9800 .
C9 H9B 0.9800 .
C9 H9C 0.9800 .
C1A H1AB 0.9900 .
C1A H1AC 0.9900 .
C1A C1B 1.506(17) .
C1B H1BA 0.9900 .
C1B H1BB 0.9900 .
C1B C6BA 1.591(18) .
C1C H1CC 0.9800 .
C1C H1CD 0.9800 .
C1C H1CE 0.9800 .
C3AB H3AC 0.9900 .
C3AB H3AD 0.9900 .
C3AB C1E 1.491(14) .
C1E H1EA 0.9800 .
C1E H1EB 0.9800 .
C1E H1EC 0.9800 .
C1F H1F 0.9500 .
C1F C1G 1.392(5) .
C1G H1G 0.9500 .
C1I H1I 0.9500 .
C3BB H3BD 0.9800 .
C3BB H3BE 0.9800 .
C3BB H3BF 0.9800 .
C1J H1JA 0.9800 .
C1J H1JB 0.9800 .
C1J H1JC 0.9800 .
C0CA H0CA 0.9900 .
C0CA H0CB 0.9900 .
C0CA C1P 1.55(2) .
C0CA C269 1.49(2) .
C1M H1MA 0.9800 .
C1M H1MB 0.9800 .
C1M H1MC 0.9800 .
C1N H1NA 0.9900 .
C1N H1NB 0.9900 .
C1N C1O 1.403(16) .
C1O H1OA 0.9800 .
C1O H1OB 0.9800 .
C1O H1OC 0.9800 .
C9BA H9BA 0.9800 .
C9BA H9BB 0.9800 .
C9BA H9BC 0.9800 .
C1P H1PA 0.9900 .
C1P H1PB 0.9900 .
C1Q H1QA 0.9900 .
C1Q H1QB 0.9900 .
C1Q C1R 1.662(17) .
C1R H1RA 0.9900 .
C1R H1RB 0.9900 .
C11A H11H 0.9800 .
C11A H11I 0.9800 .
C11A H11J 0.9800 .
C0CB H0CC 0.9900 .
C0CB H0CD 0.9900 .
C0CB C10 1.601(14) .
C1T H1TA 0.9900 .
C1T H1TB 0.9900 .
C1T C1U 1.419(7) .
C1U H1UA 0.9900 .
C1U H1UB 0.9900 .
C1U H1UC 0.9900 .
C1U H1UD 0.9900 .
C1U C4CA 1.420(13) .
C5CA H5CA 0.9900 .
C5CA H5CB 0.9900 .
C5CA C2 1.449(11) .
C2 H2A 0.9800 .
C2 H2B 0.9800 .
C2 H2C 0.9800 .
C9AA H9AA 0.9900 .
C9AA H9AB 0.9900 .
C9AA C2A 1.56(2) .
C2A H2AC 0.9800 .
C2A H2AD 0.9800 .
C2A H2AE 0.9800 .
C3 H3A 0.9800 .
C3 H3B 0.9800 .
C3 H3C 0.9800 .
C3A H3AE 0.9800 .
C3A H3AF 0.9800 .
C3A H3AG 0.9800 .
C4BA H4BA 0.9800 .
C4BA H4BB 0.9800 .
C4BA H4BC 0.9800 .
C6BA H6BA 0.9800 .
C6BA H6BB 0.9800 .
C6BA H6BC 0.9800 .
C4 H4A 0.9900 .
C4 H4B 0.9900 .
C4 C5 1.54(3) .
C5 H5A 0.9900 .
C5 H5B 0.9900 .
C5 C2BB 1.49(3) .
C2BB H2BD 0.9800 .
C2BB H2BE 0.9800 .
C2BB H2BF 0.9800 .
C4CA H4CA 0.9900 .
C4CA H4CB 0.9900 .
C1 H1AD 0.9900 .
C1 H1AE 0.9900 .
C1 H1BF 0.9900 .
C1 H1BG 0.9900 .
C1 C268 1.419(11) .
C1 C8 1.552(12) .
C268 H26F 0.9800 .
C268 H26G 0.9800 .
C268 H26H 0.9800 .
C8 H8A 0.9800 .
C8 H8B 0.9800 .
C8 H8C 0.9800 .
C269 H26I 0.9800 .
C269 H26J 0.9800 .
C269 H26K 0.9800 .
C10 H10C 0.9800 .
C10 H10D 0.9800 .
C10 H10E 0.9800 .

loop_
_geom_torsion_atom_site_label_1
_geom_torsion_atom_site_label_2
_geom_torsion_atom_site_label_3
_geom_torsion_atom_site_label_4
_geom_torsion
_geom_torsion_site_symmetry_1
_geom_torsion_site_symmetry_2
_geom_torsion_site_symmetry_3
_geom_torsion_site_symmetry_4
N3 C72 C95 C1AA 7.2(4) . . . .
N3 C72 C95 C61 -171.9(3) . . . .
N4 C19 C46 C41 1.9(5) . . . .
N4 C19 C46 C144 -178.9(3) . . . .
N4 C23 C59 N12 -61.8(3) . . . .
N5 C0AA C84 N1 -67.2(3) . . . .
N5 C8BA C119 C45 172.8(3) . . . .
N5 C8BA C119 C66 -1.3(5) . . . .
N6 C2AA C56 N3 -62.3(3) . . . .
N6 C69 C97 C118 7.3(5) . . . .
N6 C69 C97 C136 -173.0(3) . . . .
C7 C0BA C32 N1 5.4(4) . . . .
C7 C8AA C101 C33 -56.4(3) . . . .
C7 C8AA C101 C86 -177.7(2) . . . .
C7 C8AA C101 C123 64.8(3) . . . .
N8 C13 C26 C17 -175.2(2) . . . .
N8 C13 C26 C36 5.6(4) . . . .
N8 C22 C30 N11 -63.2(3) . . . .
N9 C55 C80 N2 -63.7(3) . . . .
C5AA C0BA C32 N1 -173.3(2) . . . .
N12 C88 C100 C103 4.6(5) . . . .
N12 C88 C100 C137 -175.1(3) . . . .
C13 N8 C22 C30 121.6(2) . . . .
C13 C26 C36 C1BA -178.8(2) . . . .
C0BA C7 C8AA C5BA -0.3(4) . . . .
C0BA C7 C8AA C101 179.4(2) . . . .
C0BA C5AA C21 C5BA 0.3(4) . . . .
C6AA C17 C26 C13 178.4(2) . . . .
C6AA C17 C26 C36 -2.4(4) . . . .
C6AA C47 C68 C86 4.9(5) . . . .
C6AA C47 C68 C87 -176.6(3) . . . .
C0AA N5 C8BA C119 -177.0(2) . . . .
C17 C6AA C47 C1BA 1.4(4) . . . .
C17 C6AA C47 C68 180.0(3) . . . .
C17 C26 C36 C1BA 2.0(4) . . . .
C5BA C8AA C101 C33 123.3(2) . . . .
C5BA C8AA C101 C86 2.0(3) . . . .
C5BA C8AA C101 C123 -115.4(2) . . . .
C19 N4 C23 C59 123.0(3) . . . .
C19 C46 C144 C120 -179.1(3) . . . .
C8AA C7 C0BA C5AA 0.1(3) . . . .
C8AA C7 C0BA C32 -178.5(2) . . . .
C8AA C5BA C21 C5AA -0.5(3) . . . .
C8AA C5BA C92 C64 178.8(3) . . . .
C8AA C5BA C92 C86 -1.4(3) . . . .
C8AA C101 C123 C170 57.7(3) . . . .
C21 C5AA C0BA C7 -0.1(4) . . . .
C21 C5AA C0BA C32 178.5(2) . . . .
C21 C5BA C8AA C7 0.5(4) . . . .
C21 C5BA C8AA C101 -179.3(2) . . . .
C21 C5BA C92 C64 -2.8(5) . . . .
C21 C5BA C92 C86 177.1(3) . . . .
C22 N8 C13 C26 -177.9(2) . . . .
C23 N4 C19 C46 -179.3(2) . . . .
C1BA C47 C68 C86 -176.4(3) . . . .
C1BA C47 C68 C87 2.0(3) . . . .
C1BA C111 C122 C2CA -52.2(3) . . . .
C1BA C111 C169 C227 60.9(4) . . . .
C1BA C111 C169 C4 -70.0(14) . . . .
C1AA C29 C53 C64 178.9(3) . . . .
C1AA C29 C53 C117 59.5(3) . . . .
C1AA C29 C53 C126 -60.6(3) . . . .
C1AA C29 C107 C62 -178.5(3) . . . .
C1AA C29 C107 C3CA 1.4(4) . . . .
C7AA C7BA C77 C54 0.1(4) . . . .
C7AA C7BA C77 C67 179.1(3) . . . .
C7AA C98 C130 C54 0.0(5) . . . .
N28 C81 C113 C38 13.5(4) . . . .
N28 C81 C113 C128 -167.1(3) . . . .
C29 C1AA C95 C61 -0.5(4) . . . .
C29 C1AA C95 C72 -179.6(3) . . . .
C29 C53 C64 C62 0.6(3) . . . .
C29 C53 C64 C92 -177.4(3) . . . .
C29 C53 C117 C154 61.2(3) . . . .
C29 C53 C126 C1U -76.9(4) . . . .
C30 N11 C60 C42 -178.5(2) . . . .
C31 C66 C119 C8BA 169.6(3) . . . .
C31 C66 C119 C45 -4.5(4) . . . .
C31 C76 C93 C73 -2.5(3) . . . .
C31 C76 C93 C79 176.2(3) . . . .
C31 C83 C155 C162 -55.9(3) . . . .
C31 C83 C157 C201 46.2(5) . . . .
C31 C83 C157 C1Q 77.0(10) . . . .
C32 N1 C84 C0AA 135.3(2) . . . .
C33 C101 C123 C170 178.5(3) . . . .
C33 C202 C241 C245 72.8(8) . . . .
C33 C202 C241 C1C 137.8(11) . . . .
C34 C37 C63 C65 1.2(4) . . . .
C34 C37 C63 C94 -179.6(3) . . . .
C34 C71 C85 C65 1.3(4) . . . .
C35 C70 C96 C75 -1.5(4) . . . .
C35 C70 C96 C138 176.5(3) . . . .
C35 C70 C104 C90 6.8(6) . . . .
C35 C70 C104 C134 -176.3(3) . . . .
C36 C1BA C47 C6AA -1.8(4) . . . .
C36 C1BA C47 C68 179.3(2) . . . .
C36 C1BA C111 C87 179.8(3) . . . .
C36 C1BA C111 C122 -62.3(3) . . . .
C36 C1BA C111 C169 60.7(4) . . . .
C37 C34 C51 N9 8.5(4) . . . .
C37 C34 C71 C85 0.2(4) . . . .
C37 C63 C65 C85 0.2(4) . . . .
C37 C63 C65 C112 -179.8(3) . . . .
C37 C63 C94 C124 178.7(3) . . . .
C37 C63 C94 C142 -63.0(4) . . . .
C37 C63 C94 C161 57.9(4) . . . .
C38 C48 C102 C106 -60.4(4) . . . .
C38 C48 C102 C114 61.5(4) . . . .
C38 C48 C102 C116 -179.4(3) . . . .
C38 C48 C109 C121 -4.3(5) . . . .
C38 C48 C109 C145 177.2(3) . . . .
C38 C113 C128 C121 -2.8(5) . . . .
C39 C41 C46 C19 178.8(3) . . . .
C39 C41 C46 C144 -0.4(5) . . . .
C39 C74 C82 C57 -175.8(3) . . . .
C39 C74 C82 C79 3.9(4) . . . .
C39 C74 C120 C144 -0.1(6) . . . .
C39 C147 C1CA C176 -57.6(3) . . . .
C2AA N6 C69 C97 -177.2(3) . . . .
C41 C39 C74 C82 -180.0(3) . . . .
C41 C39 C74 C120 -0.2(5) . . . .
C41 C39 C147 C79 177.3(3) . . . .
C41 C39 C147 C140 55.4(4) . . . .
C41 C39 C147 C1CA -65.5(4) . . . .
C41 C46 C144 C120 0.1(6) . . . .
C42 C75 C96 C70 2.3(4) . . . .
C42 C75 C96 C138 -175.5(3) . . . .
C7BA C7AA C50 N2 13.8(4) . . . .
C7BA C7AA C98 C130 -0.1(5) . . . .
C8BA N5 C0AA C84 148.9(2) . . . .
C45 C52 C76 C31 -5.9(4) . . . .
C45 C52 C76 C93 174.9(3) . . . .
C47 C6AA C17 C26 0.7(4) . . . .
C47 C1BA C36 C26 0.1(4) . . . .
C47 C1BA C111 C87 1.4(3) . . . .
C47 C1BA C111 C122 119.2(2) . . . .
C47 C1BA C111 C169 -117.7(3) . . . .
C47 C68 C86 C92 179.2(3) . . . .
C47 C68 C86 C101 -3.0(5) . . . .
C47 C68 C87 C62 178.6(3) . . . .
C47 C68 C87 C111 -1.2(3) . . . .
C48 C38 C113 C81 -179.2(3) . . . .
C48 C38 C113 C128 1.4(5) . . . .
C48 C102 C106 C156 -65.4(3) . . . .
C48 C102 C114 C172 64.6(3) . . . .
C48 C102 C116 C112 175.9(3) . . . .
C48 C102 C116 C145 0.6(3) . . . .
C48 C109 C121 C128 2.8(5) . . . .
C48 C109 C145 C116 4.9(3) . . . .
C48 C109 C145 C125 -171.3(3) . . . .
C49 C35 C70 C96 0.1(4) . . . .
C49 C35 C70 C104 178.7(3) . . . .
C49 C42 C60 N11 -175.1(2) . . . .
C49 C42 C75 C96 -1.6(4) . . . .
C50 N2 C80 C55 131.8(3) . . . .
C50 C7AA C7BA C77 -178.7(2) . . . .
C50 C7AA C98 C130 178.6(3) . . . .
C51 N9 C55 C80 127.8(2) . . . .
C51 C34 C37 C63 178.1(2) . . . .
C51 C34 C71 C85 -179.3(3) . . . .
C52 C45 C119 C8BA -169.8(3) . . . .
C52 C45 C119 C66 4.6(4) . . . .
C52 C76 C93 C73 176.7(3) . . . .
C52 C76 C93 C79 -4.6(6) . . . .
C53 C29 C107 C62 1.8(3) . . . .
C53 C29 C107 C3CA -178.2(3) . . . .
C53 C64 C92 C5BA -3.0(5) . . . .
C53 C64 C92 C86 177.2(3) . . . .
C53 C117 C154 C215 -170.7(3) . . . .
C53 C126 C1U C1T 56.9(6) . . . .
C53 C126 C1U C4CA -8.0(18) . . . .
C55 N9 C51 C34 -179.4(2) . . . .
C56 N3 C72 C95 179.6(2) . . . .
C57 C67 C77 C7BA -176.9(3) . . . .
C57 C67 C77 C54 2.2(3) . . . .
C57 C67 C133 C149 52.1(3) . . . .
C57 C67 C148 C184 -52.9(3) . . . .
N58 C99 C127 N28 -63.8(3) . . . .
N58 C153 C164 C105 26.2(12) . . . .
N58 C153 C164 C1G -154.5(7) . . . .
N58 C153 C164 C1I -54(4) . . . .
C59 N12 C88 C100 -179.8(3) . . . .
C60 N11 C30 C22 127.0(2) . . . .
C60 C42 C49 C35 -179.6(3) . . . .
C60 C42 C75 C96 178.2(3) . . . .
C61 C3CA C107 C29 -1.3(5) . . . .
C61 C3CA C107 C62 178.6(3) . . . .
C62 C64 C92 C5BA 179.2(3) . . . .
C62 C64 C92 C86 -0.6(4) . . . .
C62 C87 C111 C1BA -179.8(3) . . . .
C62 C87 C111 C122 65.0(4) . . . .
C62 C87 C111 C169 -64.3(4) . . . .
C63 C65 C85 C71 -1.4(4) . . . .
C63 C65 C112 C116 -178.1(3) . . . .
C63 C65 C112 C124 0.7(3) . . . .
C63 C94 C124 C78 179.7(3) . . . .
C63 C94 C124 C112 2.4(3) . . . .
C63 C94 C142 C225 -56.3(4) . . . .
C63 C94 C161 C182 67.5(3) . . . .
C64 C53 C117 C154 -50.6(3) . . . .
C64 C53 C126 C1U 35.8(4) . . . .
C64 C62 C87 C68 2.9(4) . . . .
C64 C62 C87 C111 -177.4(3) . . . .
C64 C62 C107 C29 -1.4(3) . . . .
C64 C62 C107 C3CA 178.7(3) . . . .
C65 C63 C94 C124 -2.0(3) . . . .
C65 C63 C94 C142 116.2(3) . . . .
C65 C63 C94 C161 -122.9(3) . . . .
C65 C112 C116 C102 6.1(5) . . . .
C65 C112 C116 C145 -179.0(3) . . . .
C65 C112 C124 C78 -179.6(3) . . . .
C65 C112 C124 C94 -2.0(3) . . . .
C66 C31 C76 C52 6.1(4) . . . .
C66 C31 C76 C93 -174.6(3) . . . .
C66 C31 C83 C73 174.4(3) . . . .
C66 C31 C83 C155 -68.6(4) . . . .
C66 C31 C83 C157 54.2(4) . . . .
C67 C57 C82 C74 1.4(6) . . . .
C67 C57 C82 C79 -178.2(3) . . . .
C67 C57 C89 C54 2.7(3) . . . .
C67 C57 C89 C73 -179.5(3) . . . .
C67 C133 C149 C178 165.9(3) . . . .
C67 C148 C184 C193 -173.5(3) . . . .
C68 C86 C92 C5BA -179.1(2) . . . .
C68 C86 C92 C64 0.8(4) . . . .
C68 C86 C101 C8AA 179.1(3) . . . .
C68 C86 C101 C33 60.8(4) . . . .
C68 C86 C101 C123 -66.0(3) . . . .
C68 C87 C111 C1BA -0.1(3) . . . .
C68 C87 C111 C122 -115.3(3) . . . .
C68 C87 C111 C169 115.4(3) . . . .
C69 N6 C2AA C56 131.1(3) . . . .
C69 C97 C118 C110 177.9(3) . . . .
C69 C97 C136 C146 -179.6(3) . . . .
C70 C35 C49 C42 0.5(4) . . . .
C70 C96 C138 C134 1.5(3) . . . .
C70 C96 C138 C171 120.7(3) . . . .
C70 C96 C138 C177 -116.6(3) . . . .
C70 C104 C134 C138 -1.4(4) . . . .
C70 C104 C134 C150 -178.6(3) . . . .
C71 C34 C37 C63 -1.4(4) . . . .
C71 C34 C51 N9 -172.1(2) . . . .
C72 N3 C56 C2AA 128.0(3) . . . .
C73 C83 C155 C162 53.8(3) . . . .
C73 C83 C157 C201 -66.3(5) . . . .
C73 C83 C157 C1Q -35.5(10) . . . .
C74 C39 C41 C46 0.5(5) . . . .
C74 C39 C147 C79 -0.6(3) . . . .
C74 C39 C147 C140 -122.5(3) . . . .
C74 C39 C147 C1CA 116.6(3) . . . .
C74 C120 C144 C46 0.2(6) . . . .
C75 C42 C49 C35 0.2(4) . . . .
C75 C42 C60 N11 5.2(4) . . . .
C75 C96 C138 C134 179.4(3) . . . .
C75 C96 C138 C171 -61.4(4) . . . .
C75 C96 C138 C177 61.3(4) . . . .
C76 C31 C66 C119 -0.8(5) . . . .
C76 C31 C83 C73 -5.2(3) . . . .
C76 C31 C83 C155 111.9(3) . . . .
C76 C31 C83 C157 -125.3(3) . . . .
C77 C54 C89 C57 -1.2(3) . . . .
C77 C54 C89 C73 -178.7(3) . . . .
C77 C54 C130 C98 0.1(5) . . . .
C77 C67 C133 C149 -59.9(3) . . . .
C77 C67 C148 C184 58.5(3) . . . .
C78 C125 C139 C110 -0.1(4) . . . .
C78 C125 C139 C168 -119.2(3) . . . .
C78 C125 C139 C192 114.1(3) . . . .
C78 C125 C145 C109 176.4(3) . . . .
C78 C125 C145 C116 0.6(5) . . . .
C78 C131 C146 C136 177.8(4) . . . .
C79 C147 C1CA C176 53.1(3) . . . .
C80 N2 C50 C7AA -179.3(2) . . . .
C81 N28 C127 C99 118.9(3) . . . .
C81 C113 C128 C121 177.8(3) . . . .
C82 C57 C67 C77 176.0(3) . . . .
C82 C57 C67 C133 60.0(4) . . . .
C82 C57 C67 C148 -68.7(4) . . . .
C82 C57 C89 C54 -176.4(3) . . . .
C82 C57 C89 C73 1.4(4) . . . .
C82 C74 C120 C144 179.6(4) . . . .
C82 C79 C93 C73 0.0(4) . . . .
C82 C79 C93 C76 -178.6(3) . . . .
C82 C79 C147 C39 3.1(3) . . . .
C82 C79 C147 C140 119.9(3) . . . .
C82 C79 C147 C1CA -112.4(3) . . . .
C83 C31 C66 C119 179.7(3) . . . .
C83 C31 C76 C52 -174.4(3) . . . .
C83 C31 C76 C93 5.0(3) . . . .
C83 C73 C89 C54 -3.4(5) . . . .
C83 C73 C89 C57 179.4(3) . . . .
C83 C73 C93 C76 -0.8(3) . . . .
C83 C73 C93 C79 -179.8(3) . . . .
C83 C155 C162 C3AA -83.8(4) . . . .
C83 C155 C162 C3AB -137.7(5) . . . .
C83 C157 C201 C232 161.3(4) . . . .
C83 C157 C1Q C1R 144.3(17) . . . .
C84 N1 C32 C0BA 177.3(2) . . . .
C85 C65 C112 C116 2.0(6) . . . .
C85 C65 C112 C124 -179.3(3) . . . .
C86 C68 C87 C62 -2.8(4) . . . .
C86 C68 C87 C111 177.5(2) . . . .
C86 C101 C123 C170 -52.8(3) . . . .
C87 C62 C64 C53 -179.4(2) . . . .
C87 C62 C64 C92 -1.2(4) . . . .
C87 C62 C107 C29 178.4(3) . . . .
C87 C62 C107 C3CA -1.5(6) . . . .
C87 C68 C86 C92 0.9(4) . . . .
C87 C68 C86 C101 178.7(3) . . . .
C87 C111 C122 C2CA 58.3(3) . . . .
C87 C111 C169 C227 -50.1(4) . . . .
C87 C111 C169 C4 179.0(13) . . . .
C88 N12 C59 C23 131.7(3) . . . .
C88 C100 C103 C108 -179.6(3) . . . .
C88 C100 C137 C159 179.3(3) . . . .
C89 C54 C77 C7BA 178.4(2) . . . .
C89 C54 C77 C67 -0.8(3) . . . .
C89 C54 C130 C98 -178.0(3) . . . .
C89 C57 C67 C77 -2.9(3) . . . .
C89 C57 C67 C133 -118.9(3) . . . .
C89 C57 C67 C148 112.4(3) . . . .
C89 C57 C82 C74 -179.7(3) . . . .
C89 C57 C82 C79 0.6(4) . . . .
C89 C73 C83 C31 -178.4(3) . . . .
C89 C73 C83 C155 68.0(4) . . . .
C89 C73 C83 C157 -60.1(4) . . . .
C89 C73 C93 C76 -179.1(3) . . . .
C89 C73 C93 C79 2.0(4) . . . .
C90 C104 C134 C138 175.8(3) . . . .
C90 C104 C134 C150 -1.4(5) . . . .
C90 C135 C166 C129 -174.4(4) . . . .
C90 C135 C166 C150 1.2(6) . . . .
C90 C135 C167 C132 2.6(4) . . . .
C90 C135 C167 C1F -173.5(6) . . . .
C3CA C61 C95 C1AA 0.5(5) . . . .
C3CA C61 C95 C72 179.6(3) . . . .
C92 C5BA C8AA C7 179.2(2) . . . .
C92 C5BA C8AA C101 -0.5(3) . . . .
C92 C5BA C21 C5AA -178.8(2) . . . .
C92 C86 C101 C8AA -2.9(3) . . . .
C92 C86 C101 C33 -121.2(2) . . . .
C92 C86 C101 C123 112.0(2) . . . .
C93 C73 C83 C31 3.5(3) . . . .
C93 C73 C83 C155 -110.0(3) . . . .
C93 C73 C83 C157 121.8(3) . . . .
C93 C73 C89 C54 174.5(3) . . . .
C93 C73 C89 C57 -2.7(4) . . . .
C93 C79 C82 C57 -1.3(4) . . . .
C93 C79 C82 C74 178.9(3) . . . .
C93 C79 C147 C39 179.4(3) . . . .
C93 C79 C147 C140 -63.8(4) . . . .
C93 C79 C147 C1CA 63.9(4) . . . .
C94 C63 C65 C85 -179.1(3) . . . .
C94 C63 C65 C112 0.9(3) . . . .
C94 C142 C225 C199 -175.2(4) . . . .
C94 C161 C182 C252 -165.4(4) . . . .
C95 C1AA C29 C53 179.0(3) . . . .
C95 C1AA C29 C107 -0.5(4) . . . .
C95 C61 C3CA C107 0.4(5) . . . .
C96 C70 C104 C90 -174.5(3) . . . .
C96 C70 C104 C134 2.3(3) . . . .
C96 C138 C171 C203 -63.2(4) . . . .
C96 C138 C177 C246 54.6(5) . . . .
C96 C138 C177 C1P 100.1(8) . . . .
C97 C136 C146 C131 0.8(6) . . . .
C98 C7AA C7BA C77 0.0(4) . . . .
C98 C7AA C50 N2 -164.9(3) . . . .
C99 N58 C153 C164 179.3(6) . . . .
C99 N58 C1I C164 -156(2) . . . .
C100 C103 C108 C115 1.3(5) . . . .
C100 C103 C108 C129 -177.2(3) . . . .
C100 C137 C159 C115 -0.7(6) . . . .
C101 C33 C202 C241 49.2(9) . . . .
C101 C86 C92 C5BA 2.8(3) . . . .
C101 C86 C92 C64 -177.4(2) . . . .
C101 C123 C170 C5CA 178.3(4) . . . .
C101 C123 C170 C9AA 79.7(6) . . . .
C102 C48 C109 C121 173.8(3) . . . .
C102 C48 C109 C145 -4.7(3) . . . .
C102 C106 C156 C163 177.5(3) . . . .
C102 C114 C172 C210 -175.5(4) . . . .
C102 C116 C145 C109 -3.4(3) . . . .
C102 C116 C145 C125 173.3(3) . . . .
C103 C100 C137 C159 -0.3(6) . . . .
C103 C108 C115 C150 179.2(3) . . . .
C103 C108 C115 C159 -2.3(5) . . . .
C103 C108 C129 C166 179.7(3) . . . .
C103 C108 C129 C174 60.2(5) . . . .
C103 C108 C129 C175 -61.5(4) . . . .
C104 C70 C96 C75 179.6(3) . . . .
C104 C70 C96 C138 -2.4(3) . . . .
C104 C90 C135 C166 -1.8(5) . . . .
C104 C90 C135 C167 -178.7(3) . . . .
C104 C90 C158 C132 177.1(3) . . . .
C104 C90 C158 C141 60.8(4) . . . .
C104 C90 C158 C152 -67.6(4) . . . .
C104 C134 C138 C96 0.0(3) . . . .
C104 C134 C138 C171 -117.1(3) . . . .
C104 C134 C138 C177 114.9(3) . . . .
C104 C134 C150 C115 177.5(3) . . . .
C104 C134 C150 C166 0.8(5) . . . .
C105 C132 C158 C90 179.9(3) . . . .
C105 C132 C158 C141 -61.3(4) . . . .
C105 C132 C158 C152 59.1(4) . . . .
C105 C132 C167 C135 178.6(3) . . . .
C105 C132 C167 C1F -4.6(6) . . . .
C105 C164 C1G C1F -1.0(9) . . . .
C105 C164 C1I N58 -25(5) . . . .
C106 C102 C114 C172 -174.2(3) . . . .
C106 C102 C116 C112 58.3(4) . . . .
C106 C102 C116 C145 -117.0(3) . . . .
C106 C156 C163 C181 173.2(3) . . . .
C107 C29 C53 C64 -1.5(3) . . . .
C107 C29 C53 C117 -120.8(3) . . . .
C107 C29 C53 C126 119.0(3) . . . .
C107 C62 C64 C53 0.4(3) . . . .
C107 C62 C64 C92 178.6(2) . . . .
C107 C62 C87 C68 -176.9(3) . . . .
C107 C62 C87 C111 2.8(5) . . . .
C108 C115 C150 C134 -174.7(4) . . . .
C108 C115 C150 C166 2.4(4) . . . .
C108 C115 C159 C137 2.0(6) . . . .
C108 C129 C166 C135 176.5(4) . . . .
C108 C129 C166 C150 0.5(4) . . . .
C108 C129 C174 C208 60.5(4) . . . .
C108 C129 C175 C173 -66.5(4) . . . .
C109 C48 C102 C106 121.6(3) . . . .
C109 C48 C102 C114 -116.5(3) . . . .
C109 C48 C102 C116 2.6(3) . . . .
C109 C121 C128 C113 0.7(6) . . . .
C110 C131 C146 C136 0.1(6) . . . .
C110 C139 C168 C180 -69.2(4) . . . .
C110 C139 C192 C239 61.0(5) . . . .
C110 C139 C192 C1A -88.2(6) . . . .
C111 C1BA C36 C26 -178.3(2) . . . .
C111 C1BA C47 C6AA 176.8(2) . . . .
C111 C1BA C47 C68 -2.1(3) . . . .
C111 C122 C2CA C187 -176.4(3) . . . .
C111 C169 C227 C238 -174.1(4) . . . .
C111 C169 C4 C5 167.4(16) . . . .
C112 C65 C85 C71 178.5(3) . . . .
C112 C116 C145 C109 -179.1(3) . . . .
C112 C116 C145 C125 -2.4(5) . . . .
C113 C38 C48 C102 -175.7(3) . . . .
C113 C38 C48 C109 2.2(4) . . . .
C114 C102 C106 C156 175.1(2) . . . .
C114 C102 C116 C112 -69.4(4) . . . .
C114 C102 C116 C145 115.3(3) . . . .
C114 C172 C210 C3BA 72.4(11) . . . .
C114 C172 C210 C3BB 174.3(8) . . . .
C115 C108 C129 C166 1.1(4) . . . .
C115 C108 C129 C174 -118.4(3) . . . .
C115 C108 C129 C175 119.9(3) . . . .
C115 C150 C166 C129 -1.8(4) . . . .
C115 C150 C166 C135 -178.1(3) . . . .
C116 C102 C106 C156 46.5(3) . . . .
C116 C102 C114 C172 -46.2(4) . . . .
C116 C112 C124 C78 -0.7(4) . . . .
C116 C112 C124 C94 176.9(3) . . . .
C117 C53 C64 C62 116.3(2) . . . .
C117 C53 C64 C92 -61.6(4) . . . .
C117 C53 C126 C1U 164.4(3) . . . .
C117 C154 C215 C242 69.4(6) . . . .
C118 C97 C136 C146 0.1(6) . . . .
C118 C110 C131 C78 179.9(3) . . . .
C118 C110 C131 C146 -1.8(5) . . . .
C118 C110 C139 C125 179.7(3) . . . .
C118 C110 C139 C168 -58.7(5) . . . .
C118 C110 C139 C192 62.2(5) . . . .
C119 C45 C52 C76 0.7(4) . . . .
C120 C74 C82 C57 4.6(6) . . . .
C120 C74 C82 C79 -175.7(4) . . . .
C121 C109 C145 C116 -173.3(4) . . . .
C121 C109 C145 C125 10.5(6) . . . .
C122 C111 C169 C227 -178.9(3) . . . .
C122 C111 C169 C4 50.2(14) . . . .
C122 C2CA C187 C226 -66.5(6) . . . .
C122 C2CA C187 C9 -178.5(5) . . . .
C123 C170 C5CA C2 167.6(7) . . . .
C123 C170 C9AA C2A 171.5(11) . . . .
C124 C78 C125 C139 177.2(3) . . . .
C124 C78 C125 C145 1.2(5) . . . .
C124 C78 C131 C110 -176.4(3) . . . .
C124 C78 C131 C146 5.7(7) . . . .
C124 C94 C142 C225 55.0(4) . . . .
C124 C94 C161 C182 -45.0(4) . . . .
C124 C112 C116 C102 -172.5(3) . . . .
C124 C112 C116 C145 2.4(4) . . . .
C125 C78 C124 C94 -178.2(3) . . . .
C125 C78 C124 C112 -1.2(5) . . . .
C125 C78 C131 C110 0.9(4) . . . .
C125 C78 C131 C146 -177.0(4) . . . .
C125 C139 C168 C180 44.2(4) . . . .
C125 C139 C192 C239 -49.2(5) . . . .
C125 C139 C192 C1A 161.6(5) . . . .
C126 C53 C64 C62 -116.4(2) . . . .
C126 C53 C64 C92 65.6(4) . . . .
C126 C53 C117 C154 -179.6(2) . . . .
C126 C1U C4CA C194 126.0(14) . . . .
C127 N28 C81 C113 -177.1(3) . . . .
C129 C108 C115 C150 -2.2(4) . . . .
C129 C108 C115 C159 176.3(3) . . . .
C129 C174 C208 C223 -159.7(5) . . . .
C129 C174 C208 C1N 180.0(5) . . . .
C130 C54 C77 C7BA -0.1(4) . . . .
C130 C54 C77 C67 -179.3(3) . . . .
C130 C54 C89 C57 177.0(3) . . . .
C130 C54 C89 C73 -0.5(6) . . . .
C131 C78 C124 C94 -1.3(6) . . . .
C131 C78 C124 C112 175.8(3) . . . .
C131 C78 C125 C139 -0.5(4) . . . .
C131 C78 C125 C145 -176.4(3) . . . .
C131 C110 C118 C97 2.7(5) . . . .
C131 C110 C139 C125 0.7(4) . . . .
C131 C110 C139 C168 122.3(3) . . . .
C131 C110 C139 C192 -116.8(3) . . . .
C132 C105 C164 C153 179.7(7) . . . .
C132 C105 C164 C1G 0.4(6) . . . .
C132 C105 C164 C1I -159.4(18) . . . .
C132 C167 C1F C1G 3.9(8) . . . .
C133 C67 C77 C7BA -56.7(3) . . . .
C133 C67 C77 C54 122.4(2) . . . .
C133 C67 C148 C184 177.0(3) . . . .
C133 C149 C178 C206 176.8(3) . . . .
C134 C138 C171 C203 48.9(4) . . . .
C134 C138 C177 C246 -56.2(5) . . . .
C134 C138 C177 C1P -10.7(9) . . . .
C134 C150 C166 C129 175.7(3) . . . .
C134 C150 C166 C135 -0.7(6) . . . .
C135 C90 C104 C70 178.4(3) . . . .
C135 C90 C104 C134 1.9(5) . . . .
C135 C90 C158 C132 1.3(4) . . . .
C135 C90 C158 C141 -115.0(3) . . . .
C135 C90 C158 C152 116.6(3) . . . .
C135 C167 C1F C1G 179.7(5) . . . .
C136 C97 C118 C110 -1.8(5) . . . .
C137 C100 C103 C108 0.0(5) . . . .
C138 C134 C150 C115 0.9(6) . . . .
C138 C134 C150 C166 -175.9(3) . . . .
C138 C171 C203 C211 -152.0(5) . . . .
C138 C177 C246 C0CB -110.6(10) . . . .
C138 C177 C1P C0CA -115.3(13) . . . .
C139 C110 C118 C97 -176.2(3) . . . .
C139 C110 C131 C78 -1.0(4) . . . .
C139 C110 C131 C146 177.2(3) . . . .
C139 C125 C145 C109 1.3(6) . . . .
C139 C125 C145 C116 -174.5(3) . . . .
C139 C168 C180 C189 -177.1(3) . . . .
C139 C192 C239 C267 -171.9(6) . . . .
C139 C192 C1A C1B 173.3(7) . . . .
C140 C147 C1CA C176 -176.9(3) . . . .
C140 C195 C217 C11 89.3(7) . . . .
C140 C195 C217 C11A 157.0(14) . . . .
C141 C143 C165 C190 179.7(3) . . . .
C142 C94 C124 C78 64.3(4) . . . .
C142 C94 C124 C112 -113.0(3) . . . .
C142 C94 C161 C182 -173.8(3) . . . .
C143 C141 C158 C90 53.6(3) . . . .
C143 C141 C158 C132 -58.3(3) . . . .
C143 C141 C158 C152 -176.1(2) . . . .
C145 C109 C121 C128 -179.1(3) . . . .
C145 C125 C139 C110 175.3(3) . . . .
C145 C125 C139 C168 56.2(5) . . . .
C145 C125 C139 C192 -70.5(4) . . . .
C147 C39 C41 C46 -177.3(3) . . . .
C147 C39 C74 C82 -2.0(4) . . . .
C147 C39 C74 C120 177.8(3) . . . .
C147 C79 C82 C57 175.3(3) . . . .
C147 C79 C82 C74 -4.4(3) . . . .
C147 C79 C93 C73 -176.0(3) . . . .
C147 C79 C93 C76 5.4(5) . . . .
C147 C140 C195 C217 -169.5(4) . . . .
C147 C1CA C176 C1 -177.7(3) . . . .
C148 C67 C77 C7BA 63.9(4) . . . .
C148 C67 C77 C54 -117.0(3) . . . .
C148 C67 C133 C149 -178.3(2) . . . .
C148 C184 C193 C186 60.1(6) . . . .
C150 C115 C159 C137 180.0(4) . . . .
C150 C134 C138 C96 176.9(3) . . . .
C150 C134 C138 C171 59.7(4) . . . .
C150 C134 C138 C177 -68.3(5) . . . .
C1CA C176 C1 C268 40.9(8) . . . .
C1CA C176 C1 C8 86.8(7) . . . .
C152 C229 C6 C3 -176.2(9) . . . .
C152 C229 C6 C3A 56.7(16) . . . .
C152 C229 C6 C4BA -24(2) . . . .
C153 N58 C99 C127 112.2(6) . . . .
C153 N58 C1I C164 -65(5) . . . .
C153 C164 C1G C1F 179.7(8) . . . .
C153 C164 C1I N58 85(6) . . . .
C155 C83 C157 C201 165.9(4) . . . .
C155 C83 C157 C1Q -163.4(9) . . . .
C155 C162 C3AA C216 -165.9(5) . . . .
C155 C162 C3AB C1E 70.6(10) . . . .
C157 C83 C155 C162 -177.6(2) . . . .
C157 C201 C232 C4AA -171.3(8) . . . .
C157 C1Q C1R C4AA 116(2) . . . .
C158 C90 C104 C70 2.9(6) . . . .
C158 C90 C104 C134 -173.6(3) . . . .
C158 C90 C135 C166 174.5(3) . . . .
C158 C90 C135 C167 -2.4(4) . . . .
C158 C132 C167 C135 -1.8(4) . . . .
C158 C132 C167 C1F 175.0(4) . . . .
C158 C141 C143 C165 173.1(3) . . . .
C158 C152 C229 C6 -173.7(6) . . . .
C159 C115 C150 C134 7.2(7) . . . .
C159 C115 C150 C166 -175.7(4) . . . .
C161 C94 C124 C78 -64.2(4) . . . .
C161 C94 C124 C112 118.5(3) . . . .
C161 C94 C142 C225 -174.9(3) . . . .
C161 C182 C252 C219 68.0(6) . . . .
C164 C105 C132 C158 -177.1(3) . . . .
C164 C105 C132 C167 2.4(6) . . . .
C166 C129 C174 C208 -50.4(4) . . . .
C166 C129 C175 C173 45.0(4) . . . .
C166 C135 C167 C132 -173.8(4) . . . .
C166 C135 C167 C1F 10.1(9) . . . .
C167 C132 C158 C90 0.4(4) . . . .
C167 C132 C158 C141 119.1(3) . . . .
C167 C132 C158 C152 -120.5(3) . . . .
C167 C135 C166 C129 1.6(7) . . . .
C167 C135 C166 C150 177.2(4) . . . .
C167 C1F C1G C164 -1.3(10) . . . .
C168 C139 C192 C239 -177.9(4) . . . .
C168 C139 C192 C1A 32.9(6) . . . .
C168 C180 C189 C236 174.4(4) . . . .
C168 C180 C189 C1J 109.4(9) . . . .
C169 C111 C122 C2CA -172.3(2) . . . .
C169 C227 C238 C2BA 69.6(10) . . . .
C169 C4 C5 C2BB -178(3) . . . .
C171 C138 C177 C246 175.7(4) . . . .
C171 C138 C177 C1P -138.8(8) . . . .
C171 C203 C211 C231 177.1(6) . . . .
C174 C129 C166 C135 -69.2(5) . . . .
C174 C129 C166 C150 114.9(4) . . . .
C174 C129 C175 C173 175.0(3) . . . .
C174 C208 C223 C255 -177.6(6) . . . .
C174 C208 C1N C1O 85.2(10) . . . .
C175 C129 C166 C135 59.9(5) . . . .
C175 C129 C166 C150 -116.0(3) . . . .
C175 C129 C174 C208 -179.6(3) . . . .
C175 C173 C233 C253 170.5(6) . . . .
C177 C138 C171 C203 176.8(3) . . . .
C177 C246 C0CB C10 168.9(8) . . . .
C192 C139 C168 C180 171.6(3) . . . .
C192 C239 C267 C9BA 55.5(10) . . . .
C192 C1A C1B C6BA 176.0(9) . . . .
C194 C1T C1U C126 177.3(4) . . . .
C194 C1T C1U C4CA -33.9(7) . . . .
C195 C140 C147 C39 65.8(3) . . . .
C195 C140 C147 C79 -46.8(4) . . . .
C195 C140 C147 C1CA -174.5(3) . . . .
C201 C157 C1Q C1R -112(3) . . . .
C201 C232 C4AA C1R 100.8(10) . . . .
C202 C33 C101 C8AA -77.4(5) . . . .
C202 C33 C101 C86 35.7(5) . . . .
C202 C33 C101 C123 163.0(4) . . . .
C223 C208 C1N C1O -62.0(11) . . . .
C227 C169 C4 C5 31(2) . . . .
C229 C152 C158 C90 -44.4(4) . . . .
C229 C152 C158 C132 67.8(4) . . . .
C229 C152 C158 C141 -173.3(3) . . . .
C232 C4AA C1R C1Q -46.3(9) . . . .
C233 C173 C175 C129 169.5(4) . . . .
C239 C192 C1A C1B 23.6(10) . . . .
C246 C177 C1P C0CA -36.1(12) . . . .
C266 C199 C225 C142 -66.1(6) . . . .
C3AA C162 C3AB C1E -13.0(7) . . . .
C1A C192 C239 C267 -19.8(9) . . . .
C3AB C162 C3AA C216 -39.6(7) . . . .
C1G C164 C1I N58 176(3) . . . .
C1I N58 C99 C127 139(3) . . . .
C1I N58 C153 C164 78(4) . . . .
C1I C164 C1G C1F 158(2) . . . .
C1M C199 C225 C142 106.2(7) . . . .
C1N C208 C223 C255 -137.3(17) . . . .
C1P C177 C246 C0CB 124.5(14) . . . .
C1Q C157 C201 C232 71.7(15) . . . .
C1T C194 C4CA C1U -39.9(8) . . . .
C1T C1U C4CA C194 42.4(9) . . . .
C5CA C170 C9AA C2A 54.5(12) . . . .
C9AA C170 C5CA C2 -80.3(9) . . . .
C4 C169 C227 C238 -23.8(9) . . . .
C4CA C194 C1T C1U 35.6(8) . . . .
C269 C0CA C1P C177 -148.3(12) . . . .

loop_
_smtbx_masks_void_nr
_smtbx_masks_void_average_x
_smtbx_masks_void_average_y
_smtbx_masks_void_average_z
_smtbx_masks_void_volume
_smtbx_masks_void_count_electrons
1 -0.446 0.446 -0.446 2937.7 1033.9
2 0.120 0.200 0.096 7.1 0.0
3 0.327 0.218 0.285 86.0 21.7
4 0.673 0.782 0.715 86.0 21.7
5 0.880 0.800 0.904 7.1 0.0
